data_7020188
loop_
_publ_author_name
'Tripathy, Debakanta'
'Pal, Amlan K.'
'Hanan, Garry S.'
'Chand, Dillip Kumar'

_publ_section_title
;
 Palladium(II) driven self-assembly of a saturated quadruple-stranded
 metallo helicate.
;
_journal_issue 37
_journal_name_full 'Dalton transactions (Cambridge, England : 2003)'
_journal_page_first 11273
_journal_page_last 11275
_journal_paper_doi 10.1039/c2dt30937h
_journal_volume 41
_journal_year 2012
_chemical_formula_moiety '4(C68 H52 N20 O8 Pd2), 10(C2 H6 O S), 14(N O3), 3(H2 O)'
_chemical_formula_sum 'C88 H118 N24 O33 Pd2 S10'
_chemical_formula_weight 2573.46
_chemical_name_systematic
;
?
;
_space_group_IT_number 2
_symmetry_cell_setting triclinic
_symmetry_space_group_name_Hall '-P 1'
_symmetry_space_group_name_H-M 'P -1'
_atom_sites_solution_hydrogens geom
_atom_sites_solution_primary direct
_atom_sites_solution_secondary difmap
_audit_creation_method SHELXL-97
_cell_angle_alpha 67.883(2)
_cell_angle_beta 89.927(2)
_cell_angle_gamma 82.500(2)
_cell_formula_units_Z 8
_cell_length_a 24.8177(8)
_cell_length_b 29.4140(10)
_cell_length_c 31.3524(11)
_cell_measurement_reflns_used 9550
_cell_measurement_temperature 150(2)
_cell_measurement_theta_max 71.15
_cell_measurement_theta_min 2.30
_cell_volume 20992.8(13)
_computing_cell_refinement 'Bruker SAINT'
_computing_data_collection 'Bruker APEX2'
_computing_data_reduction 'Bruker SAINT'
_computing_molecular_graphics 'Bruker SHELXTL'
_computing_publication_material 'Bruker SHELXTL'
_computing_structure_refinement 'SHELXL-97 (Sheldrick, 2008)'
_computing_structure_solution 'SHELXS-97 (Sheldrick, 2008)'
_diffrn_ambient_temperature 150(2)
_diffrn_measured_fraction_theta_full 0.952
_diffrn_measured_fraction_theta_max 0.952
_diffrn_measurement_device_type 'Bruker APEX-II CCD'
_diffrn_measurement_method '\f and \w scans'
_diffrn_radiation_monochromator graphite
_diffrn_radiation_source 'fine-focus sealed tube'
_diffrn_radiation_type CuK\a
_diffrn_radiation_wavelength 1.54178
_diffrn_reflns_av_R_equivalents 0.0709
_diffrn_reflns_av_sigmaI/netI 0.0833
_diffrn_reflns_limit_h_max 30
_diffrn_reflns_limit_h_min -30
_diffrn_reflns_limit_k_max 35
_diffrn_reflns_limit_k_min -36
_diffrn_reflns_limit_l_max 38
_diffrn_reflns_limit_l_min -37
_diffrn_reflns_number 267699
_diffrn_reflns_theta_full 72.51
_diffrn_reflns_theta_max 72.51
_diffrn_reflns_theta_min 1.52
_exptl_absorpt_coefficient_mu 5.422
_exptl_absorpt_correction_T_max 0.7028
_exptl_absorpt_correction_T_min 0.4256
_exptl_absorpt_correction_type multi-scan
_exptl_absorpt_process_details 'SHELXL-97 (Sheldrick, 2008)'
_exptl_crystal_colour yellow
_exptl_crystal_density_diffrn 1.628
_exptl_crystal_density_meas 1.212
_exptl_crystal_density_method 'not measured'
_exptl_crystal_description block
_exptl_crystal_F_000 10640
_exptl_crystal_size_max 0.19
_exptl_crystal_size_mid 0.18
_exptl_crystal_size_min 0.07
_platon_squeeze_details
;
;
_refine_diff_density_max 3.419
_refine_diff_density_min -1.146
_refine_diff_density_rms 0.130
_refine_ls_extinction_method none
_refine_ls_goodness_of_fit_ref 1.025
_refine_ls_hydrogen_treatment mixed
_refine_ls_matrix_type full
_refine_ls_number_parameters 4441
_refine_ls_number_reflns 79363
_refine_ls_number_restraints 1642
_refine_ls_restrained_S_all 1.042
_refine_ls_R_factor_all 0.1224
_refine_ls_R_factor_gt 0.0898
_refine_ls_shift/su_max 0.002
_refine_ls_shift/su_mean 0.000
_refine_ls_structure_factor_coef Fsqd
_refine_ls_weighting_details 'calc w=1/[\s^2^(Fo^2^)+(0.1658P)^2^+0.0000P] where P=(Fo^2^+2Fc^2^)/3'
_refine_ls_weighting_scheme calc
_refine_ls_wR_factor_gt 0.2519
_refine_ls_wR_factor_ref 0.2716
_reflns_number_gt 48719
_reflns_number_total 79363
_reflns_threshold_expression >2sigma(I)
_cod_data_source_file c2dt30937h.txt
_cod_data_source_block amln50
_cod_depositor_comments
;
The following automatic conversions were performed:

'_symmetry_cell_setting' value 'Triclinic' changed to 'triclinic'
according to /home/saulius/struct/CIF-dictionaries/cif_core.dic
dictionary named 'cif_core.dic' version 2.4.2 from 2011-04-26.

Automatic conversion script
Id: cif_fix_values 1891 2012-01-12 08:04:46Z andrius 
;
_cod_original_cell_volume 20992.8(12)
_cod_original_sg_symbol_Hall -P1
_cod_original_sg_symbol_H-M P-1
_cod_database_code 7020188

loop_
_symmetry_equiv_pos_as_xyz
'x, y, z'
'-x, -y, -z'

loop_
_atom_site_label
_atom_site_type_symbol
_atom_site_fract_x
_atom_site_fract_y
_atom_site_fract_z
_atom_site_U_iso_or_equiv
_atom_site_adp_type
_atom_site_occupancy
_atom_site_symmetry_multiplicity
_atom_site_calc_flag
_atom_site_refinement_flags
Pd1 Pd 0.630451(19) 0.257210(18) 0.318693(17) 0.03668(12) Uani 1 1 d .
Pd2 Pd 0.648767(19) 0.268063(18) 0.058300(17) 0.03682(12) Uani 1 1 d .
O1 O 0.7656(3) 0.0225(2) 0.1638(2) 0.0709(17) Uani 1 1 d .
O2 O 0.8625(3) 0.0815(3) 0.3414(3) 0.100(3) Uani 1 1 d .
O3 O 0.9281(2) 0.2796(2) 0.1047(2) 0.0678(17) Uani 1 1 d .
O4 O 0.8526(2) 0.3890(3) 0.2622(3) 0.090(2) Uani 1 1 d .
O5 O 0.5587(3) 0.5230(2) -0.00282(19) 0.0660(16) Uani 1 1 d .
O6 O 0.4195(2) 0.4556(2) 0.1990(2) 0.0686(17) Uani 1 1 d .
O7 O 0.3658(2) 0.2474(2) 0.0862(2) 0.0622(15) Uani 1 1 d .
O8 O 0.4056(2) 0.1442(3) 0.3265(2) 0.0712(17) Uani 1 1 d .
N1 N 0.6538(2) 0.1925(2) 0.08237(19) 0.0397(13) Uani 1 1 d .
N2 N 0.7267(3) 0.0889(2) 0.1780(2) 0.0525(16) Uani 1 1 d .
H2A H 0.7239 0.1015 0.1994 0.063 Uiso 1 1 calc R
N3 N 0.7926(2) 0.0606(2) 0.2541(2) 0.0458(14) Uani 1 1 d .
N4 N 0.7739(2) 0.1071(2) 0.3158(2) 0.0489(15) Uani 1 1 d .
H4A H 0.7482 0.1044 0.2979 0.059 Uiso 1 1 calc R
N5 N 0.6997(2) 0.2063(2) 0.34160(19) 0.0408(13) Uani 1 1 d .
N6 N 0.7314(2) 0.2606(2) 0.0616(2) 0.0399(13) Uani 1 1 d .
N7 N 0.8375(2) 0.2943(2) 0.1177(2) 0.0448(14) Uani 1 1 d .
H7A H 0.8149 0.3064 0.1338 0.054 Uiso 1 1 calc R
N8 N 0.8674(2) 0.3353(2) 0.1778(2) 0.0496(15) Uani 1 1 d .
N9 N 0.7903(2) 0.3548(2) 0.2343(2) 0.0470(14) Uani 1 1 d .
H9A H 0.7830 0.3469 0.2108 0.056 Uiso 1 1 calc R
N10 N 0.6775(2) 0.3133(2) 0.30438(18) 0.0375(12) Uani 1 1 d .
N11 N 0.6463(2) 0.34325(19) 0.03236(18) 0.0342(11) Uani 1 1 d .
N12 N 0.5806(2) 0.4480(2) 0.0566(2) 0.0475(15) Uani 1 1 d .
H12A H 0.5755 0.4321 0.0860 0.057 Uiso 1 1 calc R
N13 N 0.5100(2) 0.4766(2) 0.10892(19) 0.0390(12) Uani 1 1 d .
N14 N 0.5051(2) 0.4159(2) 0.2003(2) 0.0419(13) Uani 1 1 d .
H14A H 0.5330 0.4149 0.1832 0.050 Uiso 1 1 calc R
N15 N 0.5625(2) 0.3084(2) 0.29961(19) 0.0378(12) Uani 1 1 d .
N16 N 0.5665(2) 0.2744(2) 0.05113(17) 0.0365(12) Uani 1 1 d .
N17 N 0.4494(2) 0.2369(2) 0.1200(2) 0.0440(14) Uani 1 1 d .
H17A H 0.4679 0.2243 0.1467 0.053 Uiso 1 1 calc R
N18 N 0.4074(2) 0.1954(2) 0.2046(2) 0.0440(14) Uani 1 1 d .
N19 N 0.4727(2) 0.1695(2) 0.2787(2) 0.0474(14) Uani 1 1 d .
H19A H 0.4819 0.1780 0.2499 0.057 Uiso 1 1 calc RD
N20 N 0.5841(2) 0.2014(2) 0.3341(2) 0.0409(13) Uani 1 1 d .
C1 C 0.6384(3) 0.1697(3) 0.0571(3) 0.0529(11) Uani 1 1 d U
H1 H 0.6184 0.1894 0.0290 0.064 Uiso 1 1 calc R
C2 C 0.6484(3) 0.1202(3) 0.0676(3) 0.0529(10) Uani 1 1 d U
H2 H 0.6366 0.1058 0.0475 0.063 Uiso 1 1 calc R
C3 C 0.6766(3) 0.0917(3) 0.1089(3) 0.0521(9) Uani 1 1 d U
H3 H 0.6832 0.0566 0.1185 0.063 Uiso 1 1 calc R
C4 C 0.6955(3) 0.1148(3) 0.1368(3) 0.0505(10) Uani 1 1 d U
C5 C 0.6818(3) 0.1655(3) 0.1229(3) 0.0490(10) Uani 1 1 d U
H5 H 0.6922 0.1816 0.1421 0.059 Uiso 1 1 calc R
C6 C 0.7609(3) 0.0458(3) 0.1877(3) 0.0537(11) Uani 1 1 d U
C7 C 0.7982(3) 0.0324(3) 0.2296(3) 0.0540(10) Uani 1 1 d U
C8 C 0.8377(3) -0.0100(3) 0.2404(3) 0.0555(9) Uani 1 1 d U
H8 H 0.8401 -0.0299 0.2225 0.067 Uiso 1 1 calc R
C9 C 0.8726(3) -0.0211(3) 0.2785(3) 0.0572(9) Uani 1 1 d U
H9 H 0.8998 -0.0493 0.2870 0.069 Uiso 1 1 calc R
C10 C 0.8686(3) 0.0080(3) 0.3040(3) 0.0577(9) Uani 1 1 d U
H10 H 0.8930 0.0014 0.3297 0.069 Uiso 1 1 calc R
C11 C 0.8273(3) 0.0476(3) 0.2905(3) 0.0572(10) Uani 1 1 d DU
C12 C 0.8228(3) 0.0802(3) 0.3185(3) 0.0573(11) Uani 1 1 d DU
C13 C 0.7603(3) 0.1393(3) 0.3390(3) 0.0504(9) Uani 1 1 d U
C14 C 0.7889(3) 0.1370(3) 0.3781(3) 0.0524(9) Uani 1 1 d U
H14 H 0.8195 0.1124 0.3912 0.063 Uiso 1 1 calc R
C15 C 0.7721(3) 0.1708(3) 0.3970(3) 0.0530(10) Uani 1 1 d U
H15 H 0.7918 0.1702 0.4232 0.064 Uiso 1 1 calc R
C16 C 0.7272(3) 0.2057(3) 0.3788(3) 0.0523(11) Uani 1 1 d U
H16 H 0.7157 0.2291 0.3923 0.063 Uiso 1 1 calc R
C17 C 0.7155(3) 0.1744(3) 0.3229(3) 0.0486(10) Uani 1 1 d U
H17 H 0.6950 0.1757 0.2968 0.058 Uiso 1 1 calc R
C18 C 0.7592(3) 0.2392(3) 0.0350(3) 0.0505(11) Uani 1 1 d U
H18 H 0.7404 0.2268 0.0163 0.061 Uiso 1 1 calc R
C19 C 0.8144(3) 0.2359(3) 0.0356(3) 0.0511(10) Uani 1 1 d U
H19 H 0.8337 0.2208 0.0170 0.061 Uiso 1 1 calc R
C20 C 0.8430(3) 0.2533(3) 0.0615(3) 0.0506(9) Uani 1 1 d U
H20 H 0.8816 0.2506 0.0610 0.061 Uiso 1 1 calc R
C21 C 0.8150(3) 0.2752(3) 0.0891(3) 0.0492(9) Uani 1 1 d U
C22 C 0.7586(3) 0.2785(3) 0.0876(3) 0.0480(10) Uani 1 1 d U
H22 H 0.7385 0.2939 0.1055 0.058 Uiso 1 1 calc R
C23 C 0.8919(3) 0.2964(3) 0.1237(3) 0.0551(11) Uani 1 1 d U
C24 C 0.9069(3) 0.3214(3) 0.1543(3) 0.0553(10) Uani 1 1 d U
C25 C 0.9602(3) 0.3314(3) 0.1558(3) 0.0562(9) Uani 1 1 d U
H25 H 0.9873 0.3197 0.1395 0.067 Uiso 1 1 calc R
C26 C 0.9731(3) 0.3581(3) 0.1809(3) 0.0570(9) Uani 1 1 d U
H26 H 1.0083 0.3677 0.1800 0.068 Uiso 1 1 calc R
C27 C 0.9345(3) 0.3709(3) 0.2072(3) 0.0566(9) Uani 1 1 d U
H27 H 0.9432 0.3881 0.2260 0.068 Uiso 1 1 calc R
C28 C 0.8813(3) 0.3582(3) 0.2061(3) 0.0565(10) Uani 1 1 d U
C29 C 0.8414(3) 0.3681(3) 0.2378(3) 0.0562(11) Uani 1 1 d U
C30 C 0.7486(3) 0.3531(3) 0.2664(3) 0.0473(9) Uani 1 1 d U
C31 C 0.7425(3) 0.3872(3) 0.2879(3) 0.0485(9) Uani 1 1 d U
H31 H 0.7647 0.4126 0.2821 0.058 Uiso 1 1 calc R
C32 C 0.6996(3) 0.3806(3) 0.3195(3) 0.0496(9) Uani 1 1 d U
H32 H 0.6924 0.4029 0.3349 0.059 Uiso 1 1 calc R
C33 C 0.6699(3) 0.3441(3) 0.3279(3) 0.0496(10) Uani 1 1 d U
H33 H 0.6432 0.3395 0.3503 0.060 Uiso 1 1 calc R
C34 C 0.7162(3) 0.3187(3) 0.2746(3) 0.0464(10) Uani 1 1 d U
H34 H 0.7209 0.2971 0.2584 0.056 Uiso 1 1 calc R
C35 C 0.6698(3) 0.3652(3) -0.0070(3) 0.0482(10) Uani 1 1 d U
H35 H 0.6883 0.3452 -0.0217 0.058 Uiso 1 1 calc R
C36 C 0.6682(3) 0.4144(3) -0.0266(3) 0.0484(9) Uani 1 1 d U
H36 H 0.6861 0.4287 -0.0542 0.058 Uiso 1 1 calc R
C37 C 0.6393(3) 0.4452(3) -0.0057(3) 0.0478(9) Uani 1 1 d U
H37 H 0.6375 0.4802 -0.0189 0.057 Uiso 1 1 calc R
C38 C 0.6139(3) 0.4221(3) 0.0346(3) 0.0461(9) Uani 1 1 d U
C39 C 0.6184(3) 0.3712(3) 0.0519(2) 0.0455(10) Uani 1 1 d U
H39 H 0.6004 0.3552 0.0792 0.055 Uiso 1 1 calc R
C40 C 0.5554(3) 0.4957(3) 0.0365(3) 0.0508(10) Uani 1 1 d U
C41 C 0.5180(3) 0.5109(3) 0.0680(3) 0.0512(9) Uani 1 1 d U
C42 C 0.4922(3) 0.5592(3) 0.0528(3) 0.0534(9) Uani 1 1 d U
H42 H 0.4999 0.5829 0.0239 0.064 Uiso 1 1 calc R
C43 C 0.4554(3) 0.5722(3) 0.0801(3) 0.0548(9) Uani 1 1 d U
H43 H 0.4378 0.6054 0.0708 0.066 Uiso 1 1 calc R
C44 C 0.4441(3) 0.5372(3) 0.1208(3) 0.0540(9) Uani 1 1 d U
H44 H 0.4172 0.5452 0.1394 0.065 Uiso 1 1 calc R
C45 C 0.4719(3) 0.4901(3) 0.1347(3) 0.0526(9) Uani 1 1 d U
C46 C 0.4630(3) 0.4519(3) 0.1804(3) 0.0514(11) Uani 1 1 d U
C47 C 0.5093(3) 0.3794(3) 0.2456(3) 0.0449(9) Uani 1 1 d U
C48 C 0.4734(3) 0.3808(3) 0.2794(3) 0.0467(9) Uani 1 1 d U
H48 H 0.4430 0.4062 0.2724 0.056 Uiso 1 1 calc R
C49 C 0.4827(3) 0.3448(3) 0.3231(3) 0.0477(9) Uani 1 1 d U
H49 H 0.4583 0.3448 0.3465 0.057 Uiso 1 1 calc R
C50 C 0.5271(3) 0.3092(3) 0.3327(3) 0.0480(10) Uani 1 1 d U
H50 H 0.5334 0.2845 0.3629 0.058 Uiso 1 1 calc R
C51 C 0.5524(3) 0.3431(3) 0.2568(3) 0.0442(10) Uani 1 1 d U
H51 H 0.5765 0.3420 0.2335 0.053 Uiso 1 1 calc R
C52 C 0.5432(3) 0.2976(3) 0.0087(3) 0.0494(10) Uani 1 1 d U
H52 H 0.5650 0.3118 -0.0166 0.059 Uiso 1 1 calc R
C53 C 0.4887(3) 0.3010(3) 0.0013(3) 0.0489(9) Uani 1 1 d U
H53 H 0.4732 0.3174 -0.0293 0.059 Uiso 1 1 calc R
C54 C 0.4561(3) 0.2820(3) 0.0357(2) 0.0478(9) Uani 1 1 d U
H54 H 0.4180 0.2845 0.0297 0.057 Uiso 1 1 calc R
C55 C 0.4790(3) 0.2586(3) 0.0802(2) 0.0453(9) Uani 1 1 d U
C56 C 0.5352(3) 0.2556(3) 0.0867(2) 0.0444(10) Uani 1 1 d U
H56 H 0.5516 0.2399 0.1170 0.053 Uiso 1 1 calc R
C57 C 0.3950(3) 0.2339(3) 0.1206(3) 0.0477(10) Uani 1 1 d U
C58 C 0.3729(3) 0.2113(3) 0.1663(3) 0.0482(9) Uani 1 1 d U
C59 C 0.3174(3) 0.2086(3) 0.1698(3) 0.0494(9) Uani 1 1 d U
H59 H 0.2942 0.2206 0.1426 0.059 Uiso 1 1 calc R
C60 C 0.2964(3) 0.1888(3) 0.2115(3) 0.0501(9) Uani 1 1 d U
H60 H 0.2586 0.1868 0.2139 0.060 Uiso 1 1 calc R
C61 C 0.3308(3) 0.1715(3) 0.2508(3) 0.0499(9) Uani 1 1 d U
H61 H 0.3170 0.1571 0.2805 0.060 Uiso 1 1 calc R
C62 C 0.3853(3) 0.1756(3) 0.2461(3) 0.0495(9) Uani 1 1 d U
C63 C 0.4226(3) 0.1610(3) 0.2882(3) 0.0497(10) Uani 1 1 d U
C64 C 0.5134(3) 0.1659(3) 0.3128(3) 0.0503(10) Uani 1 1 d U
C65 C 0.5166(3) 0.1258(3) 0.3552(3) 0.0523(9) Uani 1 1 d U
H65 H 0.4922 0.1018 0.3628 0.063 Uiso 1 1 calc R
C66 C 0.5608(3) 0.1242(3) 0.3864(3) 0.0533(10) Uani 1 1 d U
H66 H 0.5680 0.0969 0.4151 0.064 Uiso 1 1 calc R
C67 C 0.5920(3) 0.1618(3) 0.3749(3) 0.0530(11) Uani 1 1 d U
H67 H 0.6202 0.1602 0.3961 0.064 Uiso 1 1 calc R
C68 C 0.5458(3) 0.2018(3) 0.3041(3) 0.0489(11) Uani 1 1 d U
H68 H 0.5410 0.2287 0.2751 0.059 Uiso 1 1 calc R
Pd3 Pd 0.148570(19) 0.272923(19) 0.310034(17) 0.03858(12) Uani 1 1 d .
Pd4 Pd 0.13285(2) 0.24462(2) 0.066516(18) 0.04252(13) Uani 1 1 d .
O9 O -0.0963(2) 0.1329(2) 0.1434(2) 0.0726(19) Uani 1 1 d .
O10 O -0.1356(2) 0.2502(2) 0.3019(2) 0.0666(17) Uani 1 1 d .
O11 O 0.3295(4) 0.0355(4) 0.1808(3) 0.154(5) Uani 1 1 d .
O12 O 0.2554(3) 0.0211(3) 0.4003(2) 0.100(3) Uani 1 1 d .
O13 O 0.3507(2) 0.3792(3) 0.0200(2) 0.0734(18) Uani 1 1 d .
O14 O 0.42883(19) 0.2841(2) 0.25602(18) 0.0545(13) Uani 1 1 d .
O15 O -0.0755(3) 0.4479(3) 0.0292(4) 0.132(4) Uani 1 1 d U
O16 O 0.0726(3) 0.5265(2) 0.1711(3) 0.107(3) Uani 1 1 d .
N21 N 0.0850(2) 0.1894(2) 0.0904(2) 0.0481(15) Uani 1 1 d .
N22 N -0.0291(2) 0.1668(2) 0.1638(2) 0.0481(15) Uani 1 1 d .
H22A H -0.0195 0.1805 0.1826 0.058 Uiso 1 1 calc RD
N23 N -0.0954(2) 0.1949(2) 0.2210(2) 0.0435(13) Uani 1 1 d .
N24 N -0.0509(2) 0.2390(2) 0.2738(2) 0.0473(15) Uani 1 1 d .
H24A H -0.0328 0.2251 0.2567 0.057 Uiso 1 1 calc RD
N25 N 0.0660(2) 0.2805(2) 0.31226(19) 0.0407(13) Uani 1 1 d .
N26 N 0.2015(2) 0.1947(2) 0.0847(2) 0.0462(14) Uani 1 1 d .
N27 N 0.2653(3) 0.0929(2) 0.1880(2) 0.0571(17) Uani 1 1 d .
H27A H 0.2465 0.1023 0.2078 0.068 Uiso 1 1 calc R
N28 N 0.2769(3) 0.0438(3) 0.2825(3) 0.0627(19) Uani 1 1 d .
N29 N 0.2214(3) 0.0870(3) 0.3358(2) 0.0637(19) Uani 1 1 d .
H29A H 0.2200 0.0984 0.3055 0.076 Uiso 1 1 calc R
N30 N 0.1534(2) 0.1984(2) 0.3465(2) 0.0451(14) Uani 1 1 d .
N31 N 0.1787(2) 0.3004(2) 0.0415(2) 0.0418(13) Uani 1 1 d .
N32 N 0.2914(2) 0.3487(2) 0.0762(2) 0.0464(14) Uani 1 1 d .
H32A H 0.2860 0.3396 0.1058 0.056 Uiso 1 1 calc R
N33 N 0.3684(2) 0.3335(2) 0.1430(2) 0.0394(13) Uani 1 1 d .
N34 N 0.3394(2) 0.2971(2) 0.2315(2) 0.0433(13) Uani 1 1 d .
H34A H 0.3174 0.3086 0.2066 0.052 Uiso 1 1 calc R
N35 N 0.2314(2) 0.2658(2) 0.31273(19) 0.0408(13) Uani 1 1 d .
N36 N 0.0639(2) 0.2948(3) 0.04523(19) 0.0463(15) Uani 1 1 d .
N37 N 0.0075(2) 0.4079(3) 0.0579(2) 0.0554(17) Uani 1 1 d .
H37A H 0.0348 0.4073 0.0761 0.066 Uiso 1 1 calc R
N38 N 0.0130(3) 0.4740(3) 0.1002(2) 0.0607(18) Uani 1 1 d .
N39 N 0.0860(3) 0.4478(2) 0.1722(2) 0.0575(17) Uani 1 1 d .
H39A H 0.0805 0.4294 0.1565 0.069 Uiso 1 1 calc R
N40 N 0.1461(2) 0.3474(2) 0.27678(19) 0.0374(12) Uani 1 1 d .
C69 C 0.0900(3) 0.1508(3) 0.0768(3) 0.0464(10) Uani 1 1 d U
H69 H 0.1173 0.1482 0.0563 0.056 Uiso 1 1 calc R
C70 C 0.0570(3) 0.1159(3) 0.0917(3) 0.0470(9) Uani 1 1 d U
H70 H 0.0623 0.0886 0.0823 0.056 Uiso 1 1 calc R
C71 C 0.0158(3) 0.1185(3) 0.1201(3) 0.0468(9) Uani 1 1 d U
H71 H -0.0078 0.0939 0.1300 0.056 Uiso 1 1 calc R
C72 C 0.0100(3) 0.1584(3) 0.1338(3) 0.0456(9) Uani 1 1 d U
C73 C 0.0451(3) 0.1926(3) 0.1185(2) 0.0447(10) Uani 1 1 d U
H73 H 0.0411 0.2198 0.1281 0.054 Uiso 1 1 calc R
C74 C -0.0809(3) 0.1549(3) 0.1656(3) 0.0497(10) Uani 1 1 d U
C75 C -0.1171(3) 0.1740(3) 0.1952(3) 0.0501(9) Uani 1 1 d U
C76 C -0.1725(3) 0.1715(3) 0.1932(3) 0.0505(9) Uani 1 1 d U
H76 H -0.1867 0.1550 0.1758 0.061 Uiso 1 1 calc R
C77 C -0.2061(3) 0.1931(3) 0.2168(3) 0.0510(9) Uani 1 1 d U
H77 H -0.2444 0.1945 0.2137 0.061 Uiso 1 1 calc R
C78 C -0.1842(3) 0.2124(3) 0.2446(3) 0.0501(9) Uani 1 1 d U
H78 H -0.2067 0.2251 0.2633 0.060 Uiso 1 1 calc R
C79 C -0.1287(3) 0.2134(3) 0.2455(3) 0.0491(9) Uani 1 1 d U
C80 C -0.1053(3) 0.2364(3) 0.2758(3) 0.0492(10) Uani 1 1 d U
C81 C -0.0200(3) 0.2620(3) 0.2965(3) 0.0478(9) Uani 1 1 d U
C82 C -0.0444(3) 0.2903(3) 0.3212(3) 0.0489(9) Uani 1 1 d U
H82 H -0.0827 0.2941 0.3240 0.059 Uiso 1 1 calc R
C83 C -0.0132(3) 0.3116(3) 0.3404(3) 0.0489(9) Uani 1 1 d U
H83 H -0.0292 0.3306 0.3570 0.059 Uiso 1 1 calc R
C84 C 0.0417(3) 0.3062(3) 0.3363(3) 0.0487(10) Uani 1 1 d U
H84 H 0.0635 0.3211 0.3508 0.058 Uiso 1 1 calc R
C85 C 0.0360(3) 0.2581(3) 0.2930(3) 0.0475(10) Uani 1 1 d U
H85 H 0.0532 0.2392 0.2767 0.057 Uiso 1 1 calc RD
C86 C 0.2359(3) 0.1934(3) 0.0525(3) 0.0640(12) Uani 1 1 d U
H86 H 0.2284 0.2166 0.0217 0.077 Uiso 1 1 calc R
C87 C 0.2824(3) 0.1586(3) 0.0631(3) 0.0639(11) Uani 1 1 d U
H87 H 0.3071 0.1590 0.0398 0.077 Uiso 1 1 calc R
C88 C 0.2926(3) 0.1245(3) 0.1062(3) 0.0623(11) Uani 1 1 d U
H88 H 0.3240 0.1002 0.1130 0.075 Uiso 1 1 calc R
C89 C 0.2568(3) 0.1245(3) 0.1416(3) 0.0600(11) Uani 1 1 d U
C90 C 0.2109(3) 0.1610(3) 0.1289(3) 0.0582(12) Uani 1 1 d U
H90 H 0.1859 0.1624 0.1515 0.070 Uiso 1 1 calc R
C91 C 0.2995(4) 0.0491(3) 0.2062(4) 0.0720(13) Uani 1 1 d U
C92 C 0.3064(4) 0.0235(3) 0.2566(4) 0.0719(12) Uani 1 1 d U
C93 C 0.3374(4) -0.0223(3) 0.2744(4) 0.0724(12) Uani 1 1 d U
H93 H 0.3551 -0.0367 0.2547 0.087 Uiso 1 1 calc R
C94 C 0.3422(4) -0.0471(3) 0.3221(3) 0.0730(11) Uani 1 1 d U
H94 H 0.3650 -0.0781 0.3353 0.088 Uiso 1 1 calc R
C95 C 0.3143(4) -0.0271(3) 0.3499(4) 0.0731(12) Uani 1 1 d U
H95 H 0.3162 -0.0438 0.3825 0.088 Uiso 1 1 calc R
C96 C 0.2821(4) 0.0201(3) 0.3276(4) 0.0725(12) Uani 1 1 d U
C97 C 0.2528(4) 0.0415(3) 0.3591(4) 0.0728(13) Uani 1 1 d U
C98 C 0.1921(4) 0.1162(3) 0.3562(3) 0.0646(12) Uani 1 1 d U
C99 C 0.1728(4) 0.0975(3) 0.4003(3) 0.0662(11) Uani 1 1 d U
H99 H 0.1784 0.0630 0.4186 0.079 Uiso 1 1 calc R
C100 C 0.1446(4) 0.1323(3) 0.4165(3) 0.0671(12) Uani 1 1 d U
H100 H 0.1321 0.1211 0.4469 0.080 Uiso 1 1 calc R
C101 C 0.1347(4) 0.1824(3) 0.3889(3) 0.0669(13) Uani 1 1 d U
H101 H 0.1149 0.2052 0.4000 0.080 Uiso 1 1 calc R
C102 C 0.1802(4) 0.1668(3) 0.3307(3) 0.0632(13) Uani 1 1 d U
H102 H 0.1921 0.1793 0.3002 0.076 Uiso 1 1 calc R
C103 C 0.1689(3) 0.3336(3) -0.0039(3) 0.0532(11) Uani 1 1 d U
H103 H 0.1414 0.3289 -0.0223 0.064 Uiso 1 1 calc R
C104 C 0.1969(3) 0.3722(3) -0.0231(3) 0.0529(10) Uani 1 1 d U
H104 H 0.1887 0.3947 -0.0541 0.063 Uiso 1 1 calc R
C105 C 0.2375(3) 0.3782(3) 0.0032(3) 0.0511(9) Uani 1 1 d U
H105 H 0.2576 0.4052 -0.0093 0.061 Uiso 1 1 calc R
C106 C 0.2488(3) 0.3457(3) 0.0472(3) 0.0487(10) Uani 1 1 d U
C107 C 0.2177(3) 0.3080(3) 0.0656(3) 0.0474(10) Uani 1 1 d U
H107 H 0.2246 0.2866 0.0970 0.057 Uiso 1 1 calc R
C108 C 0.3384(3) 0.3643(3) 0.0617(3) 0.0499(10) Uani 1 1 d U
C109 C 0.3807(3) 0.3555(3) 0.0991(3) 0.0490(9) Uani 1 1 d U
C110 C 0.4318(3) 0.3705(3) 0.0867(3) 0.0486(8) Uani 1 1 d U
H110 H 0.4386 0.3887 0.0554 0.058 Uiso 1 1 calc R
C111 C 0.4726(3) 0.3576(3) 0.1218(3) 0.0474(8) Uani 1 1 d U
H111 H 0.5081 0.3660 0.1148 0.057 Uiso 1 1 calc R
C112 C 0.4599(3) 0.3325(3) 0.1666(3) 0.0459(8) Uani 1 1 d U
H112 H 0.4870 0.3218 0.1910 0.055 Uiso 1 1 calc R
C113 C 0.4071(3) 0.3232(3) 0.1755(3) 0.0443(9) Uani 1 1 d U
C114 C 0.3928(3) 0.2988(3) 0.2253(3) 0.0436(10) Uani 1 1 d U
C115 C 0.3158(3) 0.2786(3) 0.2742(3) 0.0471(9) Uani 1 1 d U
C116 C 0.3429(3) 0.2563(3) 0.3166(3) 0.0499(9) Uani 1 1 d U
H116 H 0.3816 0.2520 0.3186 0.060 Uiso 1 1 calc R
C117 C 0.3145(3) 0.2399(3) 0.3568(3) 0.0518(10) Uani 1 1 d U
H117 H 0.3334 0.2254 0.3861 0.062 Uiso 1 1 calc R
C118 C 0.2589(3) 0.2451(3) 0.3532(3) 0.0520(11) Uani 1 1 d U
H118 H 0.2395 0.2336 0.3805 0.062 Uiso 1 1 calc R
C119 C 0.2588(3) 0.2823(3) 0.2737(2) 0.0451(10) Uani 1 1 d U
H119 H 0.2387 0.2969 0.2449 0.054 Uiso 1 1 calc R
C120 C 0.0279(3) 0.2906(3) 0.0151(3) 0.0533(11) Uani 1 1 d U
H120 H 0.0352 0.2643 0.0044 0.064 Uiso 1 1 calc R
C121 C -0.0185(3) 0.3230(3) -0.0001(3) 0.0539(10) Uani 1 1 d U
H121 H -0.0448 0.3180 -0.0193 0.065 Uiso 1 1 calc R
C122 C -0.0271(3) 0.3634(3) 0.0124(3) 0.0536(10) Uani 1 1 d U
H122 H -0.0587 0.3873 0.0008 0.064 Uiso 1 1 calc R
C123 C 0.0110(3) 0.3689(3) 0.0425(3) 0.0529(10) Uani 1 1 d U
C124 C 0.0563(3) 0.3329(3) 0.0582(3) 0.0523(11) Uani 1 1 d U
H124 H 0.0824 0.3356 0.0789 0.063 Uiso 1 1 calc R
C125 C -0.0330(4) 0.4466(4) 0.0482(3) 0.0712(13) Uani 1 1 d U
C126 C -0.0265(4) 0.4848(4) 0.0668(3) 0.0712(12) Uani 1 1 d U
C127 C -0.0587(4) 0.5302(3) 0.0502(3) 0.0723(12) Uani 1 1 d U
H127 H -0.0870 0.5369 0.0274 0.087 Uiso 1 1 calc R
C128 C -0.0501(4) 0.5651(4) 0.0665(3) 0.0723(11) Uani 1 1 d U
H128 H -0.0722 0.5965 0.0553 0.087 Uiso 1 1 calc R
C129 C -0.0092(4) 0.5548(3) 0.0991(3) 0.0721(11) Uani 1 1 d U
H129 H -0.0027 0.5792 0.1108 0.087 Uiso 1 1 calc R
C130 C 0.0225(4) 0.5093(4) 0.1152(3) 0.0716(12) Uani 1 1 d U
C131 C 0.0629(4) 0.4966(4) 0.1540(3) 0.0713(13) Uani 1 1 d U
C132 C 0.1178(3) 0.4246(3) 0.2142(3) 0.0488(9) Uani 1 1 d U
C133 C 0.1419(3) 0.4504(3) 0.2370(3) 0.0507(9) Uani 1 1 d U
H133 H 0.1397 0.4855 0.2242 0.061 Uiso 1 1 calc R
C134 C 0.1687(3) 0.4224(3) 0.2786(3) 0.0512(9) Uani 1 1 d U
H134 H 0.1873 0.4387 0.2939 0.061 Uiso 1 1 calc R
C135 C 0.1702(3) 0.3723(3) 0.2994(3) 0.0512(10) Uani 1 1 d U
H135 H 0.1876 0.3547 0.3291 0.061 Uiso 1 1 calc R
C136 C 0.1221(3) 0.3734(3) 0.2354(3) 0.0472(10) Uani 1 1 d U
H136 H 0.1070 0.3560 0.2194 0.057 Uiso 1 1 calc R
Pd5 Pd 0.12231(2) 0.26509(2) 0.824912(18) 0.04254(13) Uani 1 1 d .
Pd6 Pd 0.143740(19) 0.286346(19) 0.561319(16) 0.03717(12) Uani 1 1 d .
O17 O 0.0366(2) 0.5356(2) 0.50901(18) 0.0573(14) Uani 1 1 d .
O18 O -0.0950(2) 0.4606(3) 0.7163(2) 0.080(2) Uani 1 1 d .
O19 O -0.1403(2) 0.2657(2) 0.5878(2) 0.0639(16) Uani 1 1 d .
O20 O -0.0982(2) 0.1488(3) 0.8280(2) 0.0731(18) Uani 1 1 d .
O21 O 0.2597(3) 0.0415(3) 0.6601(3) 0.093(2) Uani 1 1 d .
O22 O 0.3575(2) 0.0976(3) 0.8385(3) 0.088(2) Uani 1 1 d .
O23 O 0.42273(19) 0.2959(2) 0.6125(2) 0.0640(16) Uani 1 1 d .
O24 O 0.3430(2) 0.3950(3) 0.7781(2) 0.081(2) Uani 1 1 d .
N41 N 0.1381(2) 0.3627(2) 0.53979(18) 0.0398(13) Uani 1 1 d .
N42 N 0.0621(2) 0.4611(2) 0.56816(19) 0.0429(13) Uani 1 1 d .
H42A H 0.0582 0.4442 0.5976 0.051 Uiso 1 1 calc R
N43 N -0.0107(2) 0.4843(2) 0.6224(2) 0.0448(14) Uani 1 1 d .
N44 N -0.0098(2) 0.4234(2) 0.7137(2) 0.0466(14) Uani 1 1 d .
H44A H 0.0174 0.4246 0.6955 0.056 Uiso 1 1 calc R
N45 N 0.0517(2) 0.3142(2) 0.80877(19) 0.0411(13) Uani 1 1 d .
N46 N 0.0616(2) 0.2904(2) 0.55402(19) 0.0378(12) Uani 1 1 d .
N47 N -0.0559(2) 0.2527(2) 0.6221(2) 0.0420(13) Uani 1 1 d .
H47A H -0.0379 0.2403 0.6491 0.050 Uiso 1 1 calc R
N48 N -0.0988(2) 0.2070(2) 0.7062(2) 0.0480(15) Uani 1 1 d .
N49 N -0.0309(2) 0.1782(2) 0.7798(2) 0.0487(15) Uani 1 1 d .
H49A H -0.0220 0.1886 0.7508 0.058 Uiso 1 1 calc R
N50 N 0.0782(2) 0.2074(2) 0.8385(2) 0.0446(14) Uani 1 1 d .
N51 N 0.1508(2) 0.2116(2) 0.5816(2) 0.0432(13) Uani 1 1 d .
N52 N 0.2205(3) 0.1056(2) 0.6767(2) 0.0542(16) Uani 1 1 d .
H52A H 0.2167 0.1172 0.6988 0.065 Uiso 1 1 calc R
N53 N 0.2869(2) 0.0745(2) 0.7535(2) 0.0553(17) Uani 1 1 d .
N54 N 0.2679(3) 0.1189(2) 0.8161(2) 0.0558(17) Uani 1 1 d .
H54A H 0.2421 0.1153 0.7989 0.067 Uiso 1 1 calc R
N55 N 0.1919(3) 0.2169(3) 0.8456(2) 0.0519(16) Uani 1 1 d .
N56 N 0.2269(2) 0.2809(2) 0.56387(19) 0.0425(13) Uani 1 1 d .
N57 N 0.3325(2) 0.3133(2) 0.6232(2) 0.0493(15) Uani 1 1 d .
H57A H 0.3100 0.3266 0.6384 0.059 Uiso 1 1 calc R
N58 N 0.3618(2) 0.3465(2) 0.6890(2) 0.0551(17) Uani 1 1 d .
N59 N 0.2837(2) 0.3640(2) 0.7433(2) 0.0539(16) Uani 1 1 d .
H59A H 0.2776 0.3576 0.7186 0.065 Uiso 1 1 calc R
N60 N 0.1674(2) 0.3224(2) 0.8110(2) 0.0494(15) Uani 1 1 d .
C137 C 0.1665(3) 0.3874(3) 0.5043(2) 0.0472(10) Uani 1 1 d U
H137 H 0.1900 0.3699 0.4900 0.057 Uiso 1 1 calc R
C138 C 0.1617(3) 0.4390(3) 0.4885(3) 0.0469(9) Uani 1 1 d U
H138 H 0.1825 0.4565 0.4637 0.056 Uiso 1 1 calc R
C139 C 0.1273(3) 0.4645(3) 0.5084(2) 0.0455(9) Uani 1 1 d U
H139 H 0.1229 0.4997 0.4971 0.055 Uiso 1 1 calc R
C140 C 0.0990(3) 0.4378(3) 0.5457(2) 0.0443(9) Uani 1 1 d U
C141 C 0.1058(3) 0.3875(3) 0.5605(2) 0.0436(10) Uani 1 1 d U
H141 H 0.0870 0.3693 0.5865 0.052 Uiso 1 1 calc R
C142 C 0.0317(3) 0.5067(3) 0.5493(3) 0.0496(10) Uani 1 1 d U
C143 C -0.0070(3) 0.5188(3) 0.5803(3) 0.0496(9) Uani 1 1 d U
C144 C -0.0380(3) 0.5649(3) 0.5643(3) 0.0506(9) Uani 1 1 d U
H144 H -0.0330 0.5882 0.5344 0.061 Uiso 1 1 calc R
C145 C -0.0762(3) 0.5772(3) 0.5914(3) 0.0515(9) Uani 1 1 d U
H145 H -0.0979 0.6088 0.5811 0.062 Uiso 1 1 calc R
C146 C -0.0814(3) 0.5416(3) 0.6339(3) 0.0519(9) Uani 1 1 d U
H146 H -0.1080 0.5482 0.6534 0.062 Uiso 1 1 calc R
C147 C -0.0477(3) 0.4953(3) 0.6493(3) 0.0506(9) Uani 1 1 d U
C148 C -0.0536(3) 0.4575(3) 0.6965(3) 0.0506(10) Uani 1 1 d U
C149 C -0.0027(3) 0.3858(3) 0.7583(3) 0.0487(9) Uani 1 1 d U
C150 C -0.0387(3) 0.3842(3) 0.7931(3) 0.0506(9) Uani 1 1 d U
H150 H -0.0700 0.4083 0.7878 0.061 Uiso 1 1 calc R
C151 C -0.0266(3) 0.3462(3) 0.8355(3) 0.0516(10) Uani 1 1 d U
H151 H -0.0504 0.3436 0.8599 0.062 Uiso 1 1 calc R
C152 C 0.0185(3) 0.3125(3) 0.8430(3) 0.0514(11) Uani 1 1 d U
H152 H 0.0268 0.2874 0.8728 0.062 Uiso 1 1 calc R
C153 C 0.0418(3) 0.3501(3) 0.7676(3) 0.0474(10) Uani 1 1 d U
H153 H 0.0661 0.3511 0.7439 0.057 Uiso 1 1 calc R
C154 C 0.0395(3) 0.3099(3) 0.5105(3) 0.0487(10) Uani 1 1 d U
H154 H 0.0618 0.3226 0.4852 0.058 Uiso 1 1 calc R
C155 C -0.0152(3) 0.3114(3) 0.5027(3) 0.0490(9) Uani 1 1 d U
H155 H -0.0298 0.3242 0.4718 0.059 Uiso 1 1 calc R
C156 C -0.0490(3) 0.2955(3) 0.5371(2) 0.0486(9) Uani 1 1 d U
H156 H -0.0870 0.2984 0.5311 0.058 Uiso 1 1 calc R
C157 C -0.0252(3) 0.2741(3) 0.5830(2) 0.0470(9) Uani 1 1 d U
C158 C 0.0297(3) 0.2729(3) 0.5895(3) 0.0461(10) Uani 1 1 d U
H158 H 0.0455 0.2593 0.6200 0.055 Uiso 1 1 calc R
C159 C -0.1103(3) 0.2491(3) 0.6224(3) 0.0484(10) Uani 1 1 d U
C160 C -0.1322(3) 0.2242(3) 0.6683(3) 0.0489(9) Uani 1 1 d U
C161 C -0.1873(3) 0.2188(3) 0.6708(3) 0.0503(9) Uani 1 1 d U
H161 H -0.2101 0.2303 0.6434 0.060 Uiso 1 1 calc R
C162 C -0.2084(3) 0.1966(3) 0.7130(3) 0.0513(9) Uani 1 1 d U
H162 H -0.2460 0.1935 0.7153 0.062 Uiso 1 1 calc R
C163 C -0.1737(3) 0.1787(3) 0.7521(3) 0.0511(9) Uani 1 1 d U
H163 H -0.1870 0.1623 0.7817 0.061 Uiso 1 1 calc R
C164 C -0.1195(3) 0.1850(3) 0.7474(3) 0.0507(9) Uani 1 1 d U
C165 C -0.0814(3) 0.1681(3) 0.7896(3) 0.0515(10) Uani 1 1 d U
C166 C 0.0089(3) 0.1728(3) 0.8144(3) 0.0503(9) Uani 1 1 d U
C167 C 0.0154(3) 0.1304(3) 0.8535(3) 0.0518(9) Uani 1 1 d U
H167 H -0.0064 0.1047 0.8594 0.062 Uiso 1 1 calc R
C168 C 0.0600(3) 0.1288(3) 0.8858(3) 0.0531(10) Uani 1 1 d U
H168 H 0.0686 0.1003 0.9133 0.064 Uiso 1 1 calc R
C169 C 0.0874(3) 0.1656(3) 0.8770(3) 0.0526(11) Uani 1 1 d U
H169 H 0.1154 0.1631 0.8987 0.063 Uiso 1 1 calc R
C170 C 0.0408(3) 0.2101(3) 0.8085(3) 0.0488(10) Uani 1 1 d U
H170 H 0.0348 0.2390 0.7811 0.059 Uiso 1 1 calc R
C171 C 0.1360(3) 0.1908(3) 0.5534(3) 0.0579(11) Uani 1 1 d U
H171 H 0.1169 0.2111 0.5250 0.069 Uiso 1 1 calc R
C172 C 0.1473(3) 0.1411(3) 0.5641(3) 0.0585(10) Uani 1 1 d U
H172 H 0.1369 0.1275 0.5428 0.070 Uiso 1 1 calc R
C173 C 0.1736(3) 0.1104(3) 0.6052(3) 0.0580(10) Uani 1 1 d U
H173 H 0.1803 0.0756 0.6135 0.070 Uiso 1 1 calc R
C174 C 0.1902(3) 0.1324(3) 0.6347(3) 0.0567(10) Uani 1 1 d U
C175 C 0.1779(3) 0.1817(3) 0.6234(3) 0.0555(11) Uani 1 1 d U
H175 H 0.1878 0.1960 0.6443 0.067 Uiso 1 1 calc R
C176 C 0.2547(4) 0.0637(3) 0.6852(3) 0.0615(12) Uani 1 1 d U
C177 C 0.2920(4) 0.0476(3) 0.7285(3) 0.0614(11) Uani 1 1 d U
C178 C 0.3316(3) 0.0055(3) 0.7389(3) 0.0621(10) Uani 1 1 d U
H178 H 0.3332 -0.0145 0.7211 0.075 Uiso 1 1 calc R
C179 C 0.3675(3) -0.0057(3) 0.7755(3) 0.0621(10) Uani 1 1 d U
H179 H 0.3956 -0.0331 0.7830 0.075 Uiso 1 1 calc R
C180 C 0.3626(3) 0.0234(3) 0.8014(3) 0.0620(10) Uani 1 1 d U
H180 H 0.3870 0.0162 0.8271 0.074 Uiso 1 1 calc R
C181 C 0.3224(3) 0.0622(3) 0.7894(3) 0.0615(11) Uani 1 1 d U
C182 C 0.3182(4) 0.0937(3) 0.8181(3) 0.0614(12) Uani 1 1 d U
C183 C 0.2544(3) 0.1511(3) 0.8403(3) 0.0593(11) Uani 1 1 d U
C184 C 0.2829(3) 0.1463(3) 0.8812(3) 0.0614(11) Uani 1 1 d U
H184 H 0.3123 0.1206 0.8949 0.074 Uiso 1 1 calc R
C185 C 0.2660(3) 0.1806(3) 0.9004(3) 0.0622(11) Uani 1 1 d U
H185 H 0.2861 0.1805 0.9261 0.075 Uiso 1 1 calc R
C186 C 0.2206(3) 0.2147(3) 0.8827(3) 0.0618(12) Uani 1 1 d U
H186 H 0.2092 0.2374 0.8970 0.074 Uiso 1 1 calc R
C187 C 0.2075(3) 0.1857(3) 0.8245(3) 0.0579(12) Uani 1 1 d U
H187 H 0.1865 0.1871 0.7986 0.069 Uiso 1 1 calc R
C188 C 0.2546(3) 0.2602(3) 0.5373(3) 0.0584(12) Uani 1 1 d U
H188 H 0.2361 0.2481 0.5182 0.070 Uiso 1 1 calc R
C189 C 0.3110(3) 0.2570(3) 0.5384(3) 0.0589(11) Uani 1 1 d U
H189 H 0.3310 0.2424 0.5198 0.071 Uiso 1 1 calc R
C190 C 0.3384(3) 0.2742(3) 0.5657(3) 0.0582(10) Uani 1 1 d U
H190 H 0.3769 0.2720 0.5653 0.070 Uiso 1 1 calc R
C191 C 0.3103(3) 0.2950(3) 0.5940(3) 0.0569(11) Uani 1 1 d U
C192 C 0.2533(3) 0.2969(3) 0.5916(3) 0.0561(12) Uani 1 1 d U
H192 H 0.2325 0.3102 0.6107 0.067 Uiso 1 1 calc R
C193 C 0.3880(3) 0.3123(3) 0.6308(3) 0.0578(11) Uani 1 1 d U
C194 C 0.4012(3) 0.3355(3) 0.6644(3) 0.0576(10) Uani 1 1 d U
C195 C 0.4551(3) 0.3434(3) 0.6685(3) 0.0583(10) Uani 1 1 d U
H195 H 0.4825 0.3326 0.6519 0.070 Uiso 1 1 calc R
C196 C 0.4675(3) 0.3661(3) 0.6956(3) 0.0592(10) Uani 1 1 d U
H196 H 0.5027 0.3755 0.6956 0.071 Uiso 1 1 calc R
C197 C 0.4287(3) 0.3764(3) 0.7242(3) 0.0594(10) Uani 1 1 d U
H197 H 0.4377 0.3891 0.7467 0.071 Uiso 1 1 calc R
C198 C 0.3757(3) 0.3671(3) 0.7183(3) 0.0593(10) Uani 1 1 d U
C199 C 0.3335(3) 0.3753(3) 0.7500(3) 0.0599(12) Uani 1 1 d U
C200 C 0.2399(3) 0.3618(4) 0.7746(3) 0.0621(11) Uani 1 1 d U
C201 C 0.2294(3) 0.3977(4) 0.7932(3) 0.0637(11) Uani 1 1 d U
H201 H 0.2507 0.4239 0.7865 0.076 Uiso 1 1 calc R
C202 C 0.1863(3) 0.3938(4) 0.8222(3) 0.0644(11) Uani 1 1 d U
H202 H 0.1781 0.4177 0.8359 0.077 Uiso 1 1 calc R
C203 C 0.1551(3) 0.3556(4) 0.8316(3) 0.0643(12) Uani 1 1 d U
H203 H 0.1259 0.3527 0.8517 0.077 Uiso 1 1 calc R
C204 C 0.2086(3) 0.3256(4) 0.7833(3) 0.0603(12) Uani 1 1 d U
H204 H 0.2161 0.3019 0.7695 0.072 Uiso 1 1 calc R
Pd7 Pd 0.356687(19) 0.726619(19) 0.182631(17) 0.03799(12) Uani 1 1 d .
Pd8 Pd 0.37081(2) 0.741501(18) 0.433139(17) 0.03849(12) Uani 1 1 d .
O25 O 0.4366(3) 0.4699(2) 0.3091(2) 0.081(2) Uani 1 1 d .
O26 O 0.5709(3) 0.5318(3) 0.4701(3) 0.116(3) Uani 1 1 d U
O27 O 0.6423(2) 0.7441(2) 0.1955(2) 0.0635(16) Uani 1 1 d .
O28 O 0.6030(2) 0.8522(3) 0.3596(3) 0.090(2) Uani 1 1 d .
O29 O 0.2437(3) 0.9741(2) 0.1060(2) 0.091(2) Uani 1 1 d .
O30 O 0.1726(3) 0.9541(3) 0.3281(3) 0.105(3) Uani 1 1 d .
O31 O 0.07795(19) 0.7085(2) 0.23740(19) 0.0564(14) Uani 1 1 d .
O32 O 0.1626(3) 0.5863(3) 0.4715(2) 0.084(2) Uani 1 1 d .
N61 N 0.3595(2) 0.65165(19) 0.21016(19) 0.0346(11) Uani 1 1 d .
N62 N 0.4177(2) 0.5468(2) 0.3114(2) 0.0475(14) Uani 1 1 d .
H62A H 0.4194 0.5632 0.3297 0.057 Uiso 1 1 calc R
N63 N 0.4876(2) 0.5168(2) 0.3870(2) 0.0445(14) Uani 1 1 d .
N64 N 0.4947(2) 0.5804(2) 0.4314(2) 0.0474(15) Uani 1 1 d .
H64A H 0.4701 0.5842 0.4097 0.057 Uiso 1 1 calc R
N65 N 0.4398(2) 0.6901(2) 0.45252(19) 0.0384(12) Uani 1 1 d .
N66 N 0.4403(2) 0.7185(2) 0.1799(2) 0.0405(13) Uani 1 1 d .
N67 N 0.5574(2) 0.7558(2) 0.2217(2) 0.0450(14) Uani 1 1 d .
H67A H 0.5393 0.7676 0.2403 0.054 Uiso 1 1 calc R
N68 N 0.6009(2) 0.7950(2) 0.2787(2) 0.0501(15) Uani 1 1 d .
N69 N 0.5355(2) 0.8197(2) 0.3374(2) 0.0503(15) Uani 1 1 d .
H69A H 0.5259 0.8082 0.3168 0.060 Uiso 1 1 calc RD
N70 N 0.4195(2) 0.7957(2) 0.4092(2) 0.0408(13) Uani 1 1 d .
N71 N 0.3514(2) 0.8019(2) 0.1521(2) 0.0436(13) Uani 1 1 d .
N72 N 0.2808(3) 0.9086(2) 0.1691(2) 0.0550(16) Uani 1 1 d .
H72A H 0.2825 0.8953 0.1994 0.066 Uiso 1 1 calc R
N73 N 0.2237(3) 0.9475(2) 0.2238(3) 0.0591(18) Uani 1 1 d .
N74 N 0.2366(3) 0.8961(2) 0.3182(2) 0.0537(16) Uani 1 1 d .
H74A H 0.2551 0.8886 0.2973 0.064 Uiso 1 1 calc R
N75 N 0.3026(2) 0.7927(2) 0.41752(19) 0.0361(12) Uani 1 1 d .
N76 N 0.2735(2) 0.7333(2) 0.18104(19) 0.0381(12) Uani 1 1 d .
N77 N 0.1674(2) 0.6977(2) 0.2620(2) 0.0426(13) Uani 1 1 d .
H77A H 0.1898 0.6863 0.2866 0.051 Uiso 1 1 calc R
N78 N 0.1406(2) 0.6524(2) 0.35142(19) 0.0406(13) Uani 1 1 d .
N79 N 0.2138(3) 0.6370(2) 0.4204(2) 0.0503(15) Uani 1 1 d .
H79A H 0.2189 0.6504 0.3908 0.060 Uiso 1 1 calc R
N80 N 0.3241(2) 0.6863(2) 0.45864(18) 0.0349(11) Uani 1 1 d .
C205 C 0.3403(3) 0.6286(3) 0.1841(3) 0.0451(10) Uani 1 1 d U
H205 H 0.3236 0.6482 0.1544 0.054 Uiso 1 1 calc R
C206 C 0.3443(3) 0.5786(3) 0.1992(3) 0.0448(9) Uani 1 1 d U
H206 H 0.3296 0.5635 0.1807 0.054 Uiso 1 1 calc R
C207 C 0.3695(3) 0.5501(3) 0.2411(2) 0.0440(8) Uani 1 1 d U
H207 H 0.3732 0.5150 0.2517 0.053 Uiso 1 1 calc R
C208 C 0.3903(3) 0.5732(3) 0.2687(3) 0.0436(9) Uani 1 1 d U
C209 C 0.3837(3) 0.6241(3) 0.2525(2) 0.0431(10) Uani 1 1 d U
H209 H 0.3962 0.6402 0.2711 0.052 Uiso 1 1 calc R
C210 C 0.4420(3) 0.4993(3) 0.3284(3) 0.0543(11) Uani 1 1 d U
C211 C 0.4806(3) 0.4834(3) 0.3694(3) 0.0549(10) Uani 1 1 d U
C212 C 0.5087(3) 0.4360(3) 0.3859(3) 0.0571(9) Uani 1 1 d U
H212 H 0.5034 0.4138 0.3712 0.068 Uiso 1 1 calc R
C213 C 0.5451(3) 0.4207(3) 0.4243(3) 0.0590(9) Uani 1 1 d U
H213 H 0.5649 0.3882 0.4362 0.071 Uiso 1 1 calc R
C214 C 0.5512(3) 0.4544(3) 0.4442(3) 0.0591(10) Uani 1 1 d U
H214 H 0.5747 0.4455 0.4708 0.071 Uiso 1 1 calc R
C215 C 0.5219(3) 0.5022(3) 0.4240(3) 0.0585(10) Uani 1 1 d U
C216 C 0.5321(3) 0.5387(3) 0.4452(3) 0.0583(11) Uani 1 1 d U
C217 C 0.4926(3) 0.6180(3) 0.4494(3) 0.0491(9) Uani 1 1 d U
C218 C 0.5321(3) 0.6243(3) 0.4763(3) 0.0510(9) Uani 1 1 d U
H218 H 0.5653 0.6022 0.4840 0.061 Uiso 1 1 calc R
C219 C 0.5247(3) 0.6611(3) 0.4920(3) 0.0514(10) Uani 1 1 d U
H219 H 0.5528 0.6647 0.5106 0.062 Uiso 1 1 calc R
C220 C 0.4770(3) 0.6938(3) 0.4815(3) 0.0508(11) Uani 1 1 d U
H220 H 0.4707 0.7183 0.4945 0.061 Uiso 1 1 calc R
C221 C 0.4460(3) 0.6531(3) 0.4375(3) 0.0478(10) Uani 1 1 d U
H221 H 0.4179 0.6505 0.4183 0.057 Uiso 1 1 calc R
C222 C 0.4624(3) 0.6954(3) 0.1538(3) 0.0511(11) Uani 1 1 d U
H222 H 0.4399 0.6816 0.1388 0.061 Uiso 1 1 calc R
C223 C 0.5171(3) 0.6913(3) 0.1483(3) 0.0517(10) Uani 1 1 d U
H223 H 0.5320 0.6747 0.1293 0.062 Uiso 1 1 calc R
C224 C 0.5502(3) 0.7101(3) 0.1689(3) 0.0517(9) Uani 1 1 d U
H224 H 0.5883 0.7064 0.1654 0.062 Uiso 1 1 calc R
C225 C 0.5263(3) 0.7359(3) 0.1962(3) 0.0511(10) Uani 1 1 d U
C226 C 0.4701(3) 0.7395(3) 0.2002(3) 0.0505(11) Uani 1 1 d U
H226 H 0.4531 0.7572 0.2176 0.061 Uiso 1 1 calc R
C227 C 0.6114(3) 0.7586(3) 0.2205(3) 0.0529(11) Uani 1 1 d U
C228 C 0.6347(3) 0.7773(3) 0.2527(3) 0.0529(10) Uani 1 1 d U
C229 C 0.6912(3) 0.7758(3) 0.2562(3) 0.0536(9) Uani 1 1 d U
H229 H 0.7142 0.7617 0.2389 0.064 Uiso 1 1 calc R
C230 C 0.7129(3) 0.7948(3) 0.2850(3) 0.0538(9) Uani 1 1 d U
H230 H 0.7511 0.7948 0.2871 0.065 Uiso 1 1 calc R
C231 C 0.6793(3) 0.8138(3) 0.3110(3) 0.0533(9) Uani 1 1 d U
H231 H 0.6938 0.8278 0.3307 0.064 Uiso 1 1 calc R
C232 C 0.6232(3) 0.8122(3) 0.3079(3) 0.0528(10) Uani 1 1 d U
C233 C 0.5871(3) 0.8302(3) 0.3376(3) 0.0528(11) Uani 1 1 d U
C234 C 0.4954(3) 0.8261(3) 0.3681(3) 0.0495(9) Uani 1 1 d U
C235 C 0.4917(3) 0.8647(3) 0.3832(3) 0.0500(9) Uani 1 1 d U
H235 H 0.5173 0.8875 0.3749 0.060 Uiso 1 1 calc R
C236 C 0.4488(3) 0.8692(3) 0.4112(3) 0.0504(9) Uani 1 1 d U
H236 H 0.4436 0.8965 0.4206 0.060 Uiso 1 1 calc R
C237 C 0.4143(3) 0.8339(3) 0.4248(3) 0.0499(10) Uani 1 1 d U
H237 H 0.3866 0.8359 0.4452 0.060 Uiso 1 1 calc R
C238 C 0.4601(3) 0.7928(3) 0.3819(3) 0.0485(10) Uani 1 1 d U
H238 H 0.4643 0.7659 0.3717 0.058 Uiso 1 1 calc R
C239 C 0.3732(4) 0.8217(3) 0.1101(3) 0.0609(12) Uani 1 1 d U
H239 H 0.3942 0.8010 0.0973 0.073 Uiso 1 1 calc R
C240 C 0.3640(4) 0.8726(3) 0.0864(3) 0.0615(11) Uani 1 1 d U
H240 H 0.3789 0.8867 0.0572 0.074 Uiso 1 1 calc R
C241 C 0.3338(4) 0.9032(3) 0.1043(3) 0.0607(11) Uani 1 1 d U
H241 H 0.3280 0.9381 0.0877 0.073 Uiso 1 1 calc R
C242 C 0.3117(4) 0.8825(3) 0.1470(3) 0.0590(11) Uani 1 1 d U
C243 C 0.3227(4) 0.8307(3) 0.1698(3) 0.0573(12) Uani 1 1 d U
H243 H 0.3087 0.8159 0.1993 0.069 Uiso 1 1 calc R
C244 C 0.2481(4) 0.9527(3) 0.1490(3) 0.0669(13) Uani 1 1 d U
C245 C 0.2178(4) 0.9734(3) 0.1787(3) 0.0675(11) Uani 1 1 d U
C246 C 0.1839(4) 1.0172(3) 0.1578(3) 0.0687(11) Uani 1 1 d U
H246 H 0.1794 1.0333 0.1252 0.082 Uiso 1 1 calc R
C247 C 0.1561(4) 1.0368(3) 0.1879(3) 0.0691(11) Uani 1 1 d U
H247 H 0.1338 1.0681 0.1757 0.083 Uiso 1 1 calc R
C248 C 0.1614(4) 1.0105(3) 0.2353(3) 0.0684(11) Uani 1 1 d U
H248 H 0.1425 1.0233 0.2556 0.082 Uiso 1 1 calc R
C249 C 0.1946(4) 0.9652(3) 0.2525(3) 0.0676(12) Uani 1 1 d U
C250 C 0.2010(4) 0.9383(3) 0.3027(3) 0.0679(13) Uani 1 1 d U
C251 C 0.2473(4) 0.8624(3) 0.3647(3) 0.0610(11) Uani 1 1 d U
C252 C 0.2145(4) 0.8632(3) 0.4004(3) 0.0635(11) Uani 1 1 d U
H252 H 0.1838 0.8881 0.3944 0.076 Uiso 1 1 calc R
C253 C 0.2256(4) 0.8296(3) 0.4426(3) 0.0649(12) Uani 1 1 d U
H253 H 0.2026 0.8302 0.4667 0.078 Uiso 1 1 calc R
C254 C 0.2715(4) 0.7928(3) 0.4522(3) 0.0646(13) Uani 1 1 d U
H254 H 0.2800 0.7689 0.4826 0.078 Uiso 1 1 calc R
C255 C 0.2911(3) 0.8264(3) 0.3742(3) 0.0589(12) Uani 1 1 d U
H255 H 0.3138 0.8251 0.3502 0.071 Uiso 1 1 calc R
C256 C 0.2459(3) 0.7557(3) 0.1410(3) 0.0530(11) Uani 1 1 d U
H256 H 0.2653 0.7690 0.1139 0.064 Uiso 1 1 calc R
C257 C 0.1915(3) 0.7603(3) 0.1374(3) 0.0522(10) Uani 1 1 d U
H257 H 0.1726 0.7760 0.1081 0.063 Uiso 1 1 calc R
C258 C 0.1628(3) 0.7416(3) 0.1775(3) 0.0504(9) Uani 1 1 d U
H258 H 0.1242 0.7448 0.1754 0.060 Uiso 1 1 calc R
C259 C 0.1910(3) 0.7182(3) 0.2204(3) 0.0484(9) Uani 1 1 d U
C260 C 0.2469(3) 0.7145(3) 0.2202(3) 0.0473(10) Uani 1 1 d U
H260 H 0.2676 0.6981 0.2486 0.057 Uiso 1 1 calc R
C261 C 0.1144(3) 0.6928(3) 0.2700(3) 0.0478(10) Uani 1 1 d U
C262 C 0.1005(3) 0.6661(3) 0.3180(3) 0.0475(9) Uani 1 1 d U
C263 C 0.0468(3) 0.6579(3) 0.3258(3) 0.0486(9) Uani 1 1 d U
H263 H 0.0192 0.6705 0.3016 0.058 Uiso 1 1 calc R
C264 C 0.0354(3) 0.6301(3) 0.3716(3) 0.0500(8) Uani 1 1 d U
H264 H -0.0004 0.6223 0.3784 0.060 Uiso 1 1 calc R
C265 C 0.0750(3) 0.6141(3) 0.4064(3) 0.0504(9) Uani 1 1 d U
H265 H 0.0676 0.5953 0.4374 0.060 Uiso 1 1 calc R
C266 C 0.1272(3) 0.6267(3) 0.3942(3) 0.0501(9) Uani 1 1 d U
C267 C 0.1691(3) 0.6153(3) 0.4323(3) 0.0500(10) Uani 1 1 d U
C268 C 0.2545(3) 0.6406(3) 0.4512(2) 0.0448(9) Uani 1 1 d U
C269 C 0.2615(3) 0.6105(3) 0.4970(2) 0.0461(9) Uani 1 1 d U
H269 H 0.2409 0.5839 0.5099 0.055 Uiso 1 1 calc R
C270 C 0.2991(3) 0.6198(3) 0.5235(2) 0.0467(9) Uani 1 1 d U
H270 H 0.3042 0.5997 0.5554 0.056 Uiso 1 1 calc R
C271 C 0.3293(3) 0.6577(3) 0.5043(2) 0.0462(10) Uani 1 1 d U
H271 H 0.3545 0.6641 0.5235 0.055 Uiso 1 1 calc R
C272 C 0.2875(3) 0.6771(3) 0.4330(2) 0.0435(10) Uani 1 1 d U
H272 H 0.2840 0.6963 0.4009 0.052 Uiso 1 1 calc R
N100 N 0.6375(3) 0.4068(3) 0.1623(3) 0.0588(18) Uani 1 1 d .
O101 O 0.6808(3) 0.4118(3) 0.1419(3) 0.104(3) Uani 1 1 d .
O102 O 0.6047(3) 0.3826(2) 0.1544(2) 0.0701(17) Uani 1 1 d .
O103 O 0.6244(3) 0.4299(3) 0.1879(3) 0.101(3) Uani 1 1 d .
N110 N 0.6353(2) 0.2651(2) 0.1907(2) 0.0440(14) Uani 1 1 d .
O111 O 0.6727(3) 0.2635(3) 0.2168(2) 0.084(2) Uani 1 1 d .
O112 O 0.6457(3) 0.2655(2) 0.1520(2) 0.0729(17) Uani 1 1 d .
O113 O 0.5879(3) 0.2687(3) 0.2040(3) 0.088(2) Uani 1 1 d .
N120 N 0.6407(3) 0.1193(3) 0.2553(4) 0.080(3) Uani 1 1 d .
O121 O 0.6771(4) 0.1424(3) 0.2348(3) 0.115(3) Uani 1 1 d .
O122 O 0.6031(4) 0.1132(4) 0.2325(5) 0.196(7) Uani 1 1 d .
O123 O 0.6580(5) 0.0897(4) 0.2982(4) 0.135(4) Uani 1 1 d .
N130 N 0.1413(3) 0.4061(3) 0.0951(3) 0.065(2) Uani 1 1 d .
O131 O 0.1859(3) 0.4155(3) 0.1080(3) 0.096(3) Uani 1 1 d .
O132 O 0.1244(3) 0.4245(3) 0.0556(3) 0.106(3) Uani 1 1 d .
O133 O 0.1119(3) 0.3794(2) 0.1238(2) 0.0719(17) Uani 1 1 d .
N140 N 0.1347(3) 0.2631(2) 0.1828(2) 0.0498(15) Uani 1 1 d .
O141 O 0.1780(4) 0.2569(3) 0.1621(3) 0.116(3) Uani 1 1 d .
O142 O 0.0943(4) 0.2654(4) 0.1607(3) 0.123(4) Uani 1 1 d D
O143 O 0.1386(5) 0.2654(4) 0.2184(3) 0.134(4) Uani 1 1 d .
N150 N 0.1366(3) 0.1373(3) 0.2362(3) 0.0592(17) Uani 1 1 d .
O151 O 0.1877(2) 0.1331(2) 0.23969(19) 0.0602(14) Uani 1 1 d .
O152 O 0.1127(2) 0.1349(3) 0.2028(2) 0.0748(19) Uani 1 1 d .
O153 O 0.1098(3) 0.1428(4) 0.2682(2) 0.103(3) Uani 1 1 d .
N160 N 0.1234(3) 0.4203(3) 0.6730(3) 0.0632(19) Uani 1 1 d .
O161 O 0.1659(3) 0.4292(3) 0.6501(3) 0.117(3) Uani 1 1 d .
O162 O 0.0914(3) 0.3957(2) 0.6657(2) 0.0711(17) Uani 1 1 d .
O163 O 0.1128(4) 0.4388(4) 0.7009(3) 0.119(3) Uani 1 1 d .
N170 N 0.1281(2) 0.2775(2) 0.6961(2) 0.0466(14) Uani 1 1 d .
O171 O 0.1358(3) 0.2796(3) 0.6579(2) 0.079(2) Uani 1 1 d .
O172 O 0.0833(3) 0.2779(3) 0.7120(3) 0.096(3) Uani 1 1 d .
O173 O 0.1699(3) 0.2757(3) 0.7214(2) 0.090(2) Uani 1 1 d .
N180 N 0.1337(3) 0.1314(3) 0.7575(4) 0.078(3) Uani 1 1 d .
O181 O 0.1694(4) 0.1563(4) 0.7364(3) 0.126(4) Uani 1 1 d .
O182 O 0.0961(4) 0.1256(4) 0.7374(5) 0.189(7) Uani 1 1 d .
O183 O 0.1533(4) 0.1022(4) 0.7996(3) 0.118(3) Uani 1 1 d .
N190 N 0.3709(2) 0.7273(3) 0.3125(3) 0.0511(16) Uani 1 1 d .
O191 O 0.3612(5) 0.7274(3) 0.2773(3) 0.133(4) Uani 1 1 d .
O192 O 0.3349(5) 0.7341(3) 0.3374(3) 0.123(3) Uani 1 1 d .
O193 O 0.4151(4) 0.7216(4) 0.3342(3) 0.152(5) Uani 1 1 d .
N200 N 0.3598(3) 0.5890(3) 0.3921(4) 0.074(2) Uani 1 1 d .
O201 O 0.3931(3) 0.6109(2) 0.3650(2) 0.0733(18) Uani 1 1 d .
O202 O 0.3157(3) 0.5829(3) 0.3781(3) 0.112(3) Uani 1 1 d .
O203 O 0.3735(3) 0.5698(3) 0.4338(3) 0.100(3) Uani 1 1 d .
N210 N 0.6103(4) 0.2650(3) 0.4407(2) 0.072(2) Uani 1 1 d .
O211 O 0.6129(4) 0.2391(3) 0.4173(3) 0.126(4) Uani 1 1 d .
O212 O 0.5963(3) 0.3111(2) 0.4233(3) 0.084(2) Uani 1 1 d .
O213 O 0.6157(4) 0.2428(3) 0.4819(3) 0.109(3) Uani 1 1 d .
N220 N 0.1140(6) 0.2517(6) 0.9470(4) 0.103(4) Uani 1 1 d .
O221 O 0.1545(5) 0.2324(7) 0.9682(5) 0.238(9) Uani 1 1 d .
O222 O 0.0798(6) 0.2272(4) 0.9453(3) 0.140(4) Uani 1 1 d .
O223 O 0.1040(7) 0.2972(6) 0.9256(4) 0.211(8) Uani 1 1 d .
N230 N 0.3661(3) 0.8551(3) 0.2677(3) 0.0553(16) Uani 1 1 d .
O231 O 0.3160(2) 0.8601(2) 0.26424(19) 0.0603(15) Uani 1 1 d .
O232 O 0.3903(2) 0.8574(3) 0.3006(2) 0.0766(19) Uani 1 1 d .
O233 O 0.3930(2) 0.8498(4) 0.2354(2) 0.098(3) Uani 1 1 d .
S330 S 0.67802(11) 0.56968(14) 0.52365(12) 0.1061(11) Uani 1 1 d D
O331 O 0.7250(3) 0.5823(3) 0.5485(3) 0.115(3) Uani 1 1 d D
C332 C 0.7042(4) 0.5178(5) 0.5105(5) 0.124(5) Uani 1 1 d D
H334 H 0.7400 0.5035 0.5264 0.187 Uiso 1 1 calc R
H335 H 0.7077 0.5282 0.4772 0.187 Uiso 1 1 calc R
H336 H 0.6794 0.4929 0.5207 0.187 Uiso 1 1 calc R
C333 C 0.6333(3) 0.5443(4) 0.5643(4) 0.114(5) Uani 1 1 d D
H337 H 0.6534 0.5212 0.5926 0.172 Uiso 1 1 calc R
H338 H 0.6099 0.5266 0.5528 0.172 Uiso 1 1 calc R
H339 H 0.6108 0.5707 0.5708 0.172 Uiso 1 1 calc R
S310 S 0.33496(11) 0.32713(13) 0.92652(13) 0.1028(10) Uani 1 1 d D
O311 O 0.3959(3) 0.3146(4) 0.9254(3) 0.141(4) Uani 1 1 d D
C312 C 0.3123(5) 0.2823(5) 0.9738(4) 0.114(5) Uani 1 1 d D
H314 H 0.3237 0.2495 0.9727 0.172 Uiso 1 1 calc R
H315 H 0.2725 0.2884 0.9735 0.172 Uiso 1 1 calc R
H316 H 0.3279 0.2833 1.0021 0.172 Uiso 1 1 calc R
C313 C 0.3060(5) 0.3071(7) 0.8886(5) 0.170(8) Uani 1 1 d D
H317 H 0.3038 0.3329 0.8576 0.255 Uiso 1 1 calc R
H318 H 0.2694 0.2999 0.8979 0.255 Uiso 1 1 calc R
H319 H 0.3283 0.2770 0.8887 0.255 Uiso 1 1 calc R
S300 S 0.92947(13) 0.16432(14) 0.96776(12) 0.1027(10) Uani 1 1 d D
O301 O 0.8683(2) 0.1775(3) 0.9672(2) 0.090(2) Uani 1 1 d D
C302 C 0.9499(5) 0.1958(5) 0.9974(5) 0.162(7) Uani 1 1 d D
H304 H 0.9442 0.1785 1.0302 0.243 Uiso 1 1 calc R
H305 H 0.9290 0.2291 0.9863 0.243 Uiso 1 1 calc R
H306 H 0.9887 0.1984 0.9932 0.243 Uiso 1 1 calc R
C303 C 0.9467(4) 0.2087(4) 0.9174(4) 0.133(6) Uani 1 1 d D
H307 H 0.9147 0.2333 0.9032 0.199 Uiso 1 1 calc R
H308 H 0.9596 0.1929 0.8960 0.199 Uiso 1 1 calc R
H309 H 0.9756 0.2251 0.9242 0.199 Uiso 1 1 calc R
S320 S 0.9511(2) 0.02424(18) 0.92798(17) 0.1561(18) Uani 1 1 d D
O321 O 0.8874(4) 0.0566(5) 0.9289(4) 0.263(10) Uani 1 1 d D
C322 C 0.9436(9) -0.0257(6) 0.9797(4) 0.243(12) Uani 1 1 d D
H327 H 0.9255 -0.0501 0.9729 0.365 Uiso 1 1 calc R
H328 H 0.9217 -0.0135 1.0002 0.365 Uiso 1 1 calc R
H329 H 0.9796 -0.0413 0.9948 0.365 Uiso 1 1 calc R
C323 C 0.9521(6) 0.0050(6) 0.8871(4) 0.147(7) Uani 1 1 d D
H32B H 0.9565 0.0324 0.8580 0.220 Uiso 1 1 calc R
H32C H 0.9179 -0.0076 0.8852 0.220 Uiso 1 1 calc R
H32D H 0.9826 -0.0216 0.8928 0.220 Uiso 1 1 calc R
S340 S 0.90492(10) 0.42297(10) 0.38219(9) 0.0746(7) Uani 1 1 d D
O341 O 0.9155(3) 0.3661(3) 0.4013(3) 0.108(3) Uani 1 1 d D
C342 C 0.8642(4) 0.4399(4) 0.4215(3) 0.095(4) Uani 1 1 d D
H344 H 0.8322 0.4226 0.4271 0.143 Uiso 1 1 calc R
H345 H 0.8524 0.4758 0.4086 0.143 Uiso 1 1 calc R
H346 H 0.8853 0.4309 0.4506 0.143 Uiso 1 1 calc R
C343 C 0.8559(5) 0.4411(4) 0.3377(4) 0.114(4) Uani 1 1 d D
H347 H 0.8724 0.4374 0.3106 0.171 Uiso 1 1 calc R
H348 H 0.8407 0.4758 0.3301 0.171 Uiso 1 1 calc R
H349 H 0.8269 0.4203 0.3472 0.171 Uiso 1 1 calc R
S350 S 0.8997(2) 0.06436(17) 0.07109(15) 0.1425(16) Uani 1 1 d D
O351 O 0.8935(5) 0.0348(5) 0.0407(4) 0.186(5) Uani 1 1 d D
C352 C 0.8346(4) 0.0943(4) 0.0743(4) 0.099(4) Uani 1 1 d D
H357 H 0.8227 0.1201 0.0441 0.148 Uiso 1 1 calc R
H358 H 0.8359 0.1093 0.0972 0.148 Uiso 1 1 calc R
H359 H 0.8089 0.0700 0.0832 0.148 Uiso 1 1 calc R
C353 C 0.8954(4) 0.0295(3) 0.1265(2) 0.063(2) Uani 1 1 d D
H354 H 0.8796 -0.0003 0.1292 0.094 Uiso 1 1 calc R
H355 H 0.8721 0.0484 0.1412 0.094 Uiso 1 1 calc R
H356 H 0.9318 0.0198 0.1419 0.094 Uiso 1 1 calc R
S360 S 0.78322(10) 0.30716(11) 0.42545(9) 0.0761(7) Uani 1 1 d D
O361 O 0.7417(3) 0.2712(4) 0.4400(3) 0.136(4) Uani 1 1 d D
C362 C 0.8288(4) 0.2913(5) 0.4720(3) 0.098(4) Uani 1 1 d D
H364 H 0.8089 0.2913 0.4991 0.147 Uiso 1 1 calc R
H365 H 0.8545 0.3155 0.4650 0.147 Uiso 1 1 calc R
H366 H 0.8487 0.2582 0.4785 0.147 Uiso 1 1 calc R
C363 C 0.8256(4) 0.2900(4) 0.3877(3) 0.082(3) Uani 1 1 d D
H367 H 0.8049 0.2968 0.3589 0.122 Uiso 1 1 calc R
H368 H 0.8394 0.2546 0.4019 0.122 Uiso 1 1 calc R
H369 H 0.8562 0.3091 0.3812 0.122 Uiso 1 1 calc R
S370 S 0.25977(8) 0.48583(8) 0.14810(8) 0.0563(5) Uani 1 1 d D
O371 O 0.2783(2) 0.5355(2) 0.1325(2) 0.0667(16) Uani 1 1 d D
C372 C 0.3019(4) 0.4521(4) 0.1229(4) 0.080(3) Uani 1 1 d D
H374 H 0.2955 0.4672 0.0893 0.120 Uiso 1 1 calc R
H375 H 0.2939 0.4179 0.1342 0.120 Uiso 1 1 calc R
H376 H 0.3400 0.4522 0.1310 0.120 Uiso 1 1 calc R
C373 C 0.2853(4) 0.4528(4) 0.2039(3) 0.084(3) Uani 1 1 d D
H377 H 0.3227 0.4589 0.2069 0.125 Uiso 1 1 calc R
H378 H 0.2851 0.4173 0.2114 0.125 Uiso 1 1 calc R
H379 H 0.2627 0.4633 0.2251 0.125 Uiso 1 1 calc R
S380 S 0.26071(9) 0.52331(9) 0.31573(10) 0.0706(6) Uani 1 1 d D
O381 O 0.2504(3) 0.4860(3) 0.2962(3) 0.118(3) Uani 1 1 d D
C382 C 0.2249(6) 0.5802(4) 0.2743(5) 0.176(8) Uani 1 1 d D
H384 H 0.1918 0.5902 0.2875 0.264 Uiso 1 1 calc R
H385 H 0.2151 0.5751 0.2464 0.264 Uiso 1 1 calc R
H386 H 0.2484 0.6062 0.2666 0.264 Uiso 1 1 calc R
C383 C 0.2188(4) 0.5175(5) 0.3592(3) 0.109(4) Uani 1 1 d D
H387 H 0.1812 0.5289 0.3467 0.163 Uiso 1 1 calc R
H388 H 0.2286 0.5376 0.3761 0.163 Uiso 1 1 calc R
H389 H 0.2223 0.4826 0.3802 0.163 Uiso 1 1 calc R
S390 S 0.7930(2) 0.48455(18) 0.0116(2) 0.1549(18) Uani 1 1 d D
O391 O 0.7341(3) 0.5070(4) -0.0026(4) 0.150(4) Uani 1 1 d D
C392 C 0.8166(5) 0.4660(7) -0.0316(5) 0.165(8) Uani 1 1 d D
H394 H 0.8031 0.4351 -0.0283 0.248 Uiso 1 1 calc R
H395 H 0.8565 0.4607 -0.0295 0.248 Uiso 1 1 calc R
H396 H 0.8037 0.4917 -0.0616 0.248 Uiso 1 1 calc R
C393 C 0.7883(7) 0.4239(5) 0.0483(5) 0.191(9) Uani 1 1 d D
H397 H 0.7501 0.4203 0.0546 0.287 Uiso 1 1 calc R
H398 H 0.8092 0.4161 0.0772 0.287 Uiso 1 1 calc R
H399 H 0.8029 0.4012 0.0336 0.287 Uiso 1 1 calc R
O250 O 0.5312(3) 0.1995(4) 0.1956(3) 0.105(3) Uani 1 1 d D
H25A H 0.542(5) 0.222(3) 0.203(5) 0.157 Uiso 1 1 d D
H25B H 0.556(3) 0.175(3) 0.208(3) 0.157 Uiso 1 1 d D
O251 O 0.4818(3) 0.7804(4) 0.2809(4) 0.118(3) Uani 1 1 d D
H25C H 0.470(5) 0.753(2) 0.288(6) 0.177 Uiso 1 1 d D
H25D H 0.453(3) 0.800(4) 0.278(5) 0.177 Uiso 1 1 d D
O252 O 0.0234(3) 0.2126(4) 0.2148(3) 0.101(3) Uani 1 1 d D
H25E H 0.050(2) 0.225(4) 0.200(3) 0.152 Uiso 1 1 d D
H25F H 0.040(3) 0.1878(17) 0.2370(17) 0.152 Uiso 1 1 d D

loop_
_atom_site_aniso_label
_atom_site_aniso_U_11
_atom_site_aniso_U_22
_atom_site_aniso_U_33
_atom_site_aniso_U_23
_atom_site_aniso_U_13
_atom_site_aniso_U_12
Pd1 0.0325(2) 0.0403(3) 0.0372(3) -0.0151(2) 0.0010(2) -0.00343(19)
Pd2 0.0320(2) 0.0374(3) 0.0381(3) -0.0111(2) 0.0040(2) -0.00484(19)
O1 0.085(4) 0.058(4) 0.066(4) -0.028(3) -0.005(3) 0.017(3)
O2 0.050(4) 0.133(7) 0.146(7) -0.099(6) -0.028(4) 0.022(4)
O3 0.029(3) 0.093(5) 0.084(4) -0.036(4) 0.019(3) -0.009(3)
O4 0.052(4) 0.145(7) 0.119(6) -0.091(6) 0.015(4) -0.047(4)
O5 0.088(4) 0.039(3) 0.051(3) 0.001(2) 0.013(3) 0.004(3)
O6 0.043(3) 0.079(4) 0.066(4) -0.014(3) 0.004(3) 0.010(3)
O7 0.032(3) 0.081(4) 0.067(4) -0.020(3) -0.007(3) -0.011(3)
O8 0.059(4) 0.097(5) 0.053(4) -0.019(3) 0.009(3) -0.021(3)
N1 0.047(3) 0.030(3) 0.040(3) -0.009(2) 0.011(3) -0.010(2)
N2 0.066(4) 0.038(3) 0.044(4) -0.008(3) -0.014(3) 0.001(3)
N3 0.037(3) 0.034(3) 0.060(4) -0.014(3) -0.001(3) 0.003(2)
N4 0.041(3) 0.047(3) 0.057(4) -0.020(3) -0.003(3) 0.001(3)
N5 0.038(3) 0.049(3) 0.033(3) -0.013(3) -0.001(2) -0.008(2)
N6 0.026(3) 0.040(3) 0.052(4) -0.014(3) 0.005(2) -0.010(2)
N7 0.035(3) 0.050(4) 0.048(3) -0.016(3) 0.010(3) -0.008(3)
N8 0.044(3) 0.046(4) 0.057(4) -0.014(3) 0.011(3) -0.020(3)
N9 0.044(3) 0.056(4) 0.046(4) -0.023(3) 0.004(3) -0.016(3)
N10 0.030(3) 0.044(3) 0.035(3) -0.010(2) 0.002(2) -0.007(2)
N11 0.030(3) 0.030(3) 0.040(3) -0.009(2) 0.002(2) -0.006(2)
N12 0.062(4) 0.029(3) 0.042(3) -0.003(2) 0.011(3) -0.002(3)
N13 0.042(3) 0.037(3) 0.037(3) -0.013(2) -0.006(2) 0.000(2)
N14 0.033(3) 0.041(3) 0.051(4) -0.016(3) 0.004(3) -0.002(2)
N15 0.032(3) 0.051(3) 0.034(3) -0.021(3) -0.001(2) -0.003(2)
N16 0.032(3) 0.045(3) 0.027(3) -0.009(2) 0.000(2) 0.000(2)
N17 0.036(3) 0.054(4) 0.036(3) -0.010(3) 0.002(2) -0.011(3)
N18 0.040(3) 0.041(3) 0.054(4) -0.020(3) -0.002(3) -0.012(2)
N19 0.046(3) 0.050(4) 0.039(3) -0.005(3) -0.004(3) -0.017(3)
N20 0.039(3) 0.036(3) 0.047(3) -0.015(3) 0.007(3) -0.008(2)
C1 0.065(2) 0.042(2) 0.049(2) -0.0153(18) -0.002(2) -0.0073(19)
C2 0.065(2) 0.0418(19) 0.049(2) -0.0150(16) -0.0015(19) -0.0076(17)
C3 0.064(2) 0.0407(19) 0.049(2) -0.0147(16) -0.0006(18) -0.0076(17)
C4 0.062(2) 0.0396(19) 0.048(2) -0.0149(16) 0.0003(18) -0.0077(17)
C5 0.061(2) 0.038(2) 0.047(2) -0.0154(17) 0.001(2) -0.0078(18)
C6 0.051(2) 0.041(2) 0.066(2) -0.0199(19) -0.0007(19) 0.0033(18)
C7 0.051(2) 0.0414(19) 0.066(2) -0.0198(17) -0.0011(18) 0.0035(16)
C8 0.0523(19) 0.0429(18) 0.067(2) -0.0193(16) -0.0013(17) 0.0042(15)
C9 0.0532(19) 0.0449(18) 0.068(2) -0.0190(16) -0.0017(17) 0.0047(15)
C10 0.0535(19) 0.0461(18) 0.068(2) -0.0192(16) -0.0030(17) 0.0048(16)
C11 0.053(2) 0.0462(19) 0.068(2) -0.0200(17) -0.0032(18) 0.0049(17)
C12 0.053(2) 0.047(2) 0.068(2) -0.0203(19) -0.004(2) 0.0052(18)
C13 0.045(2) 0.051(2) 0.056(2) -0.0246(18) -0.0069(18) 0.0023(17)
C14 0.047(2) 0.053(2) 0.057(2) -0.0242(18) -0.0077(17) 0.0032(17)
C15 0.048(2) 0.054(2) 0.057(2) -0.0250(18) -0.0081(18) 0.0032(17)
C16 0.048(2) 0.054(2) 0.057(2) -0.0263(19) -0.007(2) 0.0035(19)
C17 0.044(2) 0.050(2) 0.054(2) -0.0252(19) -0.0063(19) 0.0017(18)
C18 0.043(2) 0.051(2) 0.055(2) -0.0209(19) 0.0076(19) 0.0007(18)
C19 0.0433(19) 0.052(2) 0.056(2) -0.0199(17) 0.0082(17) 0.0005(17)
C20 0.0422(19) 0.051(2) 0.055(2) -0.0185(17) 0.0080(17) -0.0005(16)
C21 0.0411(19) 0.049(2) 0.054(2) -0.0179(17) 0.0080(17) -0.0015(16)
C22 0.040(2) 0.048(2) 0.054(2) -0.0180(19) 0.0081(19) -0.0023(18)
C23 0.037(2) 0.063(2) 0.064(2) -0.020(2) 0.0058(19) -0.0176(18)
C24 0.0377(18) 0.063(2) 0.064(2) -0.0201(18) 0.0056(18) -0.0185(16)
C25 0.0382(17) 0.064(2) 0.066(2) -0.0201(18) 0.0048(17) -0.0189(16)
C26 0.0393(17) 0.065(2) 0.066(2) -0.0210(17) 0.0036(16) -0.0199(16)
C27 0.0399(17) 0.065(2) 0.067(2) -0.0228(18) 0.0026(16) -0.0207(16)
C28 0.0403(18) 0.065(2) 0.066(2) -0.0235(18) 0.0023(17) -0.0207(17)
C29 0.041(2) 0.065(2) 0.066(2) -0.025(2) 0.0018(19) -0.0205(18)
C30 0.0421(19) 0.053(2) 0.052(2) -0.0263(18) -0.0009(17) -0.0084(16)
C31 0.0440(18) 0.054(2) 0.053(2) -0.0259(18) -0.0012(16) -0.0082(16)
C32 0.0460(19) 0.054(2) 0.053(2) -0.0257(18) -0.0012(17) -0.0075(16)
C33 0.046(2) 0.054(2) 0.053(2) -0.0255(19) -0.0016(18) -0.0075(18)
C34 0.041(2) 0.053(2) 0.052(2) -0.0266(19) -0.0008(18) -0.0088(18)
C35 0.048(2) 0.043(2) 0.048(2) -0.0100(17) 0.0128(18) -0.0069(17)
C36 0.0481(19) 0.0425(19) 0.048(2) -0.0095(16) 0.0123(16) -0.0068(16)
C37 0.0481(19) 0.0416(18) 0.047(2) -0.0096(15) 0.0113(16) -0.0067(15)
C38 0.0471(19) 0.0402(19) 0.046(2) -0.0105(16) 0.0106(16) -0.0066(16)
C39 0.047(2) 0.040(2) 0.045(2) -0.0107(17) 0.0099(18) -0.0067(17)
C40 0.053(2) 0.040(2) 0.054(2) -0.0158(17) -0.0080(19) 0.0059(18)
C41 0.0540(19) 0.0405(18) 0.054(2) -0.0160(16) -0.0085(17) 0.0064(16)
C42 0.0550(19) 0.0422(18) 0.055(2) -0.0144(15) -0.0082(16) 0.0071(15)
C43 0.0553(18) 0.0436(18) 0.057(2) -0.0137(15) -0.0085(16) 0.0072(15)
C44 0.0536(18) 0.0440(18) 0.057(2) -0.0144(15) -0.0090(16) 0.0065(15)
C45 0.0517(19) 0.0436(19) 0.056(2) -0.0155(16) -0.0102(17) 0.0050(16)
C46 0.050(2) 0.043(2) 0.056(2) -0.0164(18) -0.0105(19) 0.0044(18)
C47 0.0420(19) 0.047(2) 0.047(2) -0.0191(16) 0.0041(17) -0.0066(16)
C48 0.0431(18) 0.048(2) 0.048(2) -0.0177(16) 0.0048(16) -0.0049(16)
C49 0.0434(19) 0.050(2) 0.047(2) -0.0165(17) 0.0062(17) -0.0043(16)
C50 0.043(2) 0.050(2) 0.047(2) -0.0156(18) 0.0067(18) -0.0046(18)
C51 0.042(2) 0.046(2) 0.046(2) -0.0193(18) 0.0043(18) -0.0071(17)
C52 0.044(2) 0.057(2) 0.039(2) -0.0098(18) -0.0025(18) -0.0056(18)
C53 0.0432(19) 0.057(2) 0.0392(19) -0.0105(16) -0.0031(16) -0.0056(16)
C54 0.0421(18) 0.056(2) 0.0391(18) -0.0115(16) -0.0040(15) -0.0062(16)
C55 0.0407(19) 0.054(2) 0.0376(19) -0.0133(16) -0.0034(16) -0.0068(16)
C56 0.040(2) 0.053(2) 0.037(2) -0.0139(17) -0.0034(17) -0.0071(17)
C57 0.0337(18) 0.048(2) 0.066(2) -0.0245(18) 0.0039(18) -0.0113(16)
C58 0.0342(17) 0.0483(19) 0.066(2) -0.0240(17) 0.0042(16) -0.0110(15)
C59 0.0349(16) 0.0493(18) 0.066(2) -0.0226(16) 0.0051(15) -0.0117(14)
C60 0.0357(16) 0.0497(18) 0.066(2) -0.0216(16) 0.0068(15) -0.0119(14)
C61 0.0363(16) 0.0491(18) 0.066(2) -0.0213(16) 0.0078(15) -0.0127(14)
C62 0.0368(17) 0.0485(19) 0.065(2) -0.0215(17) 0.0079(16) -0.0126(15)
C63 0.0375(19) 0.048(2) 0.065(2) -0.0213(18) 0.0080(18) -0.0125(17)
C64 0.055(2) 0.045(2) 0.041(2) -0.0035(16) 0.0025(17) -0.0110(17)
C65 0.058(2) 0.0452(19) 0.042(2) -0.0024(16) 0.0032(17) -0.0109(17)
C66 0.058(2) 0.046(2) 0.044(2) -0.0017(16) 0.0026(18) -0.0106(17)
C67 0.057(2) 0.045(2) 0.044(2) -0.0019(18) 0.0024(19) -0.0104(19)
C68 0.054(2) 0.044(2) 0.040(2) -0.0041(18) 0.0023(19) -0.0113(18)
Pd3 0.0353(2) 0.0478(3) 0.0371(3) -0.0200(2) 0.0049(2) -0.0091(2)
Pd4 0.0339(3) 0.0574(3) 0.0385(3) -0.0205(2) -0.0007(2) -0.0072(2)
O9 0.046(3) 0.085(4) 0.112(5) -0.064(4) -0.008(3) -0.013(3)
O10 0.037(3) 0.094(5) 0.087(4) -0.049(4) 0.026(3) -0.024(3)
O11 0.185(10) 0.135(8) 0.108(7) -0.048(6) -0.004(6) 0.101(8)
O12 0.142(7) 0.073(5) 0.049(4) 0.004(3) -0.016(4) 0.028(4)
O13 0.057(4) 0.101(5) 0.057(4) -0.019(3) 0.017(3) -0.028(3)
O14 0.033(2) 0.070(4) 0.056(3) -0.017(3) -0.008(2) -0.009(2)
O15 0.078(5) 0.139(7) 0.187(9) -0.091(7) -0.089(6) 0.050(5)
O16 0.112(6) 0.055(4) 0.158(8) -0.058(5) -0.060(5) 0.032(4)
N21 0.047(3) 0.056(4) 0.045(4) -0.025(3) -0.002(3) -0.002(3)
N22 0.037(3) 0.063(4) 0.057(4) -0.034(3) 0.006(3) -0.015(3)
N23 0.032(3) 0.050(3) 0.051(4) -0.020(3) 0.002(3) -0.009(2)
N24 0.032(3) 0.066(4) 0.052(4) -0.031(3) 0.006(3) -0.008(3)
N25 0.038(3) 0.048(3) 0.041(3) -0.020(3) 0.008(3) -0.013(3)
N26 0.031(3) 0.068(4) 0.046(4) -0.026(3) 0.006(3) -0.013(3)
N27 0.055(4) 0.053(4) 0.060(4) -0.023(3) 0.007(3) 0.006(3)
N28 0.054(4) 0.046(4) 0.079(5) -0.018(4) -0.001(4) 0.004(3)
N29 0.071(5) 0.052(4) 0.052(4) -0.003(3) 0.002(4) -0.005(3)
N30 0.049(3) 0.038(3) 0.047(3) -0.013(3) 0.012(3) -0.011(3)
N31 0.027(3) 0.052(3) 0.041(3) -0.010(3) 0.009(2) -0.010(2)
N32 0.038(3) 0.051(4) 0.047(4) -0.015(3) 0.005(3) -0.009(3)
N33 0.030(3) 0.038(3) 0.056(4) -0.021(3) 0.009(3) -0.013(2)
N34 0.035(3) 0.051(3) 0.042(3) -0.016(3) -0.005(3) -0.003(3)
N35 0.039(3) 0.047(3) 0.038(3) -0.018(3) 0.001(3) -0.003(2)
N36 0.030(3) 0.078(4) 0.031(3) -0.020(3) -0.003(2) -0.010(3)
N37 0.027(3) 0.070(4) 0.065(4) -0.024(4) -0.011(3) 0.001(3)
N38 0.059(4) 0.058(4) 0.059(4) -0.018(3) -0.013(3) 0.002(3)
N39 0.068(4) 0.034(3) 0.072(5) -0.026(3) -0.013(4) 0.004(3)
N40 0.034(3) 0.046(3) 0.041(3) -0.024(3) 0.006(2) -0.013(2)
C69 0.0415(19) 0.055(2) 0.050(2) -0.0288(19) 0.0012(18) -0.0049(17)
C70 0.0411(18) 0.056(2) 0.050(2) -0.0276(17) 0.0004(16) -0.0052(16)
C71 0.0402(17) 0.056(2) 0.050(2) -0.0263(17) 0.0001(16) -0.0058(16)
C72 0.0388(18) 0.055(2) 0.049(2) -0.0267(17) -0.0001(16) -0.0061(16)
C73 0.0383(19) 0.055(2) 0.048(2) -0.0271(19) -0.0003(18) -0.0061(17)
C74 0.0349(18) 0.050(2) 0.063(2) -0.0182(18) 0.0034(18) -0.0117(17)
C75 0.0351(17) 0.0501(19) 0.063(2) -0.0176(17) 0.0036(16) -0.0118(15)
C76 0.0350(16) 0.0505(18) 0.063(2) -0.0169(16) 0.0036(15) -0.0119(14)
C77 0.0349(16) 0.0513(18) 0.063(2) -0.0161(16) 0.0044(15) -0.0114(14)
C78 0.0343(16) 0.0511(18) 0.062(2) -0.0166(16) 0.0053(15) -0.0106(14)
C79 0.0338(17) 0.0506(19) 0.061(2) -0.0174(17) 0.0063(16) -0.0101(15)
C80 0.0340(18) 0.051(2) 0.060(2) -0.0175(18) 0.0069(18) -0.0087(17)
C81 0.043(2) 0.055(2) 0.050(2) -0.0253(18) 0.0131(17) -0.0073(17)
C82 0.0435(19) 0.057(2) 0.051(2) -0.0255(17) 0.0132(17) -0.0068(17)
C83 0.044(2) 0.057(2) 0.051(2) -0.0266(18) 0.0130(17) -0.0067(17)
C84 0.045(2) 0.057(2) 0.050(2) -0.0273(19) 0.0131(19) -0.0066(18)
C85 0.043(2) 0.055(2) 0.050(2) -0.0250(19) 0.0131(18) -0.0076(18)
C86 0.056(2) 0.071(3) 0.067(3) -0.031(2) 0.011(2) -0.001(2)
C87 0.055(2) 0.071(3) 0.067(3) -0.030(2) 0.010(2) -0.001(2)
C88 0.053(2) 0.070(3) 0.066(3) -0.031(2) 0.010(2) -0.002(2)
C89 0.052(2) 0.067(3) 0.065(3) -0.032(2) 0.009(2) -0.004(2)
C90 0.050(2) 0.066(3) 0.064(3) -0.033(2) 0.008(2) -0.005(2)
C91 0.071(3) 0.050(2) 0.082(3) -0.016(2) -0.010(2) 0.010(2)
C92 0.071(2) 0.050(2) 0.082(3) -0.016(2) -0.010(2) 0.0097(19)
C93 0.072(2) 0.049(2) 0.082(3) -0.0151(19) -0.011(2) 0.0094(18)
C94 0.073(2) 0.049(2) 0.083(3) -0.0140(19) -0.011(2) 0.0089(18)
C95 0.073(2) 0.049(2) 0.083(3) -0.0131(19) -0.011(2) 0.0082(19)
C96 0.072(3) 0.048(2) 0.082(3) -0.013(2) -0.012(2) 0.0078(19)
C97 0.073(3) 0.048(2) 0.082(3) -0.013(2) -0.012(2) 0.008(2)
C98 0.080(3) 0.060(3) 0.049(2) -0.014(2) 0.012(2) -0.010(2)
C99 0.081(3) 0.061(3) 0.050(2) -0.0131(19) 0.013(2) -0.009(2)
C100 0.082(3) 0.062(3) 0.050(2) -0.013(2) 0.015(2) -0.008(2)
C101 0.081(3) 0.062(3) 0.049(2) -0.013(2) 0.015(2) -0.008(2)
C102 0.079(3) 0.058(3) 0.048(2) -0.015(2) 0.011(2) -0.011(2)
C103 0.0387(19) 0.068(3) 0.042(2) -0.0103(19) -0.0009(18) -0.0039(18)
C104 0.0386(18) 0.068(2) 0.042(2) -0.0107(18) -0.0005(16) -0.0032(17)
C105 0.0370(17) 0.066(2) 0.041(2) -0.0118(17) 0.0000(16) -0.0030(16)
C106 0.0350(18) 0.064(2) 0.040(2) -0.0132(17) 0.0006(16) -0.0028(16)
C107 0.0339(19) 0.063(2) 0.039(2) -0.0142(18) 0.0006(17) -0.0026(18)
C108 0.0364(18) 0.052(2) 0.061(2) -0.0190(18) 0.0022(18) -0.0129(17)
C109 0.0353(17) 0.0507(19) 0.061(2) -0.0195(17) 0.0022(16) -0.0133(15)
C110 0.0346(16) 0.0506(18) 0.062(2) -0.0202(16) 0.0027(15) -0.0135(14)
C111 0.0333(15) 0.0501(18) 0.062(2) -0.0216(15) 0.0023(15) -0.0136(14)
C112 0.0322(15) 0.0487(18) 0.061(2) -0.0233(16) 0.0019(15) -0.0128(14)
C113 0.0312(16) 0.0469(18) 0.060(2) -0.0246(16) 0.0021(16) -0.0120(14)
C114 0.0301(18) 0.046(2) 0.060(2) -0.0247(18) 0.0022(17) -0.0113(16)
C115 0.0372(19) 0.061(2) 0.0407(19) -0.0162(17) -0.0033(16) -0.0078(16)
C116 0.0387(18) 0.063(2) 0.0422(19) -0.0142(17) -0.0035(16) -0.0066(16)
C117 0.0401(19) 0.065(2) 0.043(2) -0.0130(17) -0.0041(16) -0.0060(17)
C118 0.040(2) 0.066(2) 0.043(2) -0.0130(19) -0.0035(18) -0.0060(18)
C119 0.036(2) 0.059(2) 0.040(2) -0.0176(18) -0.0030(18) -0.0082(18)
C120 0.041(2) 0.067(3) 0.048(2) -0.018(2) -0.0108(19) -0.0052(19)
C121 0.0416(19) 0.067(2) 0.048(2) -0.0170(18) -0.0108(17) -0.0044(18)
C122 0.0409(18) 0.067(2) 0.048(2) -0.0168(18) -0.0102(17) -0.0036(17)
C123 0.0404(19) 0.066(2) 0.047(2) -0.0168(18) -0.0092(17) -0.0028(18)
C124 0.040(2) 0.066(3) 0.046(2) -0.017(2) -0.0087(19) -0.0022(19)
C125 0.062(2) 0.063(3) 0.071(3) -0.015(2) -0.012(2) 0.018(2)
C126 0.062(2) 0.063(2) 0.072(3) -0.015(2) -0.012(2) 0.018(2)
C127 0.064(2) 0.063(2) 0.073(2) -0.0143(19) -0.0117(19) 0.0182(19)
C128 0.064(2) 0.062(2) 0.073(2) -0.0148(19) -0.0116(19) 0.0180(19)
C129 0.065(2) 0.061(2) 0.073(2) -0.016(2) -0.0116(19) 0.0176(19)
C130 0.065(2) 0.061(2) 0.073(3) -0.017(2) -0.012(2) 0.018(2)
C131 0.065(2) 0.060(3) 0.074(3) -0.017(2) -0.012(2) 0.018(2)
C132 0.0411(19) 0.050(2) 0.064(2) -0.0324(19) -0.0005(17) -0.0065(16)
C133 0.0429(18) 0.052(2) 0.065(2) -0.0316(19) 0.0000(17) -0.0062(16)
C134 0.0440(19) 0.053(2) 0.066(2) -0.0322(19) 0.0002(18) -0.0069(17)
C135 0.044(2) 0.053(2) 0.066(2) -0.032(2) 0.0002(19) -0.0073(18)
C136 0.040(2) 0.049(2) 0.063(2) -0.033(2) -0.0008(19) -0.0069(18)
Pd5 0.0366(3) 0.0528(3) 0.0356(3) -0.0139(2) 0.0008(2) -0.0062(2)
Pd6 0.0300(2) 0.0451(3) 0.0324(2) -0.0103(2) 0.00242(19) -0.00534(19)
O17 0.061(3) 0.050(3) 0.044(3) 0.002(2) 0.003(3) -0.008(3)
O18 0.047(3) 0.107(5) 0.067(4) -0.018(4) 0.012(3) 0.006(3)
O19 0.032(3) 0.099(5) 0.063(4) -0.031(3) -0.009(3) -0.018(3)
O20 0.060(4) 0.093(5) 0.057(4) -0.013(3) 0.016(3) -0.024(3)
O21 0.116(6) 0.072(5) 0.091(5) -0.044(4) -0.025(4) 0.024(4)
O22 0.045(3) 0.118(6) 0.108(6) -0.057(5) -0.018(4) 0.008(4)
O23 0.028(3) 0.085(4) 0.079(4) -0.030(3) 0.013(3) -0.009(3)
O24 0.057(4) 0.112(6) 0.098(5) -0.060(5) 0.000(4) -0.031(4)
N41 0.033(3) 0.041(3) 0.034(3) -0.001(2) -0.002(2) -0.005(2)
N42 0.048(3) 0.037(3) 0.037(3) -0.007(2) 0.007(3) -0.005(2)
N43 0.046(3) 0.037(3) 0.052(4) -0.017(3) -0.006(3) -0.008(3)
N44 0.042(3) 0.055(4) 0.040(3) -0.018(3) -0.001(3) 0.002(3)
N45 0.033(3) 0.056(4) 0.038(3) -0.021(3) 0.003(2) -0.009(3)
N46 0.027(3) 0.043(3) 0.039(3) -0.011(2) -0.005(2) -0.004(2)
N47 0.030(3) 0.051(3) 0.041(3) -0.011(3) -0.001(2) -0.010(2)
N48 0.034(3) 0.060(4) 0.057(4) -0.026(3) 0.001(3) -0.017(3)
N49 0.042(3) 0.048(4) 0.045(4) -0.003(3) -0.001(3) -0.016(3)
N50 0.028(3) 0.048(3) 0.049(4) -0.010(3) 0.000(3) 0.001(2)
N51 0.045(3) 0.041(3) 0.047(3) -0.019(3) 0.006(3) -0.010(3)
N52 0.060(4) 0.033(3) 0.063(4) -0.015(3) -0.014(3) 0.004(3)
N53 0.043(3) 0.039(3) 0.066(4) -0.003(3) 0.000(3) 0.003(3)
N54 0.051(4) 0.053(4) 0.046(4) -0.002(3) -0.014(3) 0.002(3)
N55 0.048(4) 0.063(4) 0.040(3) -0.011(3) 0.007(3) -0.016(3)
N56 0.029(3) 0.058(4) 0.035(3) -0.011(3) 0.007(2) -0.007(2)
N57 0.031(3) 0.060(4) 0.056(4) -0.020(3) 0.007(3) -0.007(3)
N58 0.040(3) 0.046(4) 0.077(5) -0.017(3) 0.008(3) -0.015(3)
N59 0.045(3) 0.063(4) 0.060(4) -0.028(3) 0.002(3) -0.017(3)
N60 0.045(3) 0.056(4) 0.051(4) -0.021(3) -0.008(3) -0.016(3)
C137 0.0383(19) 0.049(2) 0.045(2) -0.0067(17) 0.0079(17) -0.0099(17)
C138 0.0381(17) 0.049(2) 0.0451(19) -0.0068(16) 0.0071(15) -0.0106(16)
C139 0.0375(17) 0.0476(19) 0.0444(19) -0.0078(15) 0.0061(15) -0.0107(15)
C140 0.0366(17) 0.0467(19) 0.0433(19) -0.0084(16) 0.0047(15) -0.0105(15)
C141 0.0361(19) 0.046(2) 0.042(2) -0.0089(17) 0.0043(17) -0.0097(17)
C142 0.047(2) 0.049(2) 0.049(2) -0.0147(17) -0.0096(18) -0.0054(17)
C143 0.0474(19) 0.0492(19) 0.0482(19) -0.0149(16) -0.0093(16) -0.0044(16)
C144 0.0484(18) 0.0500(19) 0.0487(18) -0.0148(15) -0.0082(16) -0.0024(15)
C145 0.0491(17) 0.0509(19) 0.0493(18) -0.0151(15) -0.0074(15) -0.0009(15)
C146 0.0490(18) 0.0516(19) 0.0496(19) -0.0151(15) -0.0062(16) 0.0001(15)
C147 0.0479(19) 0.051(2) 0.049(2) -0.0160(16) -0.0053(17) 0.0001(16)
C148 0.048(2) 0.051(2) 0.049(2) -0.0156(18) -0.0049(18) 0.0002(18)
C149 0.046(2) 0.056(2) 0.048(2) -0.0221(17) 0.0115(17) -0.0099(17)
C150 0.0468(19) 0.057(2) 0.049(2) -0.0210(17) 0.0119(17) -0.0082(17)
C151 0.047(2) 0.058(2) 0.050(2) -0.0199(18) 0.0118(18) -0.0074(17)
C152 0.046(2) 0.058(2) 0.049(2) -0.0196(19) 0.0119(19) -0.0073(19)
C153 0.045(2) 0.054(2) 0.047(2) -0.0220(19) 0.0111(19) -0.0111(18)
C154 0.041(2) 0.060(2) 0.040(2) -0.0115(18) -0.0051(18) -0.0091(18)
C155 0.0404(19) 0.060(2) 0.0403(19) -0.0116(17) -0.0056(16) -0.0092(16)
C156 0.0399(18) 0.060(2) 0.0407(19) -0.0119(16) -0.0056(15) -0.0092(16)
C157 0.0388(19) 0.058(2) 0.0397(19) -0.0129(17) -0.0050(16) -0.0090(16)
C158 0.038(2) 0.057(2) 0.039(2) -0.0131(18) -0.0045(18) -0.0088(18)
C159 0.0338(19) 0.053(2) 0.062(2) -0.0238(18) 0.0016(18) -0.0142(17)
C160 0.0342(17) 0.0533(19) 0.063(2) -0.0232(17) 0.0017(16) -0.0143(15)
C161 0.0352(16) 0.0544(19) 0.063(2) -0.0217(16) 0.0021(15) -0.0152(14)
C162 0.0361(16) 0.0549(19) 0.064(2) -0.0205(16) 0.0035(15) -0.0155(14)
C163 0.0366(17) 0.0544(19) 0.063(2) -0.0200(16) 0.0051(15) -0.0152(15)
C164 0.0371(17) 0.054(2) 0.062(2) -0.0201(17) 0.0054(16) -0.0150(15)
C165 0.0380(19) 0.054(2) 0.062(2) -0.0193(19) 0.0056(18) -0.0146(17)
C166 0.058(2) 0.043(2) 0.044(2) -0.0089(16) 0.0028(18) -0.0095(17)
C167 0.059(2) 0.0440(19) 0.045(2) -0.0072(16) 0.0028(17) -0.0101(17)
C168 0.058(2) 0.045(2) 0.046(2) -0.0054(17) 0.0020(18) -0.0098(17)
C169 0.057(2) 0.045(2) 0.046(2) -0.0055(18) 0.0013(19) -0.0100(18)
C170 0.057(2) 0.042(2) 0.043(2) -0.0095(18) 0.0037(19) -0.0097(18)
C171 0.060(2) 0.060(2) 0.050(2) -0.018(2) -0.014(2) -0.007(2)
C172 0.060(2) 0.061(2) 0.051(2) -0.0172(19) -0.0140(19) -0.0070(19)
C173 0.060(2) 0.060(2) 0.050(2) -0.0165(18) -0.0141(19) -0.0065(19)
C174 0.058(2) 0.059(2) 0.048(2) -0.0160(19) -0.0136(19) -0.0067(19)
C175 0.057(2) 0.059(2) 0.047(2) -0.016(2) -0.013(2) -0.007(2)
C176 0.058(2) 0.050(2) 0.067(2) -0.012(2) -0.003(2) -0.0043(19)
C177 0.057(2) 0.051(2) 0.066(2) -0.0117(18) -0.0030(19) -0.0041(18)
C178 0.057(2) 0.052(2) 0.066(2) -0.0115(17) -0.0022(18) -0.0031(17)
C179 0.056(2) 0.052(2) 0.066(2) -0.0112(17) -0.0016(18) -0.0023(16)
C180 0.055(2) 0.053(2) 0.066(2) -0.0108(17) -0.0008(18) -0.0021(17)
C181 0.055(2) 0.053(2) 0.065(2) -0.0108(18) -0.0004(19) -0.0022(18)
C182 0.055(2) 0.053(2) 0.065(2) -0.0110(19) 0.000(2) -0.0024(19)
C183 0.053(2) 0.070(3) 0.046(2) -0.0160(19) -0.0118(19) 0.003(2)
C184 0.055(2) 0.072(3) 0.047(2) -0.0153(19) -0.0124(18) 0.003(2)
C185 0.057(2) 0.073(3) 0.047(2) -0.0159(19) -0.0127(19) 0.003(2)
C186 0.057(2) 0.073(3) 0.047(2) -0.016(2) -0.013(2) 0.003(2)
C187 0.052(2) 0.069(3) 0.044(2) -0.016(2) -0.011(2) 0.003(2)
C188 0.041(2) 0.080(3) 0.055(2) -0.028(2) 0.009(2) -0.005(2)
C189 0.041(2) 0.080(3) 0.055(2) -0.026(2) 0.0089(18) -0.0050(19)
C190 0.040(2) 0.079(3) 0.055(2) -0.025(2) 0.0088(18) -0.0056(19)
C191 0.040(2) 0.077(3) 0.053(2) -0.025(2) 0.0091(18) -0.0061(19)
C192 0.040(2) 0.076(3) 0.053(2) -0.025(2) 0.0098(19) -0.006(2)
C193 0.039(2) 0.057(2) 0.072(3) -0.016(2) 0.005(2) -0.0135(18)
C194 0.0393(19) 0.056(2) 0.072(2) -0.0158(18) 0.0043(18) -0.0144(16)
C195 0.0403(18) 0.057(2) 0.072(2) -0.0157(18) 0.0038(18) -0.0153(16)
C196 0.0419(18) 0.057(2) 0.073(2) -0.0156(17) 0.0031(17) -0.0167(15)
C197 0.0432(18) 0.057(2) 0.074(2) -0.0164(18) 0.0026(17) -0.0174(16)
C198 0.0439(19) 0.056(2) 0.074(2) -0.0167(19) 0.0027(18) -0.0177(17)
C199 0.045(2) 0.057(2) 0.074(3) -0.017(2) 0.003(2) -0.0177(18)
C200 0.049(2) 0.085(3) 0.069(3) -0.044(2) 0.009(2) -0.022(2)
C201 0.051(2) 0.086(3) 0.071(3) -0.044(2) 0.0086(19) -0.022(2)
C202 0.052(2) 0.087(3) 0.071(3) -0.045(2) 0.009(2) -0.021(2)
C203 0.052(2) 0.087(3) 0.071(3) -0.045(2) 0.009(2) -0.021(2)
C204 0.048(2) 0.084(3) 0.067(3) -0.045(2) 0.009(2) -0.022(2)
Pd7 0.0326(2) 0.0421(3) 0.0378(3) -0.0124(2) 0.0005(2) -0.00842(19)
Pd8 0.0378(3) 0.0384(3) 0.0407(3) -0.0178(2) -0.0040(2) -0.0019(2)
O25 0.111(5) 0.044(3) 0.088(5) -0.032(3) -0.043(4) 0.011(3)
O26 0.105(5) 0.113(6) 0.144(7) -0.093(5) -0.091(5) 0.069(5)
O27 0.035(3) 0.078(4) 0.087(4) -0.038(3) 0.026(3) -0.021(3)
O28 0.057(4) 0.106(6) 0.143(7) -0.085(5) -0.014(4) -0.017(4)
O29 0.131(6) 0.057(4) 0.062(4) -0.008(3) -0.023(4) 0.024(4)
O30 0.124(6) 0.076(5) 0.090(5) -0.026(4) 0.005(5) 0.055(5)
O31 0.031(2) 0.073(4) 0.060(3) -0.018(3) -0.012(2) -0.008(2)
O32 0.096(5) 0.094(5) 0.048(4) 0.003(3) 0.009(3) -0.053(4)
N61 0.029(3) 0.036(3) 0.042(3) -0.018(2) 0.001(2) -0.008(2)
N62 0.052(4) 0.039(3) 0.054(4) -0.022(3) -0.008(3) 0.000(3)
N63 0.039(3) 0.043(3) 0.047(3) -0.016(3) -0.007(3) 0.008(2)
N64 0.037(3) 0.045(3) 0.061(4) -0.023(3) -0.015(3) 0.002(3)
N65 0.034(3) 0.041(3) 0.039(3) -0.014(2) -0.009(2) -0.003(2)
N66 0.025(3) 0.049(3) 0.044(3) -0.012(3) 0.001(2) -0.013(2)
N67 0.028(3) 0.058(4) 0.052(4) -0.025(3) 0.006(3) -0.004(3)
N68 0.039(3) 0.045(3) 0.066(4) -0.018(3) 0.006(3) -0.017(3)
N69 0.039(3) 0.054(4) 0.072(4) -0.037(3) 0.005(3) -0.016(3)
N70 0.044(3) 0.031(3) 0.043(3) -0.011(2) -0.005(3) 0.001(2)
N71 0.040(3) 0.041(3) 0.044(3) -0.009(3) 0.003(3) -0.007(2)
N72 0.061(4) 0.043(4) 0.046(4) -0.004(3) -0.005(3) 0.005(3)
N73 0.054(4) 0.042(4) 0.074(5) -0.016(3) -0.018(4) 0.000(3)
N74 0.057(4) 0.040(3) 0.057(4) -0.015(3) 0.011(3) 0.007(3)
N75 0.033(3) 0.036(3) 0.038(3) -0.013(2) 0.002(2) -0.005(2)
N76 0.036(3) 0.039(3) 0.034(3) -0.007(2) -0.001(2) -0.006(2)
N77 0.028(3) 0.048(3) 0.046(3) -0.013(3) -0.008(2) 0.001(2)
N78 0.033(3) 0.047(3) 0.037(3) -0.009(2) -0.001(2) -0.009(2)
N79 0.057(4) 0.050(4) 0.037(3) -0.004(3) 0.008(3) -0.020(3)
N80 0.029(3) 0.040(3) 0.036(3) -0.017(2) -0.001(2) -0.003(2)
C205 0.043(2) 0.047(2) 0.047(2) -0.0178(17) 0.0012(18) -0.0113(17)
C206 0.0429(18) 0.0461(19) 0.047(2) -0.0181(16) 0.0016(16) -0.0114(15)
C207 0.0420(18) 0.0446(19) 0.0475(19) -0.0178(16) 0.0017(16) -0.0116(15)
C208 0.0413(18) 0.0439(19) 0.047(2) -0.0174(16) 0.0020(16) -0.0108(15)
C209 0.041(2) 0.043(2) 0.047(2) -0.0174(17) 0.0020(17) -0.0107(17)
C210 0.055(2) 0.044(2) 0.061(2) -0.0210(19) -0.011(2) 0.0068(18)
C211 0.056(2) 0.0444(19) 0.061(2) -0.0209(17) -0.0117(18) 0.0070(17)
C212 0.057(2) 0.0462(19) 0.063(2) -0.0197(17) -0.0123(17) 0.0082(16)
C213 0.0580(19) 0.0479(19) 0.064(2) -0.0183(16) -0.0131(17) 0.0097(16)
C214 0.058(2) 0.0487(19) 0.063(2) -0.0186(17) -0.0138(17) 0.0105(16)
C215 0.057(2) 0.049(2) 0.063(2) -0.0193(18) -0.0138(18) 0.0110(17)
C216 0.057(2) 0.049(2) 0.062(2) -0.0198(19) -0.014(2) 0.0109(19)
C217 0.0405(19) 0.053(2) 0.054(2) -0.0235(18) -0.0107(17) -0.0007(16)
C218 0.0415(18) 0.055(2) 0.056(2) -0.0226(18) -0.0115(17) -0.0002(16)
C219 0.0424(19) 0.055(2) 0.057(2) -0.0228(18) -0.0124(17) -0.0007(17)
C220 0.043(2) 0.054(2) 0.056(2) -0.0236(19) -0.0133(19) -0.0010(18)
C221 0.040(2) 0.053(2) 0.053(2) -0.0241(19) -0.0108(19) -0.0014(18)
C222 0.045(2) 0.060(2) 0.052(2) -0.026(2) 0.0057(19) -0.0086(19)
C223 0.045(2) 0.061(2) 0.052(2) -0.0250(18) 0.0058(18) -0.0085(18)
C224 0.045(2) 0.060(2) 0.053(2) -0.0243(18) 0.0054(17) -0.0093(17)
C225 0.044(2) 0.059(2) 0.053(2) -0.0240(18) 0.0050(18) -0.0099(18)
C226 0.044(2) 0.058(2) 0.053(2) -0.024(2) 0.0047(19) -0.0094(19)
C227 0.0349(19) 0.052(2) 0.069(2) -0.0167(19) 0.0029(19) -0.0134(17)
C228 0.0348(17) 0.052(2) 0.069(2) -0.0170(17) 0.0025(17) -0.0137(15)
C229 0.0352(17) 0.0526(19) 0.070(2) -0.0169(17) 0.0020(16) -0.0138(14)
C230 0.0352(16) 0.0523(19) 0.071(2) -0.0169(16) 0.0010(16) -0.0142(14)
C231 0.0352(17) 0.0513(19) 0.071(2) -0.0179(17) -0.0001(16) -0.0146(14)
C232 0.0350(17) 0.051(2) 0.071(2) -0.0186(17) 0.0001(17) -0.0145(15)
C233 0.0353(19) 0.051(2) 0.071(2) -0.0192(19) -0.0003(18) -0.0144(17)
C234 0.051(2) 0.046(2) 0.054(2) -0.0203(17) -0.0012(18) -0.0083(17)
C235 0.052(2) 0.0456(19) 0.055(2) -0.0202(17) -0.0010(17) -0.0092(16)
C236 0.052(2) 0.045(2) 0.055(2) -0.0204(17) -0.0006(18) -0.0089(17)
C237 0.052(2) 0.045(2) 0.055(2) -0.0205(19) -0.0001(19) -0.0093(18)
C238 0.050(2) 0.045(2) 0.052(2) -0.0207(18) -0.0011(19) -0.0081(18)
C239 0.077(3) 0.050(2) 0.046(2) -0.0061(19) 0.002(2) -0.013(2)
C240 0.077(3) 0.050(2) 0.047(2) -0.0058(18) 0.002(2) -0.013(2)
C241 0.076(3) 0.050(2) 0.047(2) -0.0063(17) 0.001(2) -0.013(2)
C242 0.075(3) 0.049(2) 0.046(2) -0.0080(18) 0.000(2) -0.013(2)
C243 0.073(3) 0.047(2) 0.046(2) -0.0094(19) -0.001(2) -0.014(2)
C244 0.069(3) 0.045(2) 0.075(3) -0.015(2) -0.018(2) 0.010(2)
C245 0.069(2) 0.046(2) 0.075(3) -0.0147(19) -0.018(2) 0.0103(18)
C246 0.070(2) 0.047(2) 0.076(3) -0.0139(18) -0.018(2) 0.0111(18)
C247 0.069(2) 0.047(2) 0.077(2) -0.0138(18) -0.017(2) 0.0113(17)
C248 0.068(2) 0.047(2) 0.076(3) -0.0144(18) -0.017(2) 0.0109(18)
C249 0.067(2) 0.047(2) 0.076(3) -0.0151(19) -0.017(2) 0.0099(19)
C250 0.067(3) 0.048(2) 0.076(3) -0.015(2) -0.016(2) 0.010(2)
C251 0.061(2) 0.055(2) 0.055(2) -0.0135(19) 0.007(2) 0.009(2)
C252 0.063(2) 0.057(2) 0.057(2) -0.0119(19) 0.008(2) 0.0105(19)
C253 0.064(2) 0.059(2) 0.057(2) -0.0112(19) 0.008(2) 0.011(2)
C254 0.065(3) 0.058(3) 0.057(2) -0.012(2) 0.009(2) 0.011(2)
C255 0.059(3) 0.054(2) 0.054(2) -0.015(2) 0.006(2) 0.008(2)
C256 0.044(2) 0.059(2) 0.046(2) -0.0089(19) -0.0039(19) -0.0077(18)
C257 0.0430(19) 0.059(2) 0.046(2) -0.0094(17) -0.0045(17) -0.0075(17)
C258 0.0417(19) 0.057(2) 0.045(2) -0.0105(17) -0.0047(16) -0.0075(16)
C259 0.0406(19) 0.055(2) 0.044(2) -0.0115(17) -0.0047(17) -0.0081(17)
C260 0.040(2) 0.054(2) 0.043(2) -0.0119(18) -0.0043(18) -0.0084(18)
C261 0.0401(19) 0.051(2) 0.055(2) -0.0200(18) 0.0047(18) -0.0131(17)
C262 0.0398(18) 0.0505(19) 0.055(2) -0.0201(16) 0.0047(16) -0.0138(15)
C263 0.0406(17) 0.0515(18) 0.056(2) -0.0195(16) 0.0044(15) -0.0146(15)
C264 0.0416(17) 0.0527(18) 0.0560(19) -0.0184(16) 0.0045(15) -0.0151(14)
C265 0.0423(17) 0.0530(19) 0.056(2) -0.0176(16) 0.0043(15) -0.0155(15)
C266 0.0424(18) 0.0528(19) 0.055(2) -0.0171(17) 0.0040(16) -0.0160(16)
C267 0.043(2) 0.053(2) 0.054(2) -0.0168(18) 0.0034(18) -0.0165(17)
C268 0.0433(18) 0.050(2) 0.0352(18) -0.0103(16) 0.0012(16) -0.0039(16)
C269 0.0440(18) 0.051(2) 0.0360(18) -0.0092(15) 0.0010(15) -0.0038(15)
C270 0.0444(19) 0.051(2) 0.0368(19) -0.0092(16) 0.0007(16) -0.0035(16)
C271 0.044(2) 0.051(2) 0.037(2) -0.0099(17) 0.0003(17) -0.0034(17)
C272 0.042(2) 0.049(2) 0.034(2) -0.0113(17) 0.0012(17) -0.0037(17)
N100 0.048(4) 0.053(4) 0.058(4) -0.004(3) 0.003(3) -0.002(3)
O101 0.074(5) 0.074(5) 0.146(7) -0.023(5) 0.045(5) -0.012(4)
O102 0.080(4) 0.062(4) 0.063(4) -0.011(3) 0.006(3) -0.025(3)
O103 0.074(5) 0.132(7) 0.143(7) -0.093(6) 0.044(5) -0.048(5)
N110 0.040(3) 0.048(3) 0.048(4) -0.020(3) -0.001(3) -0.014(3)
O111 0.099(5) 0.075(4) 0.069(4) -0.012(3) -0.028(4) -0.032(4)
O112 0.092(5) 0.070(4) 0.052(4) -0.020(3) 0.007(3) -0.004(3)
O113 0.063(4) 0.075(4) 0.152(7) -0.065(5) 0.048(4) -0.035(3)
N120 0.049(4) 0.069(5) 0.132(8) -0.055(6) -0.033(5) 0.005(4)
O121 0.175(9) 0.113(7) 0.101(6) -0.064(5) 0.048(6) -0.099(7)
O122 0.105(7) 0.143(9) 0.388(19) -0.177(12) -0.132(10) 0.054(6)
O123 0.174(10) 0.121(8) 0.111(8) -0.035(6) -0.015(7) -0.048(7)
N130 0.047(4) 0.059(5) 0.094(6) -0.035(4) 0.001(4) -0.003(3)
O131 0.058(4) 0.099(6) 0.146(7) -0.062(5) -0.029(4) -0.013(4)
O132 0.088(5) 0.136(7) 0.072(5) -0.007(5) -0.020(4) -0.039(5)
O133 0.073(4) 0.071(4) 0.073(4) -0.028(3) -0.012(3) -0.008(3)
N140 0.040(3) 0.058(4) 0.048(4) -0.013(3) 0.001(3) -0.017(3)
O141 0.149(8) 0.097(6) 0.096(6) -0.035(5) 0.065(6) -0.006(5)
O142 0.118(7) 0.145(8) 0.088(6) -0.006(5) -0.044(5) -0.070(6)
O143 0.226(11) 0.147(9) 0.072(5) -0.073(6) 0.031(6) -0.073(8)
N150 0.051(4) 0.063(4) 0.058(4) -0.018(3) 0.007(4) -0.005(3)
O151 0.048(3) 0.068(4) 0.057(3) -0.016(3) 0.008(3) -0.004(3)
O152 0.051(3) 0.107(5) 0.067(4) -0.041(4) -0.014(3) 0.008(3)
O153 0.052(4) 0.201(9) 0.053(4) -0.046(5) 0.009(3) -0.011(5)
N160 0.049(4) 0.058(4) 0.075(5) -0.017(4) 0.011(4) -0.004(3)
O161 0.065(5) 0.105(6) 0.136(7) 0.005(5) 0.024(5) -0.009(4)
O162 0.104(5) 0.058(4) 0.049(3) -0.011(3) 0.009(3) -0.032(4)
O163 0.109(7) 0.146(8) 0.144(8) -0.088(7) 0.036(6) -0.062(6)
N170 0.041(3) 0.055(4) 0.047(4) -0.019(3) 0.007(3) -0.017(3)
O171 0.094(5) 0.105(5) 0.048(4) -0.033(4) 0.014(3) -0.033(4)
O172 0.084(5) 0.077(5) 0.146(7) -0.053(5) 0.077(5) -0.039(4)
O173 0.096(5) 0.094(5) 0.068(5) -0.012(4) -0.020(4) -0.036(4)
N180 0.050(4) 0.053(4) 0.134(8) -0.042(5) -0.047(5) 0.009(3)
O181 0.195(10) 0.127(8) 0.078(5) -0.038(5) 0.017(6) -0.101(7)
O182 0.095(6) 0.135(9) 0.385(19) -0.169(11) -0.110(9) 0.039(6)
O183 0.145(8) 0.120(7) 0.086(6) -0.027(5) -0.005(6) -0.041(6)
N190 0.027(3) 0.062(4) 0.055(4) -0.010(3) 0.002(3) -0.012(3)
O191 0.255(13) 0.103(7) 0.063(5) -0.040(5) 0.034(6) -0.076(7)
O192 0.203(11) 0.100(7) 0.078(5) -0.046(5) 0.035(6) -0.032(7)
O193 0.140(8) 0.127(8) 0.132(8) 0.033(6) -0.065(7) -0.068(6)
N200 0.063(5) 0.065(5) 0.104(7) -0.046(5) -0.022(5) -0.002(4)
O201 0.095(5) 0.056(4) 0.076(4) -0.030(3) -0.005(4) -0.015(3)
O202 0.064(4) 0.100(6) 0.188(9) -0.081(6) -0.046(5) 0.013(4)
O203 0.106(6) 0.127(7) 0.084(6) -0.050(5) 0.016(5) -0.043(5)
N210 0.112(7) 0.066(5) 0.028(3) -0.015(3) 0.001(4) 0.012(4)
O211 0.169(9) 0.093(6) 0.135(8) -0.082(6) -0.038(6) 0.033(6)
O212 0.105(5) 0.056(4) 0.099(5) -0.042(4) -0.005(4) 0.005(4)
O213 0.159(8) 0.103(6) 0.063(5) -0.028(4) -0.008(5) -0.020(6)
N220 0.115(9) 0.152(13) 0.059(6) -0.053(7) 0.016(7) -0.038(9)
O221 0.125(9) 0.41(2) 0.241(16) -0.233(17) -0.111(10) 0.073(12)
O222 0.215(13) 0.091(7) 0.104(8) -0.029(6) -0.013(8) -0.013(7)
O223 0.314(19) 0.232(15) 0.095(8) -0.021(9) -0.043(10) -0.189(15)
N230 0.051(4) 0.055(4) 0.061(4) -0.022(3) 0.008(4) -0.009(3)
O231 0.041(3) 0.066(4) 0.058(3) -0.009(3) 0.001(3) 0.003(3)
O232 0.060(4) 0.110(6) 0.068(4) -0.048(4) -0.010(3) 0.006(4)
O233 0.044(3) 0.191(9) 0.070(5) -0.059(5) 0.008(3) -0.022(4)
S330 0.0535(14) 0.128(3) 0.113(3) -0.018(2) 0.0099(15) -0.0181(16)
O331 0.057(4) 0.125(7) 0.163(8) -0.056(6) 0.032(5) -0.008(4)
C332 0.065(7) 0.165(14) 0.178(15) -0.098(12) 0.016(8) -0.038(8)
C333 0.055(6) 0.093(9) 0.149(12) 0.002(8) -0.028(7) 0.005(6)
S310 0.0570(15) 0.113(3) 0.130(3) -0.037(2) 0.0085(16) -0.0116(15)
O311 0.058(5) 0.276(14) 0.106(7) -0.094(8) 0.008(4) -0.015(6)
C312 0.084(8) 0.152(13) 0.090(9) -0.027(8) 0.038(7) -0.015(8)
C313 0.073(8) 0.26(2) 0.219(19) -0.140(17) -0.063(10) -0.008(10)
S300 0.0800(19) 0.116(3) 0.091(2) -0.0159(19) -0.0014(16) -0.0101(17)
O301 0.073(4) 0.130(7) 0.063(4) -0.037(4) 0.014(3) -0.002(4)
C302 0.168(14) 0.138(14) 0.201(17) -0.075(13) 0.138(13) -0.061(12)
C303 0.057(6) 0.110(10) 0.157(13) 0.031(9) -0.025(7) -0.004(6)
S320 0.215(5) 0.141(4) 0.142(4) -0.068(3) 0.065(4) -0.082(4)
O321 0.076(6) 0.257(15) 0.228(13) 0.143(11) 0.056(7) 0.043(7)
C322 0.44(4) 0.149(18) 0.110(14) -0.018(13) 0.087(18) -0.02(2)
C323 0.132(12) 0.23(2) 0.071(8) -0.066(11) 0.005(8) 0.010(12)
S340 0.0698(15) 0.0844(17) 0.0736(16) -0.0327(14) -0.0019(13) -0.0163(13)
O341 0.118(6) 0.106(6) 0.086(5) -0.034(5) 0.002(5) 0.028(5)
C342 0.138(10) 0.106(9) 0.062(6) -0.044(6) 0.015(7) -0.048(8)
C343 0.158(12) 0.095(9) 0.100(9) -0.046(8) -0.023(9) -0.028(8)
S350 0.200(5) 0.133(3) 0.122(3) -0.060(3) 0.051(3) -0.082(3)
O351 0.220(12) 0.204(13) 0.205(12) -0.137(11) 0.076(10) -0.089(10)
C352 0.118(10) 0.096(9) 0.086(8) -0.038(7) -0.004(7) -0.012(7)
C353 0.095(7) 0.063(5) 0.042(4) -0.026(4) 0.012(4) -0.033(5)
S360 0.0673(14) 0.105(2) 0.0687(15) -0.0455(15) 0.0042(12) -0.0159(14)
O361 0.123(7) 0.211(11) 0.115(7) -0.089(8) 0.036(6) -0.087(7)
C362 0.077(7) 0.147(12) 0.083(8) -0.052(8) 0.007(6) -0.031(7)
C363 0.088(7) 0.111(9) 0.066(6) -0.051(6) 0.012(5) -0.031(6)
S370 0.0411(10) 0.0606(12) 0.0714(14) -0.0305(10) 0.0011(9) -0.0053(8)
O371 0.072(4) 0.064(4) 0.069(4) -0.032(3) 0.002(3) -0.004(3)
C372 0.065(6) 0.077(7) 0.110(8) -0.052(6) 0.000(6) -0.001(5)
C373 0.071(6) 0.085(7) 0.094(8) -0.027(6) 0.035(6) -0.031(5)
S380 0.0550(12) 0.0739(15) 0.0964(19) -0.0453(14) 0.0043(12) -0.0163(11)
O381 0.117(6) 0.105(6) 0.175(9) -0.096(7) 0.006(6) -0.031(5)
C382 0.169(14) 0.065(8) 0.28(2) -0.039(11) 0.135(15) -0.029(9)
C383 0.096(9) 0.140(12) 0.086(8) -0.025(8) -0.006(7) -0.055(8)
S390 0.133(4) 0.125(4) 0.195(5) -0.051(4) -0.033(3) -0.006(3)
O391 0.104(7) 0.134(9) 0.205(11) -0.050(8) -0.028(7) -0.029(6)
C392 0.117(12) 0.26(2) 0.132(14) -0.107(15) -0.067(11) 0.033(13)
C393 0.195(18) 0.135(15) 0.161(16) 0.051(12) -0.035(13) -0.067(13)
O250 0.100(6) 0.104(6) 0.105(6) -0.031(5) -0.010(5) -0.022(5)
O251 0.077(5) 0.151(9) 0.177(9) -0.114(9) 0.017(6) -0.034(5)
O252 0.071(5) 0.127(7) 0.132(7) -0.075(6) 0.013(5) -0.021(5)

loop_
_atom_type_symbol
_atom_type_description
_atom_type_scat_dispersion_real
_atom_type_scat_dispersion_imag
_atom_type_scat_source
C C 0.0181 0.0091 'International Tables Vol C Tables 4.2.6.8 and 6.1.1.4'
H H 0.0000 0.0000 'International Tables Vol C Tables 4.2.6.8 and 6.1.1.4'
N N 0.0311 0.0180 'International Tables Vol C Tables 4.2.6.8 and 6.1.1.4'
O O 0.0492 0.0322 'International Tables Vol C Tables 4.2.6.8 and 6.1.1.4'
Pd Pd 0.1215 3.9337 'International Tables Vol C Tables 4.2.6.8 and 6.1.1.4'
S S 0.3331 0.5567 'International Tables Vol C Tables 4.2.6.8 and 6.1.1.4'

loop_
_geom_angle_atom_site_label_1
_geom_angle_atom_site_label_2
_geom_angle_atom_site_label_3
_geom_angle
N15 Pd1 N20 90.6(2)
N15 Pd1 N10 89.6(2)
N20 Pd1 N10 179.0(2)
N15 Pd1 N5 176.5(2)
N20 Pd1 N5 90.5(2)
N10 Pd1 N5 89.2(2)
N16 Pd2 N6 176.1(2)
N16 Pd2 N11 91.6(2)
N6 Pd2 N11 89.3(2)
N16 Pd2 N1 90.1(2)
N6 Pd2 N1 88.9(2)
N11 Pd2 N1 177.5(2)
C1 N1 C5 118.7(6)
C1 N1 Pd2 122.2(5)
C5 N1 Pd2 118.2(5)
C6 N2 C4 125.2(7)
C6 N2 H2A 117.4
C4 N2 H2A 117.4
C7 N3 C11 116.5(6)
C12 N4 C13 125.6(7)
C12 N4 H4A 117.2
C13 N4 H4A 117.2
C17 N5 C16 120.6(6)
C17 N5 Pd1 122.6(5)
C16 N5 Pd1 116.7(5)
C22 N6 C18 119.8(6)
C22 N6 Pd2 121.5(5)
C18 N6 Pd2 118.6(5)
C23 N7 C21 126.3(7)
C23 N7 H7A 116.9
C21 N7 H7A 116.9
C24 N8 C28 117.6(6)
C29 N9 C30 124.6(6)
C29 N9 H9A 117.7
C30 N9 H9A 117.7
C34 N10 C33 119.5(6)
C34 N10 Pd1 121.7(5)
C33 N10 Pd1 118.7(5)
C39 N11 C35 119.0(6)
C39 N11 Pd2 121.4(4)
C35 N11 Pd2 119.4(5)
C40 N12 C38 125.9(6)
C40 N12 H12A 117.0
C38 N12 H12A 117.1
C41 N13 C45 116.9(6)
C46 N14 C47 127.2(6)
C46 N14 H14A 116.4
C47 N14 H14A 116.4
C51 N15 C50 118.7(6)
C51 N15 Pd1 123.3(4)
C50 N15 Pd1 118.0(5)
C52 N16 C56 119.2(6)
C52 N16 Pd2 117.7(5)
C56 N16 Pd2 123.0(4)
C57 N17 C55 126.1(6)
C57 N17 H17A 117.0
C55 N17 H17A 117.0
C62 N18 C58 117.0(6)
C63 N19 C64 123.5(7)
C63 N19 H19A 118.2
C64 N19 H19A 118.2
C68 N20 C67 117.6(6)
C68 N20 Pd1 121.2(5)
C67 N20 Pd1 121.1(5)
N1 C1 C2 125.5(8)
N1 C1 H1 117.3
C2 C1 H1 117.3
C1 C2 C3 117.1(7)
C1 C2 H2 121.4
C3 C2 H2 121.4
C2 C3 C4 119.5(7)
C2 C3 H3 120.3
C4 C3 H3 120.3
C5 C4 N2 118.8(7)
C5 C4 C3 118.0(7)
N2 C4 C3 123.2(7)
N1 C5 C4 121.1(7)
N1 C5 H5 119.4
C4 C5 H5 119.4
O1 C6 N2 125.0(8)
O1 C6 C7 121.2(7)
N2 C6 C7 113.5(7)
N3 C7 C8 123.6(8)
N3 C7 C6 118.9(7)
C8 C7 C6 117.5(7)
C9 C8 C7 116.8(8)
C9 C8 H8 121.6
C7 C8 H8 121.6
C10 C9 C8 121.0(7)
C10 C9 H9 119.5
C8 C9 H9 119.5
C9 C10 C11 116.4(8)
C9 C10 H10 121.8
C11 C10 H10 121.8
N3 C11 C10 125.7(8)
N3 C11 C12 117.6(7)
C10 C11 C12 116.7(7)
O2 C12 N4 123.7(8)
O2 C12 C11 120.6(7)
N4 C12 C11 115.7(7)
C17 C13 C14 117.8(7)
C17 C13 N4 118.1(7)
C14 C13 N4 124.1(7)
C15 C14 C13 118.4(7)
C15 C14 H14 120.8
C13 C14 H14 120.8
C14 C15 C16 121.1(8)
C14 C15 H15 119.5
C16 C15 H15 119.5
N5 C16 C15 119.1(7)
N5 C16 H16 120.5
C15 C16 H16 120.5
N5 C17 C13 122.9(7)
N5 C17 H17 118.5
C13 C17 H17 118.5
N6 C18 C19 119.1(7)
N6 C18 H18 120.5
C19 C18 H18 120.5
C20 C19 C18 122.6(7)
C20 C19 H19 118.7
C18 C19 H19 118.7
C19 C20 C21 118.9(7)
C19 C20 H20 120.6
C21 C20 H20 120.6
N7 C21 C22 116.2(7)
N7 C21 C20 126.5(7)
C22 C21 C20 117.2(7)
N6 C22 C21 122.4(7)
N6 C22 H22 118.8
C21 C22 H22 118.8
O3 C23 N7 124.0(8)
O3 C23 C24 118.8(7)
N7 C23 C24 117.2(7)
N8 C24 C25 123.0(8)
N8 C24 C23 117.6(7)
C25 C24 C23 119.3(8)
C26 C25 C24 119.6(8)
C26 C25 H25 120.2
C24 C25 H25 120.2
C25 C26 C27 119.1(7)
C25 C26 H26 120.5
C27 C26 H26 120.5
C26 C27 C28 119.3(8)
C26 C27 H27 120.4
C28 C27 H27 120.4
N8 C28 C27 121.1(8)
N8 C28 C29 119.9(6)
C27 C28 C29 118.9(7)
O4 C29 N9 123.9(8)
O4 C29 C28 120.7(7)
N9 C29 C28 115.2(7)
C34 C30 C31 121.4(7)
C34 C30 N9 118.1(7)
C31 C30 N9 120.5(7)
C30 C31 C32 114.3(7)
C30 C31 H31 122.9
C32 C31 H31 122.9
C33 C32 C31 121.7(7)
C33 C32 H32 119.1
C31 C32 H32 119.1
C32 C33 N10 120.2(7)
C32 C33 H33 119.9
N10 C33 H33 119.9
N10 C34 C30 122.8(7)
N10 C34 H34 118.6
C30 C34 H34 118.6
N11 C35 C36 122.3(7)
N11 C35 H35 118.8
C36 C35 H35 118.8
C35 C36 C37 119.7(7)
C35 C36 H36 120.2
C37 C36 H36 120.2
C38 C37 C36 117.5(7)
C38 C37 H37 121.2
C36 C37 H37 121.2
C39 C38 C37 118.0(7)
C39 C38 N12 118.5(6)
C37 C38 N12 123.3(7)
N11 C39 C38 123.4(7)
N11 C39 H39 118.3
C38 C39 H39 118.3
O5 C40 N12 125.8(7)
O5 C40 C41 121.3(7)
N12 C40 C41 112.8(7)
N13 C41 C42 123.0(7)
N13 C41 C40 118.3(6)
C42 C41 C40 118.6(7)
C43 C42 C41 118.7(8)
C43 C42 H42 120.7
C41 C42 H42 120.7
C44 C43 C42 119.4(7)
C44 C43 H43 120.3
C42 C43 H43 120.3
C43 C44 C45 119.4(8)
C43 C44 H44 120.3
C45 C44 H44 120.3
N13 C45 C44 122.4(8)
N13 C45 C46 117.0(6)
C44 C45 C46 120.5(8)
O6 C46 N14 123.5(7)
O6 C46 C45 119.8(7)
N14 C46 C45 116.6(7)
C51 C47 C48 119.1(7)
C51 C47 N14 117.3(6)
C48 C47 N14 123.5(6)
C49 C48 C47 118.8(7)
C49 C48 H48 120.6
C47 C48 H48 120.6
C50 C49 C48 119.7(7)
C50 C49 H49 120.1
C48 C49 H49 120.1
N15 C50 C49 121.2(7)
N15 C50 H50 119.4
C49 C50 H50 119.4
N15 C51 C47 122.5(7)
N15 C51 H51 118.8
C47 C51 H51 118.8
N16 C52 C53 120.6(7)
N16 C52 H52 119.7
C53 C52 H52 119.7
C54 C53 C52 122.2(7)
C54 C53 H53 118.9
C52 C53 H53 118.9
C53 C54 C55 118.5(7)
C53 C54 H54 120.7
C55 C54 H54 120.7
C54 C55 C56 118.0(7)
C54 C55 N17 124.7(6)
C56 C55 N17 117.3(6)
N16 C56 C55 121.5(6)
N16 C56 H56 119.2
C55 C56 H56 119.2
O7 C57 N17 123.3(7)
O7 C57 C58 120.4(6)
N17 C57 C58 116.3(7)
N18 C58 C59 121.5(7)
N18 C58 C57 118.9(6)
C59 C58 C57 119.6(7)
C60 C59 C58 120.3(8)
C60 C59 H59 119.8
C58 C59 H59 119.8
C59 C60 C61 119.2(7)
C59 C60 H60 120.4
C61 C60 H60 120.4
C62 C61 C60 118.8(8)
C62 C61 H61 120.6
C60 C61 H61 120.6
N18 C62 C61 123.2(7)
N18 C62 C63 116.8(6)
C61 C62 C63 119.8(7)
O8 C63 N19 125.7(8)
O8 C63 C62 120.8(7)
N19 C63 C62 113.5(7)
C68 C64 C65 122.0(7)
C68 C64 N19 120.0(7)
C65 C64 N19 118.0(7)
C64 C65 C66 113.6(7)
C64 C65 H65 123.2
C66 C65 H65 123.2
C67 C66 C65 120.5(7)
C67 C66 H66 119.7
C65 C66 H66 119.7
N20 C67 C66 122.3(7)
N20 C67 H67 118.9
C66 C67 H67 118.9
N20 C68 C64 123.7(7)
N20 C68 H68 118.2
C64 C68 H68 118.2
N40 Pd3 N25 91.0(2)
N40 Pd3 N35 89.1(2)
N25 Pd3 N35 175.5(2)
N40 Pd3 N30 176.7(2)
N25 Pd3 N30 90.4(2)
N35 Pd3 N30 89.2(2)
N26 Pd4 N31 89.8(2)
N26 Pd4 N36 177.4(2)
N31 Pd4 N36 89.9(2)
N26 Pd4 N21 91.5(2)
N31 Pd4 N21 178.4(2)
N36 Pd4 N21 88.8(2)
C73 N21 C69 117.9(7)
C73 N21 Pd4 119.8(5)
C69 N21 Pd4 122.2(5)
C74 N22 C72 124.5(6)
C74 N22 H22A 117.8
C72 N22 H22A 117.8
C79 N23 C75 117.7(6)
C80 N24 C81 127.2(6)
C80 N24 H24A 116.4
C81 N24 H24A 116.4
C85 N25 C84 119.6(6)
C85 N25 Pd3 121.6(5)
C84 N25 Pd3 118.7(5)
C86 N26 C90 120.3(7)
C86 N26 Pd4 119.1(6)
C90 N26 Pd4 120.4(5)
C91 N27 C89 127.5(8)
C91 N27 H27A 116.3
C89 N27 H27A 116.3
C96 N28 C92 117.6(8)
C98 N29 C97 125.7(8)
C98 N29 H29A 117.2
C97 N29 H29A 117.2
C102 N30 C101 120.4(7)
C102 N30 Pd3 120.3(5)
C101 N30 Pd3 118.8(6)
C107 N31 C103 116.5(6)
C107 N31 Pd4 124.4(5)
C103 N31 Pd4 119.0(5)
C108 N32 C106 124.7(7)
C108 N32 H32A 117.7
C106 N32 H32A 117.7
C113 N33 C109 118.1(6)
C114 N34 C115 125.5(6)
C114 N34 H34A 117.3
C115 N34 H34A 117.3
C118 N35 C119 119.4(6)
C118 N35 Pd3 119.7(5)
C119 N35 Pd3 120.8(5)
C124 N36 C120 120.2(7)
C124 N36 Pd4 120.5(5)
C120 N36 Pd4 119.1(5)
C125 N37 C123 127.6(7)
C125 N37 H37A 116.2
C123 N37 H37A 116.2
C130 N38 C126 118.7(8)
C131 N39 C132 125.4(7)
C131 N39 H39A 117.3
C132 N39 H39A 117.3
C136 N40 C135 118.3(6)
C136 N40 Pd3 124.3(4)
C135 N40 Pd3 117.4(5)
C70 C69 N21 121.1(7)
C70 C69 H69 119.5
N21 C69 H69 119.5
C69 C70 C71 122.1(7)
C69 C70 H70 118.9
C71 C70 H70 118.9
C70 C71 C72 117.2(7)
C70 C71 H71 121.4
C72 C71 H71 121.4
C73 C72 C71 118.9(7)
C73 C72 N22 115.7(6)
C71 C72 N22 125.4(7)
N21 C73 C72 122.8(7)
N21 C73 H73 118.6
C72 C73 H73 118.6
O9 C74 N22 122.4(7)
O9 C74 C75 123.2(7)
N22 C74 C75 114.4(7)
N23 C75 C76 122.1(7)
N23 C75 C74 118.9(6)
C76 C75 C74 118.9(7)
C77 C76 C75 118.8(8)
C77 C76 H76 120.6
C75 C76 H76 120.6
C78 C77 C76 119.3(7)
C78 C77 H77 120.4
C76 C77 H77 120.4
C77 C78 C79 119.0(8)
C77 C78 H78 120.5
C79 C78 H78 120.5
N23 C79 C78 122.8(7)
N23 C79 C80 118.9(6)
C78 C79 C80 118.2(7)
O10 C80 N24 124.0(7)
O10 C80 C79 119.5(6)
N24 C80 C79 116.5(7)
C85 C81 C82 118.1(7)
C85 C81 N24 119.1(6)
C82 C81 N24 122.8(6)
C83 C82 C81 119.5(7)
C83 C82 H82 120.3
C81 C82 H82 120.3
C82 C83 C84 120.1(7)
C82 C83 H83 119.9
C84 C83 H83 119.9
N25 C84 C83 121.9(7)
N25 C84 H84 119.0
C83 C84 H84 119.0
N25 C85 C81 120.8(7)
N25 C85 H85 119.6
C81 C85 H85 119.6
N26 C86 C87 121.1(9)
N26 C86 H86 119.4
C87 C86 H86 119.4
C88 C87 C86 120.2(8)
C88 C87 H87 119.9
C86 C87 H87 119.9
C87 C88 C89 120.5(8)
C87 C88 H88 119.8
C89 C88 H88 119.8
N27 C89 C90 118.1(7)
N27 C89 C88 125.2(8)
C90 C89 C88 116.7(8)
N26 C90 C89 121.2(8)
N26 C90 H90 119.4
C89 C90 H90 119.4
O11 C91 N27 119.4(10)
O11 C91 C92 120.7(9)
N27 C91 C92 119.1(9)
N28 C92 C93 123.3(10)
N28 C92 C91 117.7(8)
C93 C92 C91 118.6(9)
C92 C93 C94 118.3(10)
C92 C93 H93 120.9
C94 C93 H93 120.9
C95 C94 C93 120.2(9)
C95 C94 H94 119.9
C93 C94 H94 119.9
C94 C95 C96 116.7(10)
C94 C95 H95 121.7
C96 C95 H95 121.7
N28 C96 C95 123.7(10)
N28 C96 C97 121.0(8)
C95 C96 C97 115.4(9)
O12 C97 N29 123.0(10)
O12 C97 C96 123.7(8)
N29 C97 C96 113.3(9)
N29 C98 C102 118.1(8)
N29 C98 C99 123.6(8)
C102 C98 C99 118.2(9)
C98 C99 C100 116.7(8)
C98 C99 H99 121.6
C100 C99 H99 121.6
C101 C100 C99 121.4(8)
C101 C100 H100 119.3
C99 C100 H100 119.3
N30 C101 C100 119.4(8)
N30 C101 H101 120.3
C100 C101 H101 120.3
N30 C102 C98 123.8(8)
N30 C102 H102 118.1
C98 C102 H102 118.1
C104 C103 N31 122.9(7)
C104 C103 H103 118.6
N31 C103 H103 118.6
C103 C104 C105 118.3(7)
C103 C104 H104 120.8
C105 C104 H104 120.8
C106 C105 C104 120.0(8)
C106 C105 H105 120.0
C104 C105 H105 120.0
C105 C106 C107 119.3(7)
C105 C106 N32 123.1(7)
C107 C106 N32 117.5(7)
N31 C107 C106 122.8(7)
N31 C107 H107 118.6
C106 C107 H107 118.6
O13 C108 N32 123.9(7)
O13 C108 C109 120.4(7)
N32 C108 C109 115.0(7)
N33 C109 C110 122.4(7)
N33 C109 C108 118.9(6)
C110 C109 C108 118.6(7)
C111 C110 C109 117.9(7)
C111 C110 H110 121.0
C109 C110 H110 121.0
C112 C111 C110 118.4(7)
C112 C111 H111 120.8
C110 C111 H111 120.8
C111 C112 C113 119.0(7)
C111 C112 H112 120.5
C113 C112 H112 120.5
N33 C113 C112 123.8(7)
N33 C113 C114 117.9(6)
C112 C113 C114 118.3(6)
O14 C114 N34 125.7(7)
O14 C114 C113 119.6(6)
N34 C114 C113 114.7(6)
C116 C115 N34 126.4(7)
C116 C115 C119 116.5(7)
N34 C115 C119 117.1(6)
C115 C116 C117 120.8(7)
C115 C116 H116 119.6
C117 C116 H116 119.6
C118 C117 C116 118.9(7)
C118 C117 H117 120.5
C116 C117 H117 120.5
N35 C118 C117 121.8(7)
N35 C118 H118 119.1
C117 C118 H118 119.1
N35 C119 C115 122.5(7)
N35 C119 H119 118.8
C115 C119 H119 118.8
N36 C120 C121 121.4(8)
N36 C120 H120 119.3
C121 C120 H120 119.3
C120 C121 C122 119.4(7)
C120 C121 H121 120.3
C122 C121 H121 120.3
C121 C122 C123 119.4(7)
C121 C122 H122 120.3
C123 C122 H122 120.3
C124 C123 N37 116.9(7)
C124 C123 C122 117.6(8)
N37 C123 C122 125.5(7)
N36 C124 C123 121.8(7)
N36 C124 H124 119.1
C123 C124 H124 119.1
O15 C125 N37 122.2(10)
O15 C125 C126 119.5(8)
N37 C125 C126 117.9(8)
N38 C126 C127 121.1(10)
N38 C126 C125 117.6(8)
C127 C126 C125 121.3(9)
C128 C127 C126 119.8(9)
C128 C127 H127 120.1
C126 C127 H127 120.1
C127 C128 C129 119.2(9)
C127 C128 H128 120.4
C129 C128 H128 120.4
C128 C129 C130 120.1(10)
C128 C129 H129 119.9
C130 C129 H129 119.9
N38 C130 C129 120.9(9)
N38 C130 C131 118.8(8)
C129 C130 C131 119.8(10)
O16 C131 N39 122.0(9)
O16 C131 C130 122.9(8)
N39 C131 C130 114.8(9)
C136 C132 C133 118.3(7)
C136 C132 N39 117.6(6)
C133 C132 N39 124.0(7)
C134 C133 C132 116.5(7)
C134 C133 H133 121.7
C132 C133 H133 121.7
C135 C134 C133 123.5(7)
C135 C134 H134 118.3
C133 C134 H134 118.3
C134 C135 N40 119.3(7)
C134 C135 H135 120.4
N40 C135 H135 120.4
N40 C136 C132 124.0(7)
N40 C136 H136 118.0
C132 C136 H136 118.0
N55 Pd5 N50 90.4(2)
N55 Pd5 N45 175.6(2)
N50 Pd5 N45 90.2(2)
N55 Pd5 N60 89.0(3)
N50 Pd5 N60 179.2(3)
N45 Pd5 N60 90.5(2)
N51 Pd6 N46 89.5(2)
N51 Pd6 N56 89.1(2)
N46 Pd6 N56 175.3(2)
N51 Pd6 N41 178.7(2)
N46 Pd6 N41 91.5(2)
N56 Pd6 N41 89.8(2)
C137 N41 C141 119.8(6)
C137 N41 Pd6 119.2(5)
C141 N41 Pd6 121.0(4)
C142 N42 C140 127.4(6)
C142 N42 H42A 116.3
C140 N42 H42A 116.3
C147 N43 C143 117.5(6)
C148 N44 C149 126.6(7)
C148 N44 H44A 116.7
C149 N44 H44A 116.7
C153 N45 C152 120.3(6)
C153 N45 Pd5 121.6(5)
C152 N45 Pd5 117.6(5)
C158 N46 C154 119.6(6)
C158 N46 Pd6 123.7(5)
C154 N46 Pd6 116.6(5)
C159 N47 C157 127.2(6)
C159 N47 H47A 116.4
C157 N47 H47A 116.4
C160 N48 C164 118.7(6)
C165 N49 C166 122.3(7)
C165 N49 H49A 118.8
C166 N49 H49A 118.8
C170 N50 C169 118.0(7)
C170 N50 Pd5 119.1(5)
C169 N50 Pd5 122.9(5)
C171 N51 C175 118.8(7)
C171 N51 Pd6 121.3(5)
C175 N51 Pd6 119.3(5)
C176 N52 C174 124.2(8)
C176 N52 H52A 117.9
C174 N52 H52A 117.9
C177 N53 C181 117.7(7)
C182 N54 C183 123.7(7)
C182 N54 H54A 118.2
C183 N54 H54A 118.2
C186 N55 C187 120.5(7)
C186 N55 Pd5 118.6(6)
C187 N55 Pd5 120.8(5)
C192 N56 C188 120.5(6)
C192 N56 Pd6 121.3(5)
C188 N56 Pd6 118.2(5)
C191 N57 C193 124.9(7)
C191 N57 H57A 117.6
C193 N57 H57A 117.6
C194 N58 C198 116.5(7)
C199 N59 C200 123.8(7)
C199 N59 H59A 118.1
C200 N59 H59A 118.1
C204 N60 C203 121.4(7)
C204 N60 Pd5 119.7(5)
C203 N60 Pd5 118.9(6)
N41 C137 C138 119.8(7)
N41 C137 H137 120.1
C138 C137 H137 120.1
C139 C138 C137 120.4(7)
C139 C138 H138 119.8
C137 C138 H138 119.8
C138 C139 C140 118.4(7)
C138 C139 H139 120.8
C140 C139 H139 120.8
C141 C140 C139 119.1(7)
C141 C140 N42 118.6(6)
C139 C140 N42 122.3(7)
N41 C141 C140 122.4(7)
N41 C141 H141 118.8
C140 C141 H141 118.8
O17 C142 N42 122.3(7)
O17 C142 C143 123.1(7)
N42 C142 C143 114.6(7)
N43 C143 C144 123.5(8)
N43 C143 C142 118.4(7)
C144 C143 C142 118.1(7)
C145 C144 C143 120.3(8)
C145 C144 H144 119.9
C143 C144 H144 119.9
C146 C145 C144 116.6(7)
C146 C145 H145 121.7
C144 C145 H145 121.7
C145 C146 C147 121.1(8)
C145 C146 H146 119.5
C147 C146 H146 119.5
N43 C147 C146 121.1(7)
N43 C147 C148 119.2(7)
C146 C147 C148 119.7(7)
O18 C148 N44 125.5(8)
O18 C148 C147 119.9(7)
N44 C148 C147 114.5(7)
C153 C149 C150 119.4(7)
C153 C149 N44 117.9(6)
C150 C149 N44 122.6(7)
C151 C150 C149 117.1(7)
C151 C150 H150 121.5
C149 C150 H150 121.5
C152 C151 C150 121.0(7)
C152 C151 H151 119.5
C150 C151 H151 119.5
N45 C152 C151 120.7(8)
N45 C152 H152 119.6
C151 C152 H152 119.6
N45 C153 C149 121.4(7)
N45 C153 H153 119.3
C149 C153 H153 119.3
N46 C154 C155 119.9(7)
N46 C154 H154 120.1
C155 C154 H154 120.1
C156 C155 C154 122.6(7)
C156 C155 H155 118.7
C154 C155 H155 118.7
C155 C156 C157 117.1(7)
C155 C156 H156 121.4
C157 C156 H156 121.4
C158 C157 N47 118.7(6)
C158 C157 C156 118.7(7)
N47 C157 C156 122.6(6)
N46 C158 C157 121.9(7)
N46 C158 H158 119.0
C157 C158 H158 119.0
O19 C159 N47 123.3(7)
O19 C159 C160 120.4(6)
N47 C159 C160 116.3(7)
N48 C160 C161 121.5(7)
N48 C160 C159 119.7(6)
C161 C160 C159 118.8(7)
C162 C161 C160 119.5(7)
C162 C161 H161 120.2
C160 C161 H161 120.2
C161 C162 C163 118.8(7)
C161 C162 H162 120.6
C163 C162 H162 120.6
C164 C163 C162 118.8(8)
C164 C163 H163 120.6
C162 C163 H163 120.6
N48 C164 C163 122.6(7)
N48 C164 C165 117.4(6)
C163 C164 C165 120.0(7)
O20 C165 N49 126.4(8)
O20 C165 C164 120.4(7)
N49 C165 C164 113.2(7)
C167 C166 C170 120.7(7)
C167 C166 N49 119.1(7)
C170 C166 N49 120.2(7)
C166 C167 C168 113.3(7)
C166 C167 H167 123.4
C168 C167 H167 123.4
C169 C168 C167 121.1(7)
C169 C168 H168 119.5
C167 C168 H168 119.5
C168 C169 N50 123.4(8)
C168 C169 H169 118.3
N50 C169 H169 118.3
N50 C170 C166 123.4(7)
N50 C170 H170 118.3
C166 C170 H170 118.3
N51 C171 C172 121.9(8)
N51 C171 H171 119.1
C172 C171 H171 119.1
C171 C172 C173 120.7(8)
C171 C172 H172 119.6
C173 C172 H172 119.6
C172 C173 C174 117.6(8)
C172 C173 H173 121.2
C174 C173 H173 121.2
C175 C174 C173 120.3(7)
C175 C174 N52 116.2(7)
C173 C174 N52 123.5(8)
C174 C175 N51 120.6(7)
C174 C175 H175 119.7
N51 C175 H175 119.7
O21 C176 N52 124.6(9)
O21 C176 C177 120.5(8)
N52 C176 C177 114.7(8)
N53 C177 C178 122.7(8)
N53 C177 C176 118.2(8)
C178 C177 C176 119.0(9)
C179 C178 C177 117.9(9)
C179 C178 H178 121.0
C177 C178 H178 121.0
C178 C179 C180 119.2(8)
C178 C179 H179 120.4
C180 C179 H179 120.4
C181 C180 C179 118.6(9)
C181 C180 H180 120.7
C179 C180 H180 120.7
N53 C181 C180 123.9(9)
N53 C181 C182 118.6(7)
C180 C181 C182 117.5(8)
O22 C182 N54 124.3(9)
O22 C182 C181 121.7(8)
N54 C182 C181 113.8(8)
C187 C183 C184 119.4(8)
C187 C183 N54 116.8(7)
C184 C183 N54 123.5(7)
C185 C184 C183 117.1(8)
C185 C184 H184 121.4
C183 C184 H184 121.4
C186 C185 C184 120.8(8)
C186 C185 H185 119.6
C184 C185 H185 119.6
N55 C186 C185 121.5(9)
N55 C186 H186 119.3
C185 C186 H186 119.3
N55 C187 C183 120.3(8)
N55 C187 H187 119.8
C183 C187 H187 119.8
N56 C188 C189 118.4(8)
N56 C188 H188 120.8
C189 C188 H188 120.8
C190 C189 C188 121.7(8)
C190 C189 H189 119.2
C188 C189 H189 119.2
C189 C190 C191 120.5(7)
C189 C190 H190 119.7
C191 C190 H190 119.7
N57 C191 C190 126.7(7)
N57 C191 C192 118.1(7)
C190 C191 C192 115.1(8)
N56 C192 C191 123.7(7)
N56 C192 H192 118.2
C191 C192 H192 118.2
O23 C193 N57 124.8(8)
O23 C193 C194 121.3(7)
N57 C193 C194 113.9(7)
N58 C194 C195 123.2(8)
N58 C194 C193 118.9(7)
C195 C194 C193 117.9(8)
C196 C195 C194 119.5(9)
C196 C195 H195 120.3
C194 C195 H195 120.3
C195 C196 C197 119.9(8)
C195 C196 H196 120.0
C197 C196 H196 120.0
C196 C197 C198 116.8(8)
C196 C197 H197 121.6
C198 C197 H197 121.6
N58 C198 C197 123.7(8)
N58 C198 C199 117.6(7)
C197 C198 C199 118.3(8)
O24 C199 N59 123.0(8)
O24 C199 C198 121.6(7)
N59 C199 C198 115.1(8)
C204 C200 C201 121.1(8)
C204 C200 N59 118.6(8)
C201 C200 N59 120.2(8)
C200 C201 C202 117.2(8)
C200 C201 H201 121.4
C202 C201 H201 121.4
C203 C202 C201 120.9(8)
C203 C202 H202 119.5
C201 C202 H202 119.5
N60 C203 C202 118.2(8)
N60 C203 H203 120.9
C202 C203 H203 120.9
N60 C204 C200 121.2(8)
N60 C204 H204 119.4
C200 C204 H204 119.4
N61 Pd7 N71 176.9(2)
N61 Pd7 N76 88.9(2)
N71 Pd7 N76 89.4(2)
N61 Pd7 N66 90.1(2)
N71 Pd7 N66 91.4(2)
N76 Pd7 N66 175.7(2)
N80 Pd8 N75 89.9(2)
N80 Pd8 N70 178.2(2)
N75 Pd8 N70 91.5(2)
N80 Pd8 N65 90.1(2)
N75 Pd8 N65 176.8(2)
N70 Pd8 N65 88.5(2)
C209 N61 C205 119.7(6)
C209 N61 Pd7 121.1(4)
C205 N61 Pd7 119.0(5)
C210 N62 C208 128.3(6)
C210 N62 H62A 115.9
C208 N62 H62A 115.9
C211 N63 C215 117.1(6)
C216 N64 C217 124.8(6)
C216 N64 H64A 117.6
C217 N64 H64A 117.6
C221 N65 C220 121.3(6)
C221 N65 Pd8 120.0(4)
C220 N65 Pd8 118.7(5)
C222 N66 C226 121.3(6)
C222 N66 Pd7 117.5(5)
C226 N66 Pd7 120.9(5)
C227 N67 C225 127.6(6)
C227 N67 H67A 116.2
C225 N67 H67A 116.2
C232 N68 C228 118.1(6)
C233 N69 C234 124.8(7)
C233 N69 H69A 117.6
C234 N69 H69A 117.6
C238 N70 C237 118.4(6)
C238 N70 Pd8 121.4(5)
C237 N70 Pd8 119.8(5)
C243 N71 C239 120.4(7)
C243 N71 Pd7 120.9(5)
C239 N71 Pd7 118.3(5)
C244 N72 C242 127.0(8)
C244 N72 H72A 116.5
C242 N72 H72A 116.5
C245 N73 C249 118.7(7)
C250 N74 C251 127.1(7)
C250 N74 H74A 116.5
C251 N74 H74A 116.5
C254 N75 C255 121.6(6)
C254 N75 Pd8 117.2(5)
C255 N75 Pd8 121.1(5)
C256 N76 C260 120.1(6)
C256 N76 Pd7 118.9(5)
C260 N76 Pd7 120.9(5)
C261 N77 C259 128.6(6)
C261 N77 H77A 115.7
C259 N77 H77A 115.7
C266 N78 C262 116.2(6)
C267 N79 C268 126.7(6)
C267 N79 H79A 116.7
C268 N79 H79A 116.7
C272 N80 C271 117.6(6)
C272 N80 Pd8 123.5(5)
C271 N80 Pd8 118.8(5)
C206 C205 N61 121.9(7)
C206 C205 H205 119.1
N61 C205 H205 119.1
C205 C206 C207 119.6(7)
C205 C206 H206 120.2
C207 C206 H206 120.2
C206 C207 C208 119.6(7)
C206 C207 H207 120.2
C208 C207 H207 120.2
C209 C208 N62 118.1(6)
C209 C208 C207 118.7(7)
N62 C208 C207 123.2(6)
N61 C209 C208 120.4(6)
N61 C209 H209 119.8
C208 C209 H209 119.8
O25 C210 N62 122.6(7)
O25 C210 C211 119.5(7)
N62 C210 C211 117.7(7)
N63 C211 C212 123.3(7)
N63 C211 C210 117.4(7)
C212 C211 C210 119.2(7)
C211 C212 C213 119.8(8)
C211 C212 H212 120.1
C213 C212 H212 120.1
C214 C213 C212 117.6(7)
C214 C213 H213 121.2
C212 C213 H213 121.2
C213 C214 C215 118.2(8)
C213 C214 H214 120.9
C215 C214 H214 120.9
N63 C215 C214 124.0(8)
N63 C215 C216 119.4(7)
C214 C215 C216 116.5(7)
O26 C216 N64 124.2(8)
O26 C216 C215 121.6(7)
N64 C216 C215 114.1(7)
C218 C217 C221 116.5(7)
C218 C217 N64 126.9(7)
C221 C217 N64 116.6(6)
C219 C218 C217 121.3(7)
C219 C218 H218 119.4
C217 C218 H218 119.4
C218 C219 C220 120.8(7)
C218 C219 H219 119.6
C220 C219 H219 119.6
N65 C220 C219 118.3(7)
N65 C220 H220 120.9
C219 C220 H220 120.9
N65 C221 C217 121.6(7)
N65 C221 H221 119.2
C217 C221 H221 119.2
N66 C222 C223 120.6(7)
N66 C222 H222 119.7
C223 C222 H222 119.7
C224 C223 C222 121.6(8)
C224 C223 H223 119.2
C222 C223 H223 119.2
C223 C224 C225 117.7(7)
C223 C224 H224 121.1
C225 C224 H224 121.1
C226 C225 C224 118.2(7)
C226 C225 N67 118.5(7)
C224 C225 N67 123.3(7)
N66 C226 C225 120.4(7)
N66 C226 H226 119.8
C225 C226 H226 119.8
O27 C227 N67 123.9(8)
O27 C227 C228 118.7(7)
N67 C227 C228 117.3(7)
N68 C228 C229 121.6(8)
N68 C228 C227 119.2(6)
C229 C228 C227 119.2(8)
C230 C229 C228 119.3(8)
C230 C229 H229 120.4
C228 C229 H229 120.4
C229 C230 C231 119.9(7)
C229 C230 H230 120.0
C231 C230 H230 120.0
C230 C231 C232 118.4(8)
C230 C231 H231 120.8
C232 C231 H231 120.8
N68 C232 C231 122.5(8)
N68 C232 C233 118.7(6)
C231 C232 C233 118.8(7)
O28 C233 N69 124.0(8)
O28 C233 C232 122.0(7)
N69 C233 C232 114.0(7)
C238 C234 C235 120.2(8)
C238 C234 N69 117.3(7)
C235 C234 N69 122.5(7)
C234 C235 C236 117.8(7)
C234 C235 H235 121.1
C236 C235 H235 121.1
C237 C236 C235 119.8(7)
C237 C236 H236 120.1
C235 C236 H236 120.1
C236 C237 N70 120.6(7)
C236 C237 H237 119.7
N70 C237 H237 119.7
N70 C238 C234 123.0(7)
N70 C238 H238 118.5
C234 C238 H238 118.5
N71 C239 C240 118.8(8)
N71 C239 H239 120.6
C240 C239 H239 120.6
C241 C240 C239 121.5(8)
C241 C240 H240 119.3
C239 C240 H240 119.3
C240 C241 C242 119.2(8)
C240 C241 H241 120.4
C242 C241 H241 120.4
N72 C242 C241 125.4(8)
N72 C242 C243 117.5(7)
C241 C242 C243 117.1(8)
N71 C243 C242 123.1(8)
N71 C243 H243 118.5
C242 C243 H243 118.5
O29 C244 N72 120.4(9)
O29 C244 C245 121.4(8)
N72 C244 C245 118.3(8)
N73 C245 C246 125.4(9)
N73 C245 C244 117.2(7)
C246 C245 C244 117.4(9)
C245 C246 C247 115.6(9)
C245 C246 H246 122.2
C247 C246 H246 122.2
C248 C247 C246 120.2(8)
C248 C247 H247 119.9
C246 C247 H247 119.9
C249 C248 C247 119.0(9)
C249 C248 H248 120.5
C247 C248 H248 120.5
N73 C249 C248 120.9(9)
N73 C249 C250 120.5(7)
C248 C249 C250 118.5(9)
O30 C250 N74 123.9(9)
O30 C250 C249 119.4(8)
N74 C250 C249 116.7(9)
C255 C251 C252 118.4(8)
C255 C251 N74 118.0(7)
C252 C251 N74 123.6(7)
C253 C252 C251 120.6(8)
C253 C252 H252 119.7
C251 C252 H252 119.7
C252 C253 C254 120.5(8)
C252 C253 H253 119.8
C254 C253 H253 119.8
N75 C254 C253 118.2(8)
N75 C254 H254 120.9
C253 C254 H254 120.9
N75 C255 C251 120.7(8)
N75 C255 H255 119.6
C251 C255 H255 119.6
N76 C256 C257 122.0(7)
N76 C256 H256 119.0
C257 C256 H256 119.0
C256 C257 C258 119.1(7)
C256 C257 H257 120.4
C258 C257 H257 120.4
C259 C258 C257 120.1(7)
C259 C258 H258 120.0
C257 C258 H258 120.0
C260 C259 N77 118.5(7)
C260 C259 C258 116.1(7)
N77 C259 C258 125.4(7)
N76 C260 C259 122.6(7)
N76 C260 H260 118.7
C259 C260 H260 118.7
O31 C261 N77 121.8(7)
O31 C261 C262 120.6(6)
N77 C261 C262 117.5(7)
N78 C262 C263 124.5(7)
N78 C262 C261 117.8(6)
C263 C262 C261 117.7(7)
C262 C263 C264 116.3(7)
C262 C263 H263 121.8
C264 C263 H263 121.8
C265 C264 C263 121.2(7)
C265 C264 H264 119.4
C263 C264 H264 119.4
C264 C265 C266 116.9(7)
C264 C265 H265 121.6
C266 C265 H265 121.6
N78 C266 C265 124.7(7)
N78 C266 C267 117.3(6)
C265 C266 C267 117.7(7)
O32 C267 N79 123.3(7)
O32 C267 C266 120.9(7)
N79 C267 C266 115.8(7)
C269 C268 C272 119.1(7)
C269 C268 N79 123.6(7)
C272 C268 N79 117.3(6)
C270 C269 C268 118.2(7)
C270 C269 H269 120.9
C268 C269 H269 120.9
C269 C270 C271 120.5(7)
C269 C270 H270 119.7
C271 C270 H270 119.7
N80 C271 C270 121.5(7)
N80 C271 H271 119.3
C270 C271 H271 119.3
N80 C272 C268 122.9(6)
N80 C272 H272 118.5
C268 C272 H272 118.5
O102 N100 O101 120.5(9)
O102 N100 O103 118.7(7)
O101 N100 O103 120.4(8)
O111 N110 O112 118.9(7)
O111 N110 O113 117.6(7)
O112 N110 O113 123.5(7)
O121 N120 O122 119.2(13)
O121 N120 O123 110.5(8)
O122 N120 O123 125.7(12)
O132 N130 O133 117.4(8)
O132 N130 O131 121.6(9)
O133 N130 O131 120.9(9)
O143 N140 O142 128.8(10)
O143 N140 O141 119.1(9)
O142 N140 O141 112.1(9)
O152 N150 O153 119.7(7)
O152 N150 O151 121.7(7)
O153 N150 O151 118.6(8)
O163 N160 O162 118.6(8)
O163 N160 O161 119.5(9)
O162 N160 O161 121.8(9)
O171 N170 O172 123.8(8)
O171 N170 O173 117.4(7)
O172 N170 O173 118.7(8)
O182 N180 O181 121.2(13)
O182 N180 O183 126.1(12)
O181 N180 O183 109.3(8)
O191 N190 O192 121.9(10)
O191 N190 O193 131.8(11)
O192 N190 O193 106.3(10)
O202 N200 O203 120.1(11)
O202 N200 O201 121.6(10)
O203 N200 O201 118.1(8)
O213 N210 O211 116.0(9)
O213 N210 O212 121.3(8)
O211 N210 O212 122.2(8)
O221 N220 O222 119.4(19)
O221 N220 O223 123.1(18)
O222 N220 O223 117.5(15)
O232 N230 O231 122.0(7)
O232 N230 O233 118.9(7)
O231 N230 O233 119.0(7)
O331 S330 C333 107.2(5)
O331 S330 C332 107.5(5)
C333 S330 C332 100.8(6)
S330 C332 H334 109.5
S330 C332 H335 109.5
H334 C332 H335 109.5
S330 C332 H336 109.5
H334 C332 H336 109.5
H335 C332 H336 109.5
S330 C333 H337 109.5
S330 C333 H338 109.5
H337 C333 H338 109.5
S330 C333 H339 109.5
H337 C333 H339 109.5
H338 C333 H339 109.5
O311 S310 C313 106.6(6)
O311 S310 C312 108.7(6)
C313 S310 C312 92.9(7)
S310 C312 H314 109.5
S310 C312 H315 109.5
H314 C312 H315 109.5
S310 C312 H316 109.5
H314 C312 H316 109.5
H315 C312 H316 109.5
S310 C313 H317 109.5
S310 C313 H318 109.5
H317 C313 H318 109.5
S310 C313 H319 109.5
H317 C313 H319 109.5
H318 C313 H319 109.5
O301 S300 C302 100.5(6)
O301 S300 C303 103.0(5)
C302 S300 C303 90.0(7)
S300 C302 H304 109.5
S300 C302 H305 109.5
H304 C302 H305 109.5
S300 C302 H306 109.5
H304 C302 H306 109.5
H305 C302 H306 109.5
S300 C303 H307 109.5
S300 C303 H308 109.5
H307 C303 H308 109.5
S300 C303 H309 109.5
H307 C303 H309 109.5
H308 C303 H309 109.5
C323 S320 O321 110.4(8)
C323 S320 C322 108.4(9)
O321 S320 C322 94.0(7)
S320 C322 H327 109.5
S320 C322 H328 109.5
H327 C322 H328 109.5
S320 C322 H329 109.5
H327 C322 H329 109.5
H328 C322 H329 109.5
S320 C323 H32B 109.5
S320 C323 H32C 109.5
H32B C323 H32C 109.5
S320 C323 H32D 109.5
H32B C323 H32D 109.5
H32C C323 H32D 109.5
O341 S340 C343 106.8(5)
O341 S340 C342 106.9(5)
C343 S340 C342 97.3(6)
S340 C342 H344 109.5
S340 C342 H345 109.5
H344 C342 H345 109.5
S340 C342 H346 109.5
H344 C342 H346 109.5
H345 C342 H346 109.5
S340 C343 H347 109.5
S340 C343 H348 109.5
H347 C343 H348 109.5
S340 C343 H349 109.5
H347 C343 H349 109.5
H348 C343 H349 109.5
O351 S350 C353 111.1(6)
O351 S350 C352 107.1(7)
C353 S350 C352 86.4(5)
S350 C352 H357 109.5
S350 C352 H358 109.5
H357 C352 H358 109.5
S350 C352 H359 109.5
H357 C352 H359 109.5
H358 C352 H359 109.5
S350 C353 H354 109.5
S350 C353 H355 109.5
H354 C353 H355 109.5
S350 C353 H356 109.5
H354 C353 H356 109.5
H355 C353 H356 109.5
O361 S360 C362 106.9(6)
O361 S360 C363 107.1(5)
C362 S360 C363 99.8(5)
S360 C362 H364 109.5
S360 C362 H365 109.5
H364 C362 H365 109.5
S360 C362 H366 109.5
H364 C362 H366 109.5
H365 C362 H366 109.5
S360 C363 H367 109.5
S360 C363 H368 109.5
H367 C363 H368 109.5
S360 C363 H369 109.5
H367 C363 H369 109.5
H368 C363 H369 109.5
O371 S370 C373 107.6(4)
O371 S370 C372 105.6(4)
C373 S370 C372 96.4(5)
S370 C372 H374 109.5
S370 C372 H375 109.5
H374 C372 H375 109.5
S370 C372 H376 109.5
H374 C372 H376 109.5
H375 C372 H376 109.5
S370 C373 H377 109.5
S370 C373 H378 109.5
H377 C373 H378 109.5
S370 C373 H379 109.5
H377 C373 H379 109.5
H378 C373 H379 109.5
O381 S380 C383 107.4(5)
O381 S380 C382 102.7(7)
C383 S380 C382 97.5(6)
S380 C382 H384 109.5
S380 C382 H385 109.5
H384 C382 H385 109.5
S380 C382 H386 109.5
H384 C382 H386 109.5
H385 C382 H386 109.5
S380 C383 H387 109.5
S380 C383 H388 109.5
H387 C383 H388 109.5
S380 C383 H389 109.5
H387 C383 H389 109.5
H388 C383 H389 109.5
O391 S390 C392 105.6(7)
O391 S390 C393 103.4(7)
C392 S390 C393 92.0(9)
S390 C392 H394 109.5
S390 C392 H395 109.5
H394 C392 H395 109.5
S390 C392 H396 109.5
H394 C392 H396 109.5
H395 C392 H396 109.5
S390 C393 H397 109.5
S390 C393 H398 109.5
H397 C393 H398 109.5
S390 C393 H399 109.5
H397 C393 H399 109.5
H398 C393 H399 109.5
H25A O250 H25B 103(3)
H25C O251 H25D 103(3)
H25E O252 H25F 101(2)

loop_
_geom_bond_atom_site_label_1
_geom_bond_atom_site_label_2
_geom_bond_distance
Pd1 N15 2.033(5)
Pd1 N20 2.036(5)
Pd1 N10 2.056(5)
Pd1 N5 2.057(6)
Pd2 N16 2.030(5)
Pd2 N6 2.031(5)
Pd2 N11 2.041(5)
Pd2 N1 2.048(5)
O1 C6 1.186(9)
O2 C12 1.230(10)
O3 C23 1.227(9)
O4 C29 1.201(10)
O5 C40 1.201(9)
O6 C46 1.238(9)
O7 C57 1.202(9)
O8 C63 1.215(9)
N1 C1 1.300(9)
N1 C5 1.350(9)
N2 C6 1.361(9)
N2 C4 1.398(9)
N2 H2A 0.8800
N3 C7 1.323(10)
N3 C11 1.332(10)
N4 C12 1.345(9)
N4 C13 1.406(9)
N4 H4A 0.8800
N5 C17 1.303(9)
N5 C16 1.345(9)
N6 C22 1.346(9)
N6 C18 1.359(9)
N7 C23 1.377(9)
N7 C21 1.377(9)
N7 H7A 0.8800
N8 C24 1.338(10)
N8 C28 1.369(10)
N9 C29 1.391(9)
N9 C30 1.434(9)
N9 H9A 0.8800
N10 C34 1.320(9)
N10 C33 1.364(9)
N11 C39 1.327(8)
N11 C35 1.331(8)
N12 C40 1.365(8)
N12 C38 1.404(9)
N12 H12A 0.8800
N13 C41 1.333(9)
N13 C45 1.359(9)
N14 C46 1.347(8)
N14 C47 1.416(9)
N14 H14A 0.8800
N15 C51 1.343(9)
N15 C50 1.362(8)
N16 C52 1.337(8)
N16 C56 1.341(8)
N17 C57 1.365(8)
N17 C55 1.423(9)
N17 H17A 0.8800
N18 C62 1.356(9)
N18 C58 1.367(9)
N19 C63 1.312(9)
N19 C64 1.436(9)
N19 H19A 0.8800
N20 C68 1.333(9)
N20 C67 1.361(9)
C1 C2 1.353(10)
C1 H1 0.9500
C2 C3 1.379(10)
C2 H2 0.9500
C3 C4 1.407(10)
C3 H3 0.9500
C4 C5 1.380(10)
C5 H5 0.9500
C6 C7 1.503(11)
C7 C8 1.411(10)
C8 C9 1.386(11)
C8 H8 0.9500
C9 C10 1.371(11)
C9 H9 0.9500
C10 C11 1.379(10)
C10 H10 0.9500
C11 C12 1.521(10)
C13 C17 1.366(10)
C13 C14 1.392(10)
C14 C15 1.359(10)
C14 H14 0.9500
C15 C16 1.372(10)
C15 H15 0.9500
C16 H16 0.9500
C17 H17 0.9500
C18 C19 1.360(10)
C18 H18 0.9500
C19 C20 1.356(10)
C19 H19 0.9500
C20 C21 1.396(10)
C20 H20 0.9500
C21 C22 1.390(9)
C22 H22 0.9500
C23 C24 1.485(11)
C24 C25 1.395(9)
C25 C26 1.369(11)
C25 H25 0.9500
C26 C27 1.372(11)
C26 H26 0.9500
C27 C28 1.421(9)
C27 H27 0.9500
C28 C29 1.482(11)
C30 C34 1.324(10)
C30 C31 1.397(10)
C31 C32 1.434(10)
C31 H31 0.9500
C32 C33 1.327(10)
C32 H32 0.9500
C33 H33 0.9500
C34 H34 0.9500
C35 C36 1.337(10)
C35 H35 0.9500
C36 C37 1.428(10)
C36 H36 0.9500
C37 C38 1.385(9)
C37 H37 0.9500
C38 C39 1.376(10)
C39 H39 0.9500
C40 C41 1.503(11)
C41 C42 1.382(10)
C42 C43 1.367(11)
C42 H42 0.9500
C43 C44 1.361(11)
C43 H43 0.9500
C44 C45 1.370(10)
C44 H44 0.9500
C45 C46 1.490(11)
C47 C51 1.355(10)
C47 C48 1.390(10)
C48 C49 1.378(10)
C48 H48 0.9500
C49 C50 1.365(10)
C49 H49 0.9500
C50 H50 0.9500
C51 H51 0.9500
C52 C53 1.357(10)
C52 H52 0.9500
C53 C54 1.340(10)
C53 H53 0.9500
C54 C55 1.385(9)
C54 H54 0.9500
C55 C56 1.398(9)
C56 H56 0.9500
C57 C58 1.474(11)
C58 C59 1.392(9)
C59 C60 1.351(11)
C59 H59 0.9500
C60 C61 1.388(10)
C60 H60 0.9500
C61 C62 1.376(9)
C61 H61 0.9500
C62 C63 1.501(11)
C64 C68 1.358(10)
C64 C65 1.399(9)
C65 C66 1.458(11)
C65 H65 0.9500
C66 C67 1.369(11)
C66 H66 0.9500
C67 H67 0.9500
C68 H68 0.9500
Pd3 N40 2.034(6)
Pd3 N25 2.037(5)
Pd3 N35 2.037(6)
Pd3 N30 2.043(6)
Pd4 N26 2.025(6)
Pd4 N31 2.029(6)
Pd4 N36 2.038(6)
Pd4 N21 2.047(7)
O9 C74 1.205(9)
O10 C80 1.254(9)
O11 C91 1.228(12)
O12 C97 1.200(11)
O13 C108 1.262(9)
O14 C114 1.226(8)
O15 C125 1.201(11)
O16 C131 1.239(11)
N21 C73 1.342(9)
N21 C69 1.348(9)
N22 C74 1.371(8)
N22 C72 1.412(9)
N22 H22A 0.8800
N23 C79 1.328(9)
N23 C75 1.338(9)
N24 C80 1.361(8)
N24 C81 1.430(9)
N24 H24A 0.8800
N25 C85 1.336(9)
N25 C84 1.345(9)
N26 C86 1.329(10)
N26 C90 1.365(10)
N27 C91 1.367(10)
N27 C89 1.399(11)
N27 H27A 0.8800
N28 C96 1.318(12)
N28 C92 1.342(12)
N29 C98 1.387(11)
N29 C97 1.388(10)
N29 H29A 0.8800
N30 C102 1.316(10)
N30 C101 1.337(10)
N31 C107 1.322(9)
N31 C103 1.389(9)
N32 C108 1.326(9)
N32 C106 1.429(9)
N32 H32A 0.8800
N33 C113 1.320(9)
N33 C109 1.336(9)
N34 C114 1.343(8)
N34 C115 1.404(9)
N34 H34A 0.8800
N35 C118 1.327(9)
N35 C119 1.352(9)
N36 C124 1.319(10)
N36 C120 1.353(9)
N37 C125 1.356(10)
N37 C123 1.395(10)
N37 H37A 0.8800
N38 C130 1.338(12)
N38 C126 1.352(11)
N39 C131 1.372(10)
N39 C132 1.417(10)
N39 H39A 0.8800
N40 C136 1.324(9)
N40 C135 1.378(8)
C69 C70 1.341(10)
C69 H69 0.9500
C70 C71 1.367(10)
C70 H70 0.9500
C71 C72 1.386(10)
C71 H71 0.9500
C72 C73 1.365(10)
C73 H73 0.9500
C74 C75 1.497(11)
C75 C76 1.389(9)
C76 C77 1.364(11)
C76 H76 0.9500
C77 C78 1.356(10)
C77 H77 0.9500
C78 C79 1.382(9)
C78 H78 0.9500
C79 C80 1.512(11)
C81 C85 1.386(9)
C81 C82 1.421(10)
C82 C83 1.326(10)
C82 H82 0.9500
C83 C84 1.364(10)
C83 H83 0.9500
C84 H84 0.9500
C85 H85 0.9500
C86 C87 1.387(11)
C86 H86 0.9500
C87 C88 1.347(12)
C87 H87 0.9500
C88 C89 1.421(11)
C88 H88 0.9500
C89 C90 1.404(11)
C90 H90 0.9500
C91 C92 1.471(13)
C92 C93 1.372(11)
C93 C94 1.393(13)
C93 H93 0.9500
C94 C95 1.365(13)
C94 H94 0.9500
C95 C96 1.428(11)
C95 H95 0.9500
C96 C97 1.499(14)
C98 C102 1.389(12)
C98 C99 1.392(11)
C99 C100 1.414(12)
C99 H99 0.9500
C100 C101 1.390(12)
C100 H100 0.9500
C101 H101 0.9500
C102 H102 0.9500
C103 C104 1.352(11)
C103 H103 0.9500
C104 C105 1.374(10)
C104 H104 0.9500
C105 C106 1.352(10)
C105 H105 0.9500
C106 C107 1.377(10)
C107 H107 0.9500
C108 C109 1.500(10)
C109 C110 1.406(9)
C110 C111 1.403(10)
C110 H110 0.9500
C111 C112 1.378(10)
C111 H111 0.9500
C112 C113 1.379(9)
C112 H112 0.9500
C113 C114 1.517(10)
C115 C116 1.370(10)
C115 C119 1.404(9)
C116 C117 1.395(10)
C116 H116 0.9500
C117 C118 1.368(10)
C117 H117 0.9500
C118 H118 0.9500
C119 H119 0.9500
C120 C121 1.353(10)
C120 H120 0.9500
C121 C122 1.376(11)
C121 H121 0.9500
C122 C123 1.404(10)
C122 H122 0.9500
C123 C124 1.387(10)
C124 H124 0.9500
C125 C126 1.474(14)
C126 C127 1.376(11)
C127 C128 1.345(13)
C127 H127 0.9500
C128 C129 1.364(12)
C128 H128 0.9500
C129 C130 1.372(11)
C129 H129 0.9500
C130 C131 1.480(13)
C132 C136 1.387(10)
C132 C133 1.406(9)
C133 C134 1.369(11)
C133 H133 0.9500
C134 C135 1.365(11)
C134 H134 0.9500
C135 H135 0.9500
C136 H136 0.9500
Pd5 N55 2.021(7)
Pd5 N50 2.050(6)
Pd5 N45 2.051(6)
Pd5 N60 2.053(6)
Pd6 N51 2.028(6)
Pd6 N46 2.035(5)
Pd6 N56 2.048(5)
Pd6 N41 2.071(6)
O17 C142 1.246(9)
O18 C148 1.210(9)
O19 C159 1.218(9)
O20 C165 1.221(9)
O21 C176 1.196(11)
O22 C182 1.207(10)
O23 C193 1.184(9)
O24 C199 1.260(10)
N41 C137 1.336(8)
N41 C141 1.343(9)
N42 C142 1.362(9)
N42 C140 1.416(9)
N42 H42A 0.8800
N43 C147 1.334(9)
N43 C143 1.340(9)
N44 C148 1.337(9)
N44 C149 1.413(9)
N44 H44A 0.8800
N45 C153 1.323(9)
N45 C152 1.344(9)
N46 C158 1.343(9)
N46 C154 1.351(8)
N47 C159 1.367(8)
N47 C157 1.423(9)
N47 H47A 0.8800
N48 C160 1.340(9)
N48 C164 1.345(10)
N49 C165 1.336(9)
N49 C166 1.416(9)
N49 H49A 0.8800
N50 C170 1.296(9)
N50 C169 1.353(9)
N51 C171 1.325(9)
N51 C175 1.388(9)
N52 C176 1.339(10)
N52 C174 1.411(9)
N52 H52A 0.8800
N53 C177 1.306(11)
N53 C181 1.336(10)
N54 C182 1.354(10)
N54 C183 1.429(11)
N54 H54A 0.8800
N55 C186 1.340(10)
N55 C187 1.340(10)
N56 C192 1.338(10)
N56 C188 1.346(9)
N57 C191 1.372(10)
N57 C193 1.392(9)
N57 H57A 0.8800
N58 C194 1.328(10)
N58 C198 1.341(11)
N59 C199 1.357(9)
N59 C200 1.455(10)
N59 H59A 0.8800
N60 C204 1.332(10)
N60 C203 1.364(10)
C137 C138 1.399(10)
C137 H137 0.9500
C138 C139 1.367(10)
C138 H138 0.9500
C139 C140 1.388(9)
C139 H139 0.9500
C140 C141 1.360(10)
C141 H141 0.9500
C142 C143 1.471(11)
C143 C144 1.376(10)
C144 C145 1.376(10)
C144 H144 0.9500
C145 C146 1.369(10)
C145 H145 0.9500
C146 C147 1.413(10)
C146 H146 0.9500
C147 C148 1.500(10)
C149 C153 1.369(10)
C149 C150 1.400(9)
C150 C151 1.380(10)
C150 H150 0.9500
C151 C152 1.349(10)
C151 H151 0.9500
C152 H152 0.9500
C153 H153 0.9500
C154 C155 1.372(9)
C154 H154 0.9500
C155 C156 1.342(10)
C155 H155 0.9500
C156 C157 1.427(10)
C156 H156 0.9500
C157 C158 1.370(9)
C158 H158 0.9500
C159 C160 1.487(11)
C160 C161 1.398(9)
C161 C162 1.374(11)
C161 H161 0.9500
C162 C163 1.386(10)
C162 H162 0.9500
C163 C164 1.381(9)
C163 H163 0.9500
C164 C165 1.508(11)
C166 C167 1.371(10)
C166 C170 1.392(10)
C167 C168 1.484(11)
C167 H167 0.9500
C168 C169 1.293(11)
C168 H168 0.9500
C169 H169 0.9500
C170 H170 0.9500
C171 C172 1.362(11)
C171 H171 0.9500
C172 C173 1.369(10)
C172 H172 0.9500
C173 C174 1.399(11)
C173 H173 0.9500
C174 C175 1.349(11)
C175 H175 0.9500
C176 C177 1.525(12)
C177 C178 1.407(11)
C178 C179 1.364(12)
C178 H178 0.9500
C179 C180 1.378(12)
C179 H179 0.9500
C180 C181 1.350(11)
C180 H180 0.9500
C181 C182 1.512(13)
C183 C187 1.398(11)
C183 C184 1.415(11)
C184 C185 1.376(12)
C184 H184 0.9500
C185 C186 1.369(11)
C185 H185 0.9500
C186 H186 0.9500
C187 H187 0.9500
C188 C189 1.389(10)
C188 H188 0.9500
C189 C190 1.366(11)
C189 H189 0.9500
C190 C191 1.394(11)
C190 H190 0.9500
C191 C192 1.410(10)
C192 H192 0.9500
C193 C194 1.512(12)
C194 C195 1.403(10)
C195 C196 1.321(12)
C195 H195 0.9500
C196 C197 1.395(11)
C196 H196 0.9500
C197 C198 1.405(10)
C197 H197 0.9500
C198 C199 1.503(12)
C200 C204 1.343(11)
C200 C201 1.385(12)
C201 C202 1.390(11)
C201 H201 0.9500
C202 C203 1.390(12)
C202 H202 0.9500
C203 H203 0.9500
C204 H204 0.9500
Pd7 N61 2.035(5)
Pd7 N71 2.040(6)
Pd7 N76 2.047(5)
Pd7 N66 2.063(5)
Pd8 N80 2.032(5)
Pd8 N75 2.037(5)
Pd8 N70 2.042(6)
Pd8 N65 2.054(5)
O25 C210 1.247(9)
O26 C216 1.190(9)
O27 C227 1.244(9)
O28 C233 1.206(9)
O29 C244 1.254(11)
O30 C250 1.237(11)
O31 C261 1.270(9)
O32 C267 1.227(9)
N61 C209 1.359(9)
N61 C205 1.363(8)
N62 C210 1.350(9)
N62 C208 1.393(9)
N62 H62A 0.8800
N63 C211 1.324(9)
N63 C215 1.336(9)
N64 C216 1.361(9)
N64 C217 1.413(9)
N64 H64A 0.8800
N65 C221 1.332(9)
N65 C220 1.339(8)
N66 C222 1.322(9)
N66 C226 1.323(9)
N67 C227 1.351(8)
N67 C225 1.432(9)
N67 H67A 0.8800
N68 C232 1.349(10)
N68 C228 1.358(10)
N69 C233 1.357(8)
N69 C234 1.426(9)
N69 H69A 0.8800
N70 C238 1.338(9)
N70 C237 1.376(9)
N71 C243 1.316(10)
N71 C239 1.368(10)
N72 C244 1.359(9)
N72 C242 1.378(11)
N72 H72A 0.8800
N73 C245 1.327(11)
N73 C249 1.362(12)
N74 C250 1.349(10)
N74 C251 1.421(10)
N74 H74A 0.8800
N75 C254 1.335(9)
N75 C255 1.350(9)
N76 C256 1.319(9)
N76 C260 1.352(9)
N77 C261 1.355(8)
N77 C259 1.379(9)
N77 H77A 0.8800
N78 C266 1.336(9)
N78 C262 1.354(9)
N79 C267 1.336(9)
N79 C268 1.438(9)
N79 H79A 0.8800
N80 C272 1.332(8)
N80 C271 1.357(8)
C205 C206 1.355(10)
C205 H205 0.9500
C206 C207 1.361(10)
C206 H206 0.9500
C207 C208 1.419(9)
C207 H207 0.9500
C208 C209 1.375(10)
C209 H209 0.9500
C210 C211 1.491(11)
C211 C212 1.380(10)
C212 C213 1.398(11)
C212 H212 0.9500
C213 C214 1.380(11)
C213 H213 0.9500
C214 C215 1.403(10)
C214 H214 0.9500
C215 C216 1.508(11)
C217 C218 1.369(10)
C217 C221 1.394(9)
C218 C219 1.340(10)
C218 H218 0.9500
C219 C220 1.379(10)
C219 H219 0.9500
C220 H220 0.9500
C221 H221 0.9500
C222 C223 1.363(10)
C222 H222 0.9500
C223 C224 1.337(10)
C223 H223 0.9500
C224 C225 1.424(10)
C224 H224 0.9500
C225 C226 1.394(10)
C226 H226 0.9500
C227 C228 1.469(11)
C228 C229 1.401(9)
C229 C230 1.372(11)
C229 H229 0.9500
C230 C231 1.376(11)
C230 H230 0.9500
C231 C232 1.404(9)
C231 H231 0.9500
C232 C233 1.481(11)
C234 C238 1.350(10)
C234 C235 1.376(10)
C235 C236 1.404(10)
C235 H235 0.9500
C236 C237 1.373(10)
C236 H236 0.9500
C237 H237 0.9500
C238 H238 0.9500
C239 C240 1.385(11)
C239 H239 0.9500
C240 C241 1.376(12)
C240 H240 0.9500
C241 C242 1.390(11)
C241 H241 0.9500
C242 C243 1.407(11)
C243 H243 0.9500
C244 C245 1.453(13)
C245 C246 1.370(11)
C246 C247 1.416(13)
C246 H246 0.9500
C247 C248 1.391(12)
C247 H247 0.9500
C248 C249 1.383(11)
C248 H248 0.9500
C249 C250 1.471(13)
C251 C255 1.361(10)
C251 C252 1.389(11)
C252 C253 1.324(11)
C252 H252 0.9500
C253 C254 1.410(11)
C253 H253 0.9500
C254 H254 0.9500
C255 H255 0.9500
C256 C257 1.340(10)
C256 H256 0.9500
C257 C258 1.403(10)
C257 H257 0.9500
C258 C259 1.398(10)
C258 H258 0.9500
C259 C260 1.379(9)
C260 H260 0.9500
C261 C262 1.476(10)
C262 C263 1.392(9)
C263 C264 1.408(10)
C263 H263 0.9500
C264 C265 1.370(10)
C264 H264 0.9500
C265 C266 1.406(9)
C265 H265 0.9500
C266 C267 1.493(10)
C268 C269 1.370(9)
C268 C272 1.384(10)
C269 C270 1.368(10)
C269 H269 0.9500
C270 C271 1.373(10)
C270 H270 0.9500
C271 H271 0.9500
C272 H272 0.9500
N100 O102 1.231(9)
N100 O101 1.247(9)
N100 O103 1.251(10)
N110 O111 1.224(8)
N110 O112 1.235(8)
N110 O113 1.252(8)
N120 O121 1.233(11)
N120 O122 1.244(10)
N120 O123 1.333(12)
N130 O132 1.200(10)
N130 O133 1.256(10)
N130 O131 1.278(9)
N140 O143 1.147(9)
N140 O142 1.198(9)
N140 O141 1.284(9)
N150 O152 1.235(9)
N150 O153 1.253(9)
N150 O151 1.259(8)
N160 O163 1.205(10)
N160 O162 1.217(9)
N160 O161 1.274(10)
N170 O171 1.192(8)
N170 O172 1.218(8)
N170 O173 1.291(8)
N180 O182 1.192(10)
N180 O181 1.251(11)
N180 O183 1.324(11)
N190 O191 1.131(9)
N190 O192 1.230(10)
N190 O193 1.250(10)
N200 O202 1.239(9)
N200 O203 1.241(11)
N200 O201 1.243(11)
N210 O213 1.208(9)
N210 O211 1.233(9)
N210 O212 1.257(9)
N220 O221 1.159(15)
N220 O222 1.197(14)
N220 O223 1.241(18)
N230 O232 1.222(8)
N230 O231 1.232(8)
N230 O233 1.262(9)
S330 O331 1.561(8)
S330 C333 1.706(9)
S330 C332 1.771(10)
C332 H334 0.9800
C332 H335 0.9800
C332 H336 0.9800
C333 H337 0.9800
C333 H338 0.9800
C333 H339 0.9800
S310 O311 1.514(7)
S310 C313 1.706(10)
S310 C312 1.724(9)
C312 H314 0.9800
C312 H315 0.9800
C312 H316 0.9800
C313 H317 0.9800
C313 H318 0.9800
C313 H319 0.9800
S300 O301 1.515(6)
S300 C302 1.657(11)
S300 C303 1.725(9)
C302 H304 0.9800
C302 H305 0.9800
C302 H306 0.9800
C303 H307 0.9800
C303 H308 0.9800
C303 H309 0.9800
S320 C323 1.582(10)
S320 O321 1.743(9)
S320 C322 1.760(11)
C322 H327 0.9800
C322 H328 0.9800
C322 H329 0.9800
C323 H32B 0.9800
C323 H32C 0.9800
C323 H32D 0.9800
S340 O341 1.537(7)
S340 C343 1.727(9)
S340 C342 1.766(8)
C342 H344 0.9800
C342 H345 0.9800
C342 H346 0.9800
C343 H347 0.9800
C343 H348 0.9800
C343 H349 0.9800
S350 O351 1.531(9)
S350 C353 1.664(7)
S350 C352 1.758(9)
C352 H357 0.9800
C352 H358 0.9800
C352 H359 0.9800
C353 H354 0.9800
C353 H355 0.9800
C353 H356 0.9800
S360 O361 1.519(8)
S360 C362 1.727(9)
S360 C363 1.752(8)
C362 H364 0.9800
C362 H365 0.9800
C362 H366 0.9800
C363 H367 0.9800
C363 H368 0.9800
C363 H369 0.9800
S370 O371 1.492(6)
S370 C373 1.723(9)
S370 C372 1.737(8)
C372 H374 0.9800
C372 H375 0.9800
C372 H376 0.9800
C373 H377 0.9800
C373 H378 0.9800
C373 H379 0.9800
S380 O381 1.490(6)
S380 C383 1.684(9)
S380 C382 1.804(11)
C382 H384 0.9800
C382 H385 0.9800
C382 H386 0.9800
C383 H387 0.9800
C383 H388 0.9800
C383 H389 0.9800
S390 O391 1.515(8)
S390 C392 1.717(11)
S390 C393 1.739(10)
C392 H394 0.9800
C392 H395 0.9800
C392 H396 0.9800
C393 H397 0.9800
C393 H398 0.9800
C393 H399 0.9800
O250 H25A 0.847(10)
O250 H25B 0.850(11)
O251 H25C 0.847(10)
O251 H25D 0.847(10)
O252 H25E 0.852(10)
O252 H25F 0.850(10)

loop_
_geom_torsion_atom_site_label_1
_geom_torsion_atom_site_label_2
_geom_torsion_atom_site_label_3
_geom_torsion_atom_site_label_4
_geom_torsion
N6 Pd2 N1 C1 -113.1(6)
N16 Pd2 N1 C1 63.2(6)
N6 Pd2 N1 C5 56.3(5)
N16 Pd2 N1 C5 -127.5(5)
N20 Pd1 N5 C17 61.5(6)
N10 Pd1 N5 C17 -119.5(6)
N20 Pd1 N5 C16 -115.4(6)
N10 Pd1 N5 C16 63.6(6)
N11 Pd2 N6 C22 60.6(6)
N1 Pd2 N6 C22 -121.2(6)
N11 Pd2 N6 C18 -116.0(5)
N1 Pd2 N6 C18 62.2(5)
N15 Pd1 N10 C34 -122.9(5)
N5 Pd1 N10 C34 60.5(5)
N15 Pd1 N10 C33 60.1(5)
N5 Pd1 N10 C33 -116.5(5)
N6 Pd2 N11 C39 -125.5(5)
N16 Pd2 N11 C39 58.3(5)
N6 Pd2 N11 C35 59.8(5)
N16 Pd2 N11 C35 -116.4(5)
N20 Pd1 N15 C51 -118.8(5)
N10 Pd1 N15 C51 62.2(5)
N20 Pd1 N15 C50 65.0(5)
N10 Pd1 N15 C50 -114.0(5)
N11 Pd2 N16 C52 61.0(6)
N1 Pd2 N16 C52 -117.1(6)
N11 Pd2 N16 C56 -120.5(6)
N1 Pd2 N16 C56 61.4(6)
N15 Pd1 N20 C68 50.6(6)
N5 Pd1 N20 C68 -132.8(6)
N15 Pd1 N20 C67 -131.2(6)
N5 Pd1 N20 C67 45.4(6)
C5 N1 C1 C2 -0.6(12)
Pd2 N1 C1 C2 168.6(7)
N1 C1 C2 C3 1.1(13)
C1 C2 C3 C4 -2.9(12)
C6 N2 C4 C5 -152.4(8)
C6 N2 C4 C3 28.7(13)
C2 C3 C4 C5 4.2(12)
C2 C3 C4 N2 -176.8(8)
C1 N1 C5 C4 2.1(11)
Pd2 N1 C5 C4 -167.6(6)
N2 C4 C5 N1 177.1(7)
C3 C4 C5 N1 -3.9(12)
C4 N2 C6 O1 -6.1(14)
C4 N2 C6 C7 167.0(7)
C11 N3 C7 C8 0.9(12)
C11 N3 C7 C6 -178.8(7)
O1 C6 C7 N3 177.5(8)
N2 C6 C7 N3 4.1(11)
O1 C6 C7 C8 -2.3(13)
N2 C6 C7 C8 -175.7(8)
N3 C7 C8 C9 -1.4(13)
C6 C7 C8 C9 178.4(8)
C7 C8 C9 C10 -0.1(13)
C8 C9 C10 C11 1.8(13)
C7 N3 C11 C10 1.1(13)
C7 N3 C11 C12 178.3(7)
C9 C10 C11 N3 -2.4(14)
C9 C10 C11 C12 -179.7(8)
C13 N4 C12 O2 -1.8(15)
C13 N4 C12 C11 179.3(7)
N3 C11 C12 O2 -154.9(9)
C10 C11 C12 O2 22.6(13)
N3 C11 C12 N4 24.0(12)
C10 C11 C12 N4 -158.5(8)
C12 N4 C13 C17 161.1(8)
C12 N4 C13 C14 -20.4(13)
C17 C13 C14 C15 -2.4(12)
N4 C13 C14 C15 179.0(8)
C13 C14 C15 C16 1.6(13)
C17 N5 C16 C15 -0.3(12)
Pd1 N5 C16 C15 176.6(6)
C14 C15 C16 N5 -0.2(13)
C16 N5 C17 C13 -0.7(12)
Pd1 N5 C17 C13 -177.4(6)
C14 C13 C17 N5 2.0(13)
N4 C13 C17 N5 -179.3(7)
C22 N6 C18 C19 0.7(11)
Pd2 N6 C18 C19 177.3(6)
N6 C18 C19 C20 -0.3(12)
C18 C19 C20 C21 0.5(12)
C23 N7 C21 C22 -178.1(7)
C23 N7 C21 C20 1.7(13)
C19 C20 C21 N7 179.3(7)
C19 C20 C21 C22 -0.9(11)
C18 N6 C22 C21 -1.3(11)
Pd2 N6 C22 C21 -177.8(6)
N7 C21 C22 N6 -178.9(7)
C20 C21 C22 N6 1.4(11)
C21 N7 C23 O3 -2.3(13)
C21 N7 C23 C24 176.4(7)
C28 N8 C24 C25 -3.2(12)
C28 N8 C24 C23 179.8(7)
O3 C23 C24 N8 -174.1(8)
N7 C23 C24 N8 7.1(11)
O3 C23 C24 C25 8.8(13)
N7 C23 C24 C25 -169.9(7)
N8 C24 C25 C26 -2.4(13)
C23 C24 C25 C26 174.5(8)
C24 C25 C26 C27 5.5(13)
C25 C26 C27 C28 -3.0(13)
C24 N8 C28 C27 5.8(12)
C24 N8 C28 C29 -171.4(8)
C26 C27 C28 N8 -2.7(13)
C26 C27 C28 C29 174.5(8)
C30 N9 C29 O4 -15.7(14)
C30 N9 C29 C28 168.9(7)
N8 C28 C29 O4 -178.6(9)
C27 C28 C29 O4 4.1(14)
N8 C28 C29 N9 -3.1(12)
C27 C28 C29 N9 179.7(7)
C29 N9 C30 C34 -145.9(8)
C29 N9 C30 C31 34.7(11)
C34 C30 C31 C32 1.4(11)
N9 C30 C31 C32 -179.2(6)
C30 C31 C32 C33 1.5(11)
C31 C32 C33 N10 -3.6(12)
C34 N10 C33 C32 2.8(11)
Pd1 N10 C33 C32 179.8(6)
C33 N10 C34 C30 0.2(11)
Pd1 N10 C34 C30 -176.8(6)
C31 C30 C34 N10 -2.3(12)
N9 C30 C34 N10 178.3(6)
C39 N11 C35 C36 3.0(11)
Pd2 N11 C35 C36 177.8(6)
N11 C35 C36 C37 -1.7(12)
C35 C36 C37 C38 0.0(11)
C36 C37 C38 C39 0.2(11)
C36 C37 C38 N12 -174.6(7)
C40 N12 C38 C39 -154.0(8)
C40 N12 C38 C37 20.8(12)
C35 N11 C39 C38 -2.8(11)
Pd2 N11 C39 C38 -177.5(6)
C37 C38 C39 N11 1.2(12)
N12 C38 C39 N11 176.3(7)
C38 N12 C40 O5 -1.4(14)
C38 N12 C40 C41 174.0(7)
C45 N13 C41 C42 4.5(11)
C45 N13 C41 C40 -173.6(7)
O5 C40 C41 N13 170.3(8)
N12 C40 C41 N13 -5.4(10)
O5 C40 C41 C42 -7.9(12)
N12 C40 C41 C42 176.5(7)
N13 C41 C42 C43 -2.4(12)
C40 C41 C42 C43 175.7(7)
C41 C42 C43 C44 -1.7(12)
C42 C43 C44 C45 3.3(12)
C41 N13 C45 C44 -2.7(11)
C41 N13 C45 C46 -179.9(7)
C43 C44 C45 N13 -1.1(13)
C43 C44 C45 C46 176.0(7)
C47 N14 C46 O6 -5.5(12)
C47 N14 C46 C45 171.3(7)
N13 C45 C46 O6 -157.9(7)
C44 C45 C46 O6 24.9(12)
N13 C45 C46 N14 25.2(10)
C44 C45 C46 N14 -152.1(8)
C46 N14 C47 C51 172.3(7)
C46 N14 C47 C48 -11.3(11)
C51 C47 C48 C49 -0.6(11)
N14 C47 C48 C49 -176.8(7)
C47 C48 C49 C50 1.1(11)
C51 N15 C50 C49 -1.3(11)
Pd1 N15 C50 C49 175.1(6)
C48 C49 C50 N15 -0.2(12)
C50 N15 C51 C47 1.8(10)
Pd1 N15 C51 C47 -174.4(5)
C48 C47 C51 N15 -0.9(11)
N14 C47 C51 N15 175.6(6)
C56 N16 C52 C53 -1.8(11)
Pd2 N16 C52 C53 176.9(6)
N16 C52 C53 C54 0.7(13)
C52 C53 C54 C55 0.6(12)
C53 C54 C55 C56 -0.7(11)
C53 C54 C55 N17 179.8(7)
C57 N17 C55 C54 2.9(12)
C57 N17 C55 C56 -176.6(7)
C52 N16 C56 C55 1.6(11)
Pd2 N16 C56 C55 -176.9(5)
C54 C55 C56 N16 -0.4(11)
N17 C55 C56 N16 179.1(6)
C55 N17 C57 O7 4.0(12)
C55 N17 C57 C58 -177.8(7)
C62 N18 C58 C59 1.7(10)
C62 N18 C58 C57 179.0(7)
O7 C57 C58 N18 178.7(7)
N17 C57 C58 N18 0.4(10)
O7 C57 C58 C59 -4.0(11)
N17 C57 C58 C59 177.7(7)
N18 C58 C59 C60 -1.6(11)
C57 C58 C59 C60 -178.8(7)
C58 C59 C60 C61 0.2(11)
C59 C60 C61 C62 0.8(11)
C58 N18 C62 C61 -0.6(11)
C58 N18 C62 C63 -176.5(6)
C60 C61 C62 N18 -0.7(12)
C60 C61 C62 C63 175.1(7)
C64 N19 C63 O8 -8.1(13)
C64 N19 C63 C62 170.0(7)
N18 C62 C63 O8 178.1(7)
C61 C62 C63 O8 2.1(12)
N18 C62 C63 N19 -0.1(10)
C61 C62 C63 N19 -176.1(7)
C63 N19 C64 C68 -135.0(8)
C63 N19 C64 C65 42.4(11)
C68 C64 C65 C66 -5.4(12)
N19 C64 C65 C66 177.2(7)
C64 C65 C66 C67 5.0(12)
C68 N20 C67 C66 -2.8(11)
Pd1 N20 C67 C66 178.9(6)
C65 C66 C67 N20 -1.0(13)
C67 N20 C68 C64 2.5(11)
Pd1 N20 C68 C64 -179.2(6)
C65 C64 C68 N20 1.9(13)
N19 C64 C68 N20 179.2(7)
N26 Pd4 N21 C73 130.8(6)
N36 Pd4 N21 C73 -51.8(6)
N26 Pd4 N21 C69 -53.0(6)
N36 Pd4 N21 C69 124.3(6)
N40 Pd3 N25 C85 121.0(6)
N30 Pd3 N25 C85 -62.0(6)
N40 Pd3 N25 C84 -63.3(6)
N30 Pd3 N25 C84 113.8(6)
N31 Pd4 N26 C86 -57.8(6)
N21 Pd4 N26 C86 121.3(6)
N31 Pd4 N26 C90 125.9(6)
N21 Pd4 N26 C90 -55.0(6)
N25 Pd3 N30 C102 126.9(7)
N35 Pd3 N30 C102 -57.6(7)
N25 Pd3 N30 C101 -61.0(6)
N35 Pd3 N30 C101 114.5(6)
N26 Pd4 N31 C107 -55.7(6)
N36 Pd4 N31 C107 126.9(6)
N26 Pd4 N31 C103 124.8(5)
N36 Pd4 N31 C103 -52.6(5)
N40 Pd3 N35 C118 121.7(6)
N30 Pd3 N35 C118 -55.5(6)
N40 Pd3 N35 C119 -57.6(6)
N30 Pd3 N35 C119 125.2(6)
N31 Pd4 N36 C124 -54.4(6)
N21 Pd4 N36 C124 126.5(6)
N31 Pd4 N36 C120 121.2(6)
N21 Pd4 N36 C120 -58.0(6)
N25 Pd3 N40 C136 -62.8(5)
N35 Pd3 N40 C136 121.7(5)
N25 Pd3 N40 C135 116.0(5)
N35 Pd3 N40 C135 -59.5(5)
C73 N21 C69 C70 -1.6(11)
Pd4 N21 C69 C70 -177.8(6)
N21 C69 C70 C71 2.1(12)
C69 C70 C71 C72 -1.2(11)
C70 C71 C72 C73 0.0(11)
C70 C71 C72 N22 -178.3(7)
C74 N22 C72 C73 146.7(7)
C74 N22 C72 C71 -35.0(12)
C69 N21 C73 C72 0.3(11)
Pd4 N21 C73 C72 176.6(6)
C71 C72 C73 N21 0.5(11)
N22 C72 C73 N21 178.9(6)
C72 N22 C74 O9 5.3(13)
C72 N22 C74 C75 -171.5(7)
C79 N23 C75 C76 0.5(11)
C79 N23 C75 C74 177.3(7)
O9 C74 C75 N23 175.4(8)
N22 C74 C75 N23 -7.8(11)
O9 C74 C75 C76 -7.7(12)
N22 C74 C75 C76 169.1(7)
N23 C75 C76 C77 3.0(12)
C74 C75 C76 C77 -173.8(7)
C75 C76 C77 C78 -5.8(12)
C76 C77 C78 C79 5.3(12)
C75 N23 C79 C78 -1.1(11)
C75 N23 C79 C80 178.7(7)
C77 C78 C79 N23 -1.8(12)
C77 C78 C79 C80 178.4(7)
C81 N24 C80 O10 -6.9(13)
C81 N24 C80 C79 175.4(7)
N23 C79 C80 O10 -174.2(7)
C78 C79 C80 O10 5.6(11)
N23 C79 C80 N24 3.6(11)
C78 C79 C80 N24 -176.6(7)
C80 N24 C81 C85 175.6(8)
C80 N24 C81 C82 -6.8(12)
C85 C81 C82 C83 -0.6(12)
N24 C81 C82 C83 -178.3(7)
C81 C82 C83 C84 0.1(12)
C85 N25 C84 C83 -2.2(11)
Pd3 N25 C84 C83 -178.1(6)
C82 C83 C84 N25 1.4(12)
C84 N25 C85 C81 1.6(11)
Pd3 N25 C85 C81 177.3(6)
C82 C81 C85 N25 -0.2(12)
N24 C81 C85 N25 177.6(7)
C90 N26 C86 C87 -1.3(13)
Pd4 N26 C86 C87 -177.6(7)
N26 C86 C87 C88 2.1(14)
C86 C87 C88 C89 -1.8(14)
C91 N27 C89 C90 164.7(9)
C91 N27 C89 C88 -18.9(15)
C87 C88 C89 N27 -175.6(9)
C87 C88 C89 C90 0.8(13)
C86 N26 C90 C89 0.2(12)
Pd4 N26 C90 C89 176.5(6)
N27 C89 C90 N26 176.7(7)
C88 C89 C90 N26 0.0(13)
C89 N27 C91 O11 4.7(17)
C89 N27 C91 C92 174.4(9)
C96 N28 C92 C93 6.2(15)
C96 N28 C92 C91 178.3(9)
O11 C91 C92 N28 171.9(11)
N27 C91 C92 N28 2.4(14)
O11 C91 C92 C93 -15.5(17)
N27 C91 C92 C93 174.9(9)
N28 C92 C93 C94 -5.7(16)
C91 C92 C93 C94 -177.8(9)
C92 C93 C94 C95 3.3(15)
C93 C94 C95 C96 -1.7(15)
C92 N28 C96 C95 -4.4(15)
C92 N28 C96 C97 176.9(9)
C94 C95 C96 N28 2.3(16)
C94 C95 C96 C97 -178.9(9)
C98 N29 C97 O12 4.3(17)
C98 N29 C97 C96 -176.8(9)
N28 C96 C97 O12 178.6(10)
C95 C96 C97 O12 -0.2(16)
N28 C96 C97 N29 -0.2(14)
C95 C96 C97 N29 -179.0(9)
C97 N29 C98 C102 156.0(9)
C97 N29 C98 C99 -25.6(15)
N29 C98 C99 C100 178.7(9)
C102 C98 C99 C100 -2.9(14)
C98 C99 C100 C101 2.6(15)
C102 N30 C101 C100 1.1(13)
Pd3 N30 C101 C100 -171.0(7)
C99 C100 C101 N30 -1.6(15)
C101 N30 C102 C98 -1.6(14)
Pd3 N30 C102 C98 170.4(7)
N29 C98 C102 N30 -178.9(8)
C99 C98 C102 N30 2.6(15)
C107 N31 C103 C104 -0.7(11)
Pd4 N31 C103 C104 178.9(6)
N31 C103 C104 C105 1.4(12)
C103 C104 C105 C106 0.4(12)
C104 C105 C106 C107 -2.8(12)
C104 C105 C106 N32 178.1(7)
C108 N32 C106 C105 -34.2(12)
C108 N32 C106 C107 146.7(8)
C103 N31 C107 C106 -1.8(11)
Pd4 N31 C107 C106 178.6(6)
C105 C106 C107 N31 3.6(12)
N32 C106 C107 N31 -177.2(6)
C106 N32 C108 O13 1.3(13)
C106 N32 C108 C109 -169.2(7)
C113 N33 C109 C110 -4.0(11)
C113 N33 C109 C108 175.8(7)
O13 C108 C109 N33 -171.2(7)
N32 C108 C109 N33 -0.3(11)
O13 C108 C109 C110 8.6(12)
N32 C108 C109 C110 179.5(7)
N33 C109 C110 C111 6.0(11)
C108 C109 C110 C111 -173.8(7)
C109 C110 C111 C112 -2.1(11)
C110 C111 C112 C113 -3.2(11)
C109 N33 C113 C112 -1.9(11)
C109 N33 C113 C114 179.5(6)
C111 C112 C113 N33 5.5(11)
C111 C112 C113 C114 -175.8(7)
C115 N34 C114 O14 0.5(12)
C115 N34 C114 C113 -176.8(6)
N33 C113 C114 O14 172.5(7)
C112 C113 C114 O14 -6.2(10)
N33 C113 C114 N34 -9.9(9)
C112 C113 C114 N34 171.4(6)
C114 N34 C115 C116 -4.4(13)
C114 N34 C115 C119 176.9(7)
N34 C115 C116 C117 179.2(8)
C119 C115 C116 C117 -2.0(12)
C115 C116 C117 C118 1.9(13)
C119 N35 C118 C117 -0.1(12)
Pd3 N35 C118 C117 -179.4(6)
C116 C117 C118 N35 -0.8(13)
C118 N35 C119 C115 -0.1(11)
Pd3 N35 C119 C115 179.2(6)
C116 C115 C119 N35 1.2(12)
N34 C115 C119 N35 -179.9(7)
C124 N36 C120 C121 -4.4(12)
Pd4 N36 C120 C121 -179.9(6)
N36 C120 C121 C122 5.1(13)
C120 C121 C122 C123 -2.9(12)
C125 N37 C123 C124 -178.5(9)
C125 N37 C123 C122 1.7(14)
C121 C122 C123 C124 0.1(12)
C121 C122 C123 N37 179.8(8)
C120 N36 C124 C123 1.4(12)
Pd4 N36 C124 C123 176.8(6)
N37 C123 C124 N36 -179.0(7)
C122 C123 C124 N36 0.7(12)
C123 N37 C125 O15 10.6(17)
C123 N37 C125 C126 -177.1(8)
C130 N38 C126 C127 -3.8(15)
C130 N38 C126 C125 175.1(9)
O15 C125 C126 N38 158.5(11)
N37 C125 C126 N38 -14.0(14)
O15 C125 C126 C127 -22.7(17)
N37 C125 C126 C127 164.8(9)
N38 C126 C127 C128 1.8(16)
C125 C126 C127 C128 -176.9(10)
C126 C127 C128 C129 0.2(16)
C127 C128 C129 C130 -0.2(16)
C126 N38 C130 C129 3.7(15)
C126 N38 C130 C131 175.7(9)
C128 C129 C130 N38 -1.8(16)
C128 C129 C130 C131 -173.7(10)
C132 N39 C131 O16 7.3(16)
C132 N39 C131 C130 -167.9(8)
N38 C130 C131 O16 -177.3(10)
C129 C130 C131 O16 -5.3(17)
N38 C130 C131 N39 -2.2(14)
C129 C130 C131 N39 169.9(9)
C131 N39 C132 C136 158.1(8)
C131 N39 C132 C133 -17.2(13)
C136 C132 C133 C134 1.0(11)
N39 C132 C133 C134 176.2(7)
C132 C133 C134 C135 -3.8(12)
C133 C134 C135 N40 3.5(12)
C136 N40 C135 C134 -0.1(10)
Pd3 N40 C135 C134 -179.0(5)
C135 N40 C136 C132 -2.7(10)
Pd3 N40 C136 C132 176.0(5)
C133 C132 C136 N40 2.3(11)
N39 C132 C136 N40 -173.2(7)
N46 Pd6 N41 C137 -124.9(5)
N56 Pd6 N41 C137 50.6(5)
N46 Pd6 N41 C141 54.3(5)
N56 Pd6 N41 C141 -130.3(5)
N50 Pd5 N45 C153 -120.4(6)
N60 Pd5 N45 C153 59.3(6)
N50 Pd5 N45 C152 67.2(6)
N60 Pd5 N45 C152 -113.1(6)
N51 Pd6 N46 C158 67.8(6)
N41 Pd6 N46 C158 -113.1(6)
N51 Pd6 N46 C154 -109.0(5)
N41 Pd6 N46 C154 70.1(5)
N55 Pd5 N50 C170 -134.6(6)
N45 Pd5 N50 C170 49.7(6)
N55 Pd5 N50 C169 43.3(6)
N45 Pd5 N50 C169 -132.4(6)
N46 Pd6 N51 C171 63.2(6)
N56 Pd6 N51 C171 -112.3(6)
N46 Pd6 N51 C175 -125.0(6)
N56 Pd6 N51 C175 59.5(6)
N50 Pd5 N55 C187 59.9(6)
N60 Pd5 N55 C187 -119.7(6)
N50 Pd5 N55 C186 -116.4(6)
N60 Pd5 N55 C186 64.0(6)
N51 Pd6 N56 C192 -120.3(6)
N41 Pd6 N56 C192 60.5(6)
N51 Pd6 N56 C188 58.9(6)
N41 Pd6 N56 C188 -120.4(6)
N55 Pd5 N60 C204 54.4(6)
N45 Pd5 N60 C204 -129.9(6)
N55 Pd5 N60 C203 -123.9(6)
N45 Pd5 N60 C203 51.8(6)
C141 N41 C137 C138 -1.2(10)
Pd6 N41 C137 C138 177.9(5)
N41 C137 C138 C139 -1.3(11)
C137 C138 C139 C140 2.4(11)
C138 C139 C140 C141 -1.0(11)
C138 C139 C140 N42 -179.3(7)
C142 N42 C140 C141 -149.1(7)
C142 N42 C140 C139 29.1(11)
C137 N41 C141 C140 2.6(10)
Pd6 N41 C141 C140 -176.5(5)
C139 C140 C141 N41 -1.5(11)
N42 C140 C141 N41 176.8(6)
C140 N42 C142 O17 -5.4(12)
C140 N42 C142 C143 174.3(7)
C147 N43 C143 C144 1.9(11)
C147 N43 C143 C142 -177.3(7)
O17 C142 C143 N43 177.0(7)
N42 C142 C143 N43 -2.7(10)
O17 C142 C143 C144 -2.2(12)
N42 C142 C143 C144 178.1(7)
N43 C143 C144 C145 -1.6(12)
C142 C143 C144 C145 177.6(7)
C143 C144 C145 C146 -0.4(11)
C144 C145 C146 C147 1.9(12)
C143 N43 C147 C146 -0.3(11)
C143 N43 C147 C148 179.4(7)
C145 C146 C147 N43 -1.6(12)
C145 C146 C147 C148 178.7(7)
C149 N44 C148 O18 -1.9(14)
C149 N44 C148 C147 175.3(7)
N43 C147 C148 O18 -160.3(8)
C146 C147 C148 O18 19.4(12)
N43 C147 C148 N44 22.3(11)
C146 C147 C148 N44 -158.0(7)
C148 N44 C149 C153 171.0(7)
C148 N44 C149 C150 -10.1(12)
C153 C149 C150 C151 0.3(11)
N44 C149 C150 C151 -178.6(7)
C149 C150 C151 C152 1.1(12)
C153 N45 C152 C151 2.6(11)
Pd5 N45 C152 C151 175.1(6)
C150 C151 C152 N45 -2.5(12)
C152 N45 C153 C149 -1.1(11)
Pd5 N45 C153 C149 -173.4(6)
C150 C149 C153 N45 -0.3(12)
N44 C149 C153 N45 178.7(6)
C158 N46 C154 C155 -0.5(11)
Pd6 N46 C154 C155 176.5(6)
N46 C154 C155 C156 2.2(13)
C154 C155 C156 C157 -3.2(12)
C159 N47 C157 C158 -178.2(7)
C159 N47 C157 C156 -0.1(12)
C155 C156 C157 C158 2.7(12)
C155 C156 C157 N47 -175.4(7)
C154 N46 C158 C157 0.1(11)
Pd6 N46 C158 C157 -176.7(6)
N47 C157 C158 N46 177.0(7)
C156 C157 C158 N46 -1.2(12)
C157 N47 C159 O19 -1.7(12)
C157 N47 C159 C160 179.2(7)
C164 N48 C160 C161 -1.3(11)
C164 N48 C160 C159 179.4(7)
O19 C159 C160 N48 -178.8(7)
N47 C159 C160 N48 0.4(11)
O19 C159 C160 C161 1.9(12)
N47 C159 C160 C161 -178.9(7)
N48 C160 C161 C162 1.8(12)
C159 C160 C161 C162 -178.9(7)
C160 C161 C162 C163 -2.0(12)
C161 C162 C163 C164 1.8(12)
C160 N48 C164 C163 1.1(12)
C160 N48 C164 C165 -177.4(7)
C162 C163 C164 N48 -1.4(12)
C162 C163 C164 C165 177.1(7)
C166 N49 C165 O20 -7.9(13)
C166 N49 C165 C164 169.7(7)
N48 C164 C165 O20 178.5(8)
C163 C164 C165 O20 -0.1(12)
N48 C164 C165 N49 0.7(11)
C163 C164 C165 N49 -177.8(7)
C165 N49 C166 C167 46.3(11)
C165 N49 C166 C170 -133.6(8)
C170 C166 C167 C168 -2.5(11)
N49 C166 C167 C168 177.6(7)
C166 C167 C168 C169 2.4(12)
C167 C168 C169 N50 -0.4(13)
C170 N50 C169 C168 -1.6(12)
Pd5 N50 C169 C168 -179.5(7)
C169 N50 C170 C166 1.5(11)
Pd5 N50 C170 C166 179.5(6)
C167 C166 C170 N50 0.7(13)
N49 C166 C170 N50 -179.4(7)
C175 N51 C171 C172 -1.0(12)
Pd6 N51 C171 C172 170.8(6)
N51 C171 C172 C173 1.5(14)
C171 C172 C173 C174 -2.6(13)
C172 C173 C174 C175 3.3(13)
C172 C173 C174 N52 -176.0(8)
C176 N52 C174 C175 -151.3(8)
C176 N52 C174 C173 28.0(13)
C173 C174 C175 N51 -3.0(13)
N52 C174 C175 N51 176.4(7)
C171 N51 C175 C174 1.8(12)
Pd6 N51 C175 C174 -170.2(6)
C174 N52 C176 O21 -7.4(15)
C174 N52 C176 C177 167.2(8)
C181 N53 C177 C178 2.6(13)
C181 N53 C177 C176 -175.1(8)
O21 C176 C177 N53 176.4(9)
N52 C176 C177 N53 1.5(12)
O21 C176 C177 C178 -1.4(14)
N52 C176 C177 C178 -176.3(8)
N53 C177 C178 C179 -3.3(14)
C176 C177 C178 C179 174.4(8)
C177 C178 C179 C180 2.1(13)
C178 C179 C180 C181 -0.4(13)
C177 N53 C181 C180 -0.8(13)
C177 N53 C181 C182 178.3(8)
C179 C180 C181 N53 -0.3(14)
C179 C180 C181 C182 -179.4(8)
C183 N54 C182 O22 -4.0(14)
C183 N54 C182 C181 -179.9(7)
N53 C181 C182 O22 -151.7(9)
C180 C181 C182 O22 27.4(14)
N53 C181 C182 N54 24.3(11)
C180 C181 C182 N54 -156.6(8)
C182 N54 C183 C187 160.7(8)
C182 N54 C183 C184 -25.4(13)
C187 C183 C184 C185 -7.5(13)
N54 C183 C184 C185 178.7(8)
C183 C184 C185 C186 5.8(14)
C187 N55 C186 C185 -0.8(13)
Pd5 N55 C186 C185 175.5(7)
C184 C185 C186 N55 -1.7(14)
C186 N55 C187 C183 -1.1(13)
Pd5 N55 C187 C183 -177.3(6)
C184 C183 C187 N55 5.4(14)
N54 C183 C187 N55 179.5(7)
C192 N56 C188 C189 -1.6(12)
Pd6 N56 C188 C189 179.2(6)
N56 C188 C189 C190 0.0(13)
C188 C189 C190 C191 1.1(14)
C193 N57 C191 C190 -2.5(14)
C193 N57 C191 C192 177.4(8)
C189 C190 C191 N57 179.3(8)
C189 C190 C191 C192 -0.5(13)
C188 N56 C192 C191 2.3(12)
Pd6 N56 C192 C191 -178.6(6)
N57 C191 C192 N56 179.0(7)
C190 C191 C192 N56 -1.1(13)
C191 N57 C193 O23 0.6(14)
C191 N57 C193 C194 179.3(7)
C198 N58 C194 C195 1.2(12)
C198 N58 C194 C193 -179.9(7)
O23 C193 C194 N58 -170.0(8)
N57 C193 C194 N58 11.2(11)
O23 C193 C194 C195 8.9(13)
N57 C193 C194 C195 -169.9(7)
N58 C194 C195 C196 -4.9(13)
C193 C194 C195 C196 176.2(8)
C194 C195 C196 C197 8.0(13)
C195 C196 C197 C198 -7.6(12)
C194 N58 C198 C197 -1.0(12)
C194 N58 C198 C199 -173.9(7)
C196 C197 C198 N58 4.1(13)
C196 C197 C198 C199 177.0(8)
C200 N59 C199 O24 -15.5(14)
C200 N59 C199 C198 170.0(8)
N58 C198 C199 O24 -179.0(8)
C197 C198 C199 O24 7.6(13)
N58 C198 C199 N59 -4.5(12)
C197 C198 C199 N59 -177.8(8)
C199 N59 C200 C204 -140.3(9)
C199 N59 C200 C201 42.5(13)
C204 C200 C201 C202 1.8(14)
N59 C200 C201 C202 178.9(8)
C200 C201 C202 C203 -0.6(14)
C204 N60 C203 C202 1.0(13)
Pd5 N60 C203 C202 179.3(6)
C201 C202 C203 N60 -0.8(14)
C203 N60 C204 C200 0.2(13)
Pd5 N60 C204 C200 -178.1(7)
C201 C200 C204 N60 -1.7(15)
N59 C200 C204 N60 -178.8(7)
N76 Pd7 N61 C209 -118.9(5)
N66 Pd7 N61 C209 65.4(5)
N76 Pd7 N61 C205 66.0(5)
N66 Pd7 N61 C205 -109.7(5)
N80 Pd8 N65 C221 56.0(6)
N70 Pd8 N65 C221 -125.1(6)
N80 Pd8 N65 C220 -121.7(6)
N70 Pd8 N65 C220 57.2(6)
N61 Pd7 N66 C226 -124.0(6)
N71 Pd7 N66 C226 58.7(6)
N61 Pd7 N66 C222 61.8(6)
N71 Pd7 N66 C222 -115.5(6)
N75 Pd8 N70 C238 -134.6(5)
N65 Pd8 N70 C238 48.7(5)
N75 Pd8 N70 C237 51.8(5)
N65 Pd8 N70 C237 -124.9(5)
N76 Pd7 N71 C243 53.5(6)
N66 Pd7 N71 C243 -130.8(6)
N76 Pd7 N71 C239 -119.0(6)
N66 Pd7 N71 C239 56.7(6)
N80 Pd8 N75 C254 58.8(6)
N70 Pd8 N75 C254 -120.0(6)
N80 Pd8 N75 C255 -124.5(6)
N70 Pd8 N75 C255 56.7(6)
N61 Pd7 N76 C256 -119.3(6)
N71 Pd7 N76 C256 58.1(6)
N61 Pd7 N76 C260 59.6(6)
N71 Pd7 N76 C260 -122.9(6)
N75 Pd8 N80 C272 63.9(5)
N65 Pd8 N80 C272 -119.4(5)
N75 Pd8 N80 C271 -114.7(5)
N65 Pd8 N80 C271 62.0(5)
C209 N61 C205 C206 0.3(10)
Pd7 N61 C205 C206 175.5(5)
N61 C205 C206 C207 -1.9(11)
C205 C206 C207 C208 1.3(11)
C210 N62 C208 C209 -159.8(8)
C210 N62 C208 C207 19.4(12)
C206 C207 C208 C209 0.8(10)
C206 C207 C208 N62 -178.5(7)
C205 N61 C209 C208 1.8(10)
Pd7 N61 C209 C208 -173.3(5)
N62 C208 C209 N61 177.0(6)
C207 C208 C209 N61 -2.3(10)
C208 N62 C210 O25 -9.8(14)
C208 N62 C210 C211 164.4(7)
C215 N63 C211 C212 -3.1(13)
C215 N63 C211 C210 179.4(8)
O25 C210 C211 N63 175.9(8)
N62 C210 C211 N63 1.5(12)
O25 C210 C211 C212 -1.6(14)
N62 C210 C211 C212 -176.0(8)
N63 C211 C212 C213 2.6(14)
C210 C211 C212 C213 180.0(8)
C211 C212 C213 C214 0.0(13)
C212 C213 C214 C215 -1.8(13)
C211 N63 C215 C214 1.2(13)
C211 N63 C215 C216 179.1(8)
C213 C214 C215 N63 1.3(14)
C213 C214 C215 C216 -176.7(8)
C217 N64 C216 O26 -9.0(15)
C217 N64 C216 C215 174.0(7)
N63 C215 C216 O26 -161.4(10)
C214 C215 C216 O26 16.7(15)
N63 C215 C216 N64 15.6(12)
C214 C215 C216 N64 -166.3(8)
C216 N64 C217 C218 13.4(14)
C216 N64 C217 C221 -168.3(8)
C221 C217 C218 C219 3.0(12)
N64 C217 C218 C219 -178.8(8)
C217 C218 C219 C220 0.0(13)
C221 N65 C220 C219 6.4(11)
Pd8 N65 C220 C219 -175.9(6)
C218 C219 C220 N65 -4.7(13)
C220 N65 C221 C217 -3.4(12)
Pd8 N65 C221 C217 179.0(6)
C218 C217 C221 N65 -1.4(12)
N64 C217 C221 N65 -179.8(7)
C226 N66 C222 C223 2.0(12)
Pd7 N66 C222 C223 176.1(6)
N66 C222 C223 C224 0.3(13)
C222 C223 C224 C225 -1.5(12)
C223 C224 C225 C226 0.6(12)
C223 C224 C225 N67 177.1(7)
C227 N67 C225 C226 -175.8(8)
C227 N67 C225 C224 7.7(13)
C222 N66 C226 C225 -2.8(12)
Pd7 N66 C226 C225 -176.8(6)
C224 C225 C226 N66 1.5(12)
N67 C225 C226 N66 -175.1(7)
C225 N67 C227 O27 1.1(13)
C225 N67 C227 C228 -175.6(7)
C232 N68 C228 C229 1.4(11)
C232 N68 C228 C227 -179.8(7)
O27 C227 C228 N68 177.4(7)
N67 C227 C228 N68 -5.8(11)
O27 C227 C228 C229 -3.8(12)
N67 C227 C228 C229 173.0(7)
N68 C228 C229 C230 -3.3(12)
C227 C228 C229 C230 177.9(7)
C228 C229 C230 C231 1.8(12)
C229 C230 C231 C232 1.3(12)
C228 N68 C232 C231 2.0(11)
C228 N68 C232 C233 -178.1(7)
C230 C231 C232 N68 -3.4(12)
C230 C231 C232 C233 176.8(7)
C234 N69 C233 O28 -10.3(13)
C234 N69 C233 C232 169.9(7)
N68 C232 C233 O28 -169.6(8)
C231 C232 C233 O28 10.3(13)
N68 C232 C233 N69 10.2(11)
C231 C232 C233 N69 -169.9(7)
C233 N69 C234 C238 -144.9(8)
C233 N69 C234 C235 35.8(12)
C238 C234 C235 C236 -3.1(12)
N69 C234 C235 C236 176.2(7)
C234 C235 C236 C237 3.9(11)
C235 C236 C237 N70 -3.7(12)
C238 N70 C237 C236 2.4(11)
Pd8 N70 C237 C236 176.2(6)
C237 N70 C238 C234 -1.5(11)
Pd8 N70 C238 C234 -175.2(6)
C235 C234 C238 N70 1.9(12)
N69 C234 C238 N70 -177.4(6)
C243 N71 C239 C240 -0.5(12)
Pd7 N71 C239 C240 172.1(6)
N71 C239 C240 C241 0.1(13)
C239 C240 C241 C242 -0.4(14)
C244 N72 C242 C241 29.1(15)
C244 N72 C242 C243 -152.2(9)
C240 C241 C242 N72 179.7(8)
C240 C241 C242 C243 1.0(13)
C239 N71 C243 C242 1.2(12)
Pd7 N71 C243 C242 -171.2(6)
N72 C242 C243 N71 179.7(8)
C241 C242 C243 N71 -1.4(13)
C242 N72 C244 O29 -0.2(15)
C242 N72 C244 C245 178.4(8)
C249 N73 C245 C246 -0.5(15)
C249 N73 C245 C244 -178.1(8)
O29 C244 C245 N73 178.0(9)
N72 C244 C245 N73 -0.6(14)
O29 C244 C245 C246 0.3(15)
N72 C244 C245 C246 -178.3(9)
N73 C245 C246 C247 4.0(15)
C244 C245 C246 C247 -178.4(9)
C245 C246 C247 C248 -4.0(14)
C246 C247 C248 C249 0.7(15)
C245 N73 C249 C248 -3.1(14)
C245 N73 C249 C250 -178.4(9)
C247 C248 C249 N73 2.9(15)
C247 C248 C249 C250 178.3(9)
C251 N74 C250 O30 1.0(16)
C251 N74 C250 C249 -175.9(8)
N73 C249 C250 O30 -177.2(10)
C248 C249 C250 O30 7.4(15)
N73 C249 C250 N74 -0.1(14)
C248 C249 C250 N74 -175.6(9)
C250 N74 C251 C255 -168.9(9)
C250 N74 C251 C252 13.3(15)
C255 C251 C252 C253 -0.3(15)
N74 C251 C252 C253 177.5(9)
C251 C252 C253 C254 1.0(16)
C255 N75 C254 C253 0.0(13)
Pd8 N75 C254 C253 176.7(7)
C252 C253 C254 N75 -0.8(15)
C254 N75 C255 C251 0.7(13)
Pd8 N75 C255 C251 -175.9(7)
C252 C251 C255 N75 -0.6(14)
N74 C251 C255 N75 -178.5(7)
C260 N76 C256 C257 -0.6(12)
Pd7 N76 C256 C257 178.3(6)
N76 C256 C257 C258 1.3(13)
C256 C257 C258 C259 -0.6(13)
C261 N77 C259 C260 -173.1(7)
C261 N77 C259 C258 4.9(13)
C257 C258 C259 N77 -178.9(8)
C257 C258 C259 C260 -0.8(12)
C256 N76 C260 C259 -0.9(11)
Pd7 N76 C260 C259 -179.8(6)
N77 C259 C260 N76 179.7(7)
C258 C259 C260 N76 1.6(12)
C259 N77 C261 O31 -1.2(12)
C259 N77 C261 C262 175.8(7)
C266 N78 C262 C263 4.3(11)
C266 N78 C262 C261 -177.6(7)
O31 C261 C262 N78 -176.8(7)
N77 C261 C262 N78 6.1(10)
O31 C261 C262 C263 1.4(11)
N77 C261 C262 C263 -175.7(7)
N78 C262 C263 C264 -5.2(11)
C261 C262 C263 C264 176.7(7)
C262 C263 C264 C265 2.8(11)
C263 C264 C265 C266 0.0(12)
C262 N78 C266 C265 -1.0(11)
C262 N78 C266 C267 -174.4(7)
C264 C265 C266 N78 -1.0(12)
C264 C265 C266 C267 172.3(7)
C268 N79 C267 O32 -16.3(13)
C268 N79 C267 C266 166.2(7)
N78 C266 C267 O32 -169.9(8)
C265 C266 C267 O32 16.3(12)
N78 C266 C267 N79 7.7(11)
C265 C266 C267 N79 -166.2(7)
C267 N79 C268 C269 19.6(12)
C267 N79 C268 C272 -159.8(7)
C272 C268 C269 C270 3.9(11)
N79 C268 C269 C270 -175.6(7)
C268 C269 C270 C271 -1.1(11)
C272 N80 C271 C270 1.6(10)
Pd8 N80 C271 C270 -179.7(5)
C269 C270 C271 N80 -1.7(11)
C271 N80 C272 C268 1.3(10)
Pd8 N80 C272 C268 -177.3(5)
C269 C268 C272 N80 -4.1(11)
N79 C268 C272 N80 175.3(6)

loop_
_platon_squeeze_void_nr
_platon_squeeze_void_average_x
_platon_squeeze_void_average_y
_platon_squeeze_void_average_z
_platon_squeeze_void_volume
_platon_squeeze_void_count_electrons
_platon_squeeze_void_content
1 0.481 0.000 -0.011 5225 2234 ' '
2 0.027 0.217 0.694 7 8 ' '
3 0.742 0.321 0.674 10 11 ' '
4 0.243 0.324 0.169 10 11 ' '
5 0.750 0.319 0.167 7 9 ' '
6 0.239 0.343 0.665 9 9 ' '
7 0.268 0.490 0.758 552 211 ' '
8 -0.268 0.510 0.243 553 214 ' '
9 0.763 0.662 0.331 9 10 ' '
10 0.258 0.679 0.326 10 8 ' '
11 0.757 0.676 0.831 10 9 ' '
12 0.250 0.681 0.833 7 9 ' '
13 0.973 0.783 0.306 6 9 ' '
